data_4130640
loop_
_publ_author_name
'Johnson, Brittany J.'
'Antholine, William E.'
'Lindeman, Sergey V.'
'Graham, Michael J.'
'Mankad, Neal P.'

_publ_section_title
;
 A One-Hole Cu<sub>4</sub>S Cluster with N<sub>2</sub>O Reductase
 Activity: A Structural and Functional Model for Cu<sub>Z</sub>.
;
_journal_issue 40
_journal_name_full 'Journal of the American Chemical Society'
_journal_page_first 13107
_journal_page_last 13110
_journal_paper_doi 10.1021/jacs.6b05480
_journal_volume 138
_journal_year 2016
_chemical_absolute_configuration ad
_chemical_formula_moiety
'0.5(C76 H92 Cu4 N8 S), 0.25(C176 H232 Cu8 K2 N16 O12 S2), 0.5(C12 H24 K O6), C H2 Cl2, C4 H10 O'
_chemical_formula_sum 'C93 H128 Cl2 Cu4 K N8 O7 S'
_chemical_formula_weight 1866.25
_space_group_crystal_system monoclinic
_space_group_IT_number 4
_space_group_name_Hall 'P 2yb'
_space_group_name_H-M_alt 'P 1 21 1'
_atom_sites_solution_hydrogens geom
_atom_sites_solution_primary direct
_atom_sites_solution_secondary difmap
_audit_creation_date 2015-08-31
_audit_creation_method
;
Olex2 1.2
(compiled 2015.01.26 svn.r3150 for OlexSys, GUI svn.r4998)
;
_cell_angle_alpha 90.00
_cell_angle_beta 102.9912(9)
_cell_angle_gamma 90.00
_cell_formula_units_Z 4
_cell_length_a 15.17028(12)
_cell_length_b 22.32611(16)
_cell_length_c 29.9089(3)
_cell_measurement_reflns_used 42932
_cell_measurement_temperature 100.00(10)
_cell_measurement_theta_max 73.8030
_cell_measurement_theta_min 3.5590
_cell_volume 9870.67(15)
_computing_cell_refinement
;
CrysAlisPro, Agilent Technologies,
Version 1.171.37.35 (release 13-08-2014 CrysAlis171 .NET)
(compiled Aug 13 2014,18:06:01)
;
_computing_data_collection
;
CrysAlisPro, Agilent Technologies,
Version 1.171.37.35 (release 13-08-2014 CrysAlis171 .NET)
(compiled Aug 13 2014,18:06:01)
;
_computing_data_reduction
;
CrysAlisPro, Agilent Technologies,
Version 1.171.37.35 (release 13-08-2014 CrysAlis171 .NET)
(compiled Aug 13 2014,18:06:01)
;
_computing_molecular_graphics 'Olex2 (Dolomanov et al., 2009)'
_computing_publication_material 'Olex2 (Dolomanov et al., 2009)'
_computing_structure_refinement 'XL (Sheldrick, 2008)'
_computing_structure_solution 'XS (Sheldrick, 2008)'
_diffrn_ambient_environment N~2~
_diffrn_ambient_temperature 100.00(10)
_diffrn_detector 'CCD plate'
_diffrn_detector_area_resol_mean 10.3756
_diffrn_detector_type Atlas
_diffrn_measured_fraction_theta_full 0.977
_diffrn_measured_fraction_theta_max 0.959
_diffrn_measurement_details
;
#__ type_ start__ end____ width___ exp.time_
  1 omega -124.00  -79.00   1.0000    9.0000
omega____ theta____ kappa____ phi______ frames
    -      -41.5237  -99.0000  150.0000 45

#__ type_ start__ end____ width___ exp.time_
  2 omega -124.00  -79.00   1.0000    9.0000
omega____ theta____ kappa____ phi______ frames
    -      -41.5237  -99.0000  -30.0000 45

#__ type_ start__ end____ width___ exp.time_
  3 omega -124.00  -79.00   1.0000    9.0000
omega____ theta____ kappa____ phi______ frames
    -      -41.5237  -99.0000 -120.0000 45

#__ type_ start__ end____ width___ exp.time_
  4 omega -124.00  -79.00   1.0000    9.0000
omega____ theta____ kappa____ phi______ frames
    -      -41.5237  -99.0000   60.0000 45

#__ type_ start__ end____ width___ exp.time_
  5 omega   23.00   99.00   1.0000    9.0000
omega____ theta____ kappa____ phi______ frames
    -       41.5237 -125.0000   30.0000 76

#__ type_ start__ end____ width___ exp.time_
  6 omega   30.00   90.00   1.0000   30.0000
omega____ theta____ kappa____ phi______ frames
    -      108.2878  -30.0000   90.0000 60

#__ type_ start__ end____ width___ exp.time_
  7 omega   30.00   90.00   1.0000   30.0000
omega____ theta____ kappa____ phi______ frames
    -      108.2878  -30.0000 -180.0000 60

#__ type_ start__ end____ width___ exp.time_
  8 omega   94.00  178.00   1.0000   30.0000
omega____ theta____ kappa____ phi______ frames
    -      108.2878  125.0000 -180.0000 84

#__ type_ start__ end____ width___ exp.time_
  9 omega   94.00  178.00   1.0000   30.0000
omega____ theta____ kappa____ phi______ frames
    -      108.2878  125.0000  120.0000 84

#__ type_ start__ end____ width___ exp.time_
 10 omega   25.00  170.00   1.0000   30.0000
omega____ theta____ kappa____ phi______ frames
    -      108.2878  -15.0000  -30.0000 145

#__ type_ start__ end____ width___ exp.time_
 11 omega -115.00  -12.00   1.0000    9.0000
omega____ theta____ kappa____ phi______ frames
    -      -41.5237  -57.0000  -90.0000 103

#__ type_ start__ end____ width___ exp.time_
 12 omega -115.00  -12.00   1.0000    9.0000
omega____ theta____ kappa____ phi______ frames
    -      -41.5237  -57.0000  150.0000 103

#__ type_ start__ end____ width___ exp.time_
 13 omega -115.00  -12.00   1.0000    9.0000
omega____ theta____ kappa____ phi______ frames
    -      -41.5237  -57.0000   30.0000 103

#__ type_ start__ end____ width___ exp.time_
 14 omega   78.00  158.00   1.0000   30.0000
omega____ theta____ kappa____ phi______ frames
    -      108.2878   30.0000 -180.0000 80

#__ type_ start__ end____ width___ exp.time_
 15 omega   81.00  178.00   1.0000   30.0000
omega____ theta____ kappa____ phi______ frames
    -      108.2878   45.0000   90.0000 97

#__ type_ start__ end____ width___ exp.time_
 16 omega   94.00  178.00   1.0000   30.0000
omega____ theta____ kappa____ phi______ frames
    -      108.2878  125.0000  -30.0000 84
;
_diffrn_measurement_device 'four-circle diffractometer'
_diffrn_measurement_device_type 'SuperNova, Dual, Cu at zero, Atlas'
_diffrn_measurement_method '\w scans'
_diffrn_orient_matrix_UB_11 0.0395889000
_diffrn_orient_matrix_UB_12 -0.0632941000
_diffrn_orient_matrix_UB_13 0.0106727000
_diffrn_orient_matrix_UB_21 0.0731221000
_diffrn_orient_matrix_UB_22 0.0139314000
_diffrn_orient_matrix_UB_23 -0.0268494000
_diffrn_orient_matrix_UB_31 0.0628456000
_diffrn_orient_matrix_UB_32 0.0237336000
_diffrn_orient_matrix_UB_33 0.0442525000
_diffrn_radiation_monochromator mirror
_diffrn_radiation_probe x-ray
_diffrn_radiation_type CuK\a
_diffrn_radiation_wavelength 1.54184
_diffrn_reflns_av_R_equivalents 0.0000
_diffrn_reflns_av_unetI/netI 0.0229
_diffrn_reflns_limit_h_max 18
_diffrn_reflns_limit_h_min -18
_diffrn_reflns_limit_k_max 27
_diffrn_reflns_limit_k_min -27
_diffrn_reflns_limit_l_max 36
_diffrn_reflns_limit_l_min -36
_diffrn_reflns_number 52258
_diffrn_reflns_theta_full 72.00
_diffrn_reflns_theta_max 74.71
_diffrn_reflns_theta_min 2.99
_diffrn_source 'sealed X-ray tube'
_diffrn_source_type 'SuperNova (Cu) X-ray Source'
_exptl_absorpt_coefficient_mu 2.459
_exptl_absorpt_correction_T_max 1.00000
_exptl_absorpt_correction_T_min 0.73720
_exptl_absorpt_correction_type multi-scan
_exptl_absorpt_process_details
;
CrysAlisPro, Agilent Technologies,
Version 1.171.37.35 (release 13-08-2014 CrysAlis171 .NET)
(compiled Aug 13 2014,18:06:01)
Empirical absorption correction using spherical harmonics,
 implemented in SCALE3 ABSPACK scaling algorithm.
;
_exptl_crystal_colour 'dark violet'
_exptl_crystal_colour_modifier dark
_exptl_crystal_colour_primary violet
_exptl_crystal_density_diffrn 1.256
_exptl_crystal_density_method 'not measured'
_exptl_crystal_description block
_exptl_crystal_F_000 3932
_exptl_crystal_size_max 0.28
_exptl_crystal_size_mid 0.25
_exptl_crystal_size_min 0.12
_refine_diff_density_max 1.842
_refine_diff_density_min -1.158
_refine_diff_density_rms 0.130
_refine_ls_abs_structure_details 'Flack H D (1983), Acta Cryst. A39, 876-881'
_refine_ls_abs_structure_Flack 0.026(14)
_refine_ls_extinction_method none
_refine_ls_goodness_of_fit_ref 1.014
_refine_ls_hydrogen_treatment constr
_refine_ls_matrix_type full
_refine_ls_number_parameters 2113
_refine_ls_number_reflns 52258
_refine_ls_number_restraints 594
_refine_ls_restrained_S_all 1.011
_refine_ls_R_factor_all 0.0860
_refine_ls_R_factor_gt 0.0761
_refine_ls_shift/su_max 0.002
_refine_ls_shift/su_mean 0.000
_refine_ls_structure_factor_coef Fsqd
_refine_ls_weighting_details 'calc w=1/[\s^2^(Fo^2^)+(0.1514P)^2^+12.3463P] where P=(Fo^2^+2Fc^2^)/3'
_refine_ls_weighting_scheme calc
_refine_ls_wR_factor_gt 0.2148
_refine_ls_wR_factor_ref 0.2270
_reflns_number_gt 45459
_reflns_number_total 52258
_reflns_threshold_expression >2sigma(I)
_cod_data_source_file ja6b05480_si_002.cif
_cod_data_source_block neal1r5
_cod_original_cell_volume 9870.65(14)
_cod_database_code 4130640
_chemical_oxdiff_formula 'Cu4 S N8 K O6 C88 H116'
_diffrn_oxdiff_twin_integration_method simultaneous
_olex2_refinement_description
;
1. Twinned data refinement
 Scales: 0.6184(6) 0.3816(6)
2. Fixed Uiso
 At 1.2 times of:
  All C(H) groups, All C(H,H) groups, All C(H,H,H,H) groups
 At 1.5 times of:
  All C(H,H,H) groups
3. Restrained distances
 O7-C89 = O7-C100 = O8-C90 = O8-C91 = O9-C92 = O9-C93
 1.426 with sigma of 0.02
 O10-C94 = O10-C95 = O11-C96 = O11-C97 = O12-C98 = O12-C99
 1.426 with sigma of 0.02
 O7A-C89A = O7A-C00A = O8A-C90A = O8A-C91A = O9A-C92A = O9A-C93A
 1.426 with sigma of 0.02
 O10A-C94A = O10A-C95A = O11A-C96A = O11A-C97A = O12A-C98A = O12A-C99A
 1.426 with sigma of 0.02
 C89-C90 = C91-C92 = C93-C94 = C95-C96 = C97-C98 = C99-C100
 1.515 with sigma of 0.02
 C89A-C90A = C91A-C92A = C93A-C94A = C95A-C96A = C97A-C98A = C99A-C00A
 1.515 with sigma of 0.02
4. Rigid bond restraints
 Cu1, Cu2, Cu3, Cu4, S1
 with sigma for 1-2 distances of 0.01 and sigma for 1-3 distances of 0.01
 Cu1A, Cu2A, Cu3A, Cu4A, S1A
 with sigma for 1-2 distances of 0.01 and sigma for 1-3 distances of 0.01
 N1, N2, C1, C2, C3, C4, C5, C6, C7, C8, C9, C10, C11, C12, C13, C14, C15, C16,
  C17, C18, C19
 with sigma for 1-2 distances of 0.01 and sigma for 1-3 distances of 0.01
 N1A, N2A, C1A, C2A, C3A, C4A, C5A, C6A, C7A, C8A, C9A, C10A, C11A, C12A, C13A,
  C14A, C15A, C16A, C17A, C18A, C19A
 with sigma for 1-2 distances of 0.01 and sigma for 1-3 distances of 0.01
 N3, N4, C20, C21, C22, C23, C24, C25, C26, C27, C28, C29, C30, C31, C32, C33,
 C34, C35, C36, C37, C38
 with sigma for 1-2 distances of 0.01 and sigma for 1-3 distances of 0.01
 N3A, N4A, C20A, C21A, C22A, C23A, C24A, C25A, C26A, C27A, C28A, C29A, C30A,
 C31A, C32A, C33A, C34A, C35A, C36A, C37A, C38A
 with sigma for 1-2 distances of 0.01 and sigma for 1-3 distances of 0.01
 N5, N6, C39, C40, C41, C42, C43, C44, C45, C46, C47, C48, C49, C50, C51, C52,
 C53, C54, C55, C56, C57
 with sigma for 1-2 distances of 0.01 and sigma for 1-3 distances of 0.01
 N5A, N6A, C39A, C40A, C41A, C42A, C43A, C44A, C45A, C46A, C47A, C48A, C49A,
 C50A, C51A, C52A, C53A, C54A, C55A, C56A, C57A
 with sigma for 1-2 distances of 0.01 and sigma for 1-3 distances of 0.01
 N7, N8, C58, C59, C60, C61, C62, C63, C64, C65, C66, C67, C68, C69, C70, C71,
 C72, C73, C74, C75, C76
 with sigma for 1-2 distances of 0.01 and sigma for 1-3 distances of 0.01
 N7A, N8A, C58A, C59A, C60A, C61A, C62A, C63A, C64A, C65A, C66A, C67A, C68A,
 C69A, C70A, C71A, C72A, C73A, C74A, C75A, C76A
 with sigma for 1-2 distances of 0.01 and sigma for 1-3 distances of 0.01
 C6S, C5S, O1S, C3S, C4S
 with sigma for 1-2 distances of 0.01 and sigma for 1-3 distances of 0.01
 C8S, C7S, O2S, C9S, C10S
 with sigma for 1-2 distances of 0.01 and sigma for 1-3 distances of 0.01
5. Uiso/Uaniso restraints and constraints
Uanis(O1S) \\sim Ueq, Uanis(C3S) \\sim Ueq, Uanis(C4S) \\sim Ueq, Uanis(C5S)
\\sim Ueq, Uanis(C6S) \\sim Ueq: with sigma of 0.1 and sigma for terminal atoms
of 0.2
Uanis(O2S) \\sim Ueq, Uanis(C7S) \\sim Ueq, Uanis(C8S) \\sim Ueq, Uanis(C9S)
\\sim Ueq, Uanis(C10S) \\sim Ueq: with sigma of 0.1 and sigma for terminal
atoms of 0.2
Uanis(K1) = Uanis(K1A)
Uanis(K2) = Uanis(K2A)
Uiso(C93) = Uiso(C95A)
Uiso(C95) = Uiso(C93A)
Uiso(C98A) = Uiso(C90)
Uiso(C89) = Uiso(C99A)
Uiso(C00A) = Uiso(C100)
Uiso(C99) = Uiso(C89A)
Uiso(C90A) = Uiso(C98)
Uiso(C97) = Uiso(O8A)
Uiso(C96) = Uiso(O9A)
Uiso(C96A) = Uiso(O9)
Uiso(C97A) = Uiso(O8)
6. Same fragment restrains
{O1S, C3S, C4S, C5S, C6S} sigma for 1-2: 0.02, 1-3: 0.04
as
{O2S, C7S, C8S, C9S, C10S}
7. Others
 Sof(K1A)=1-FVAR(1)
 Sof(K1)=FVAR(1)
 Sof(K2A)=Sof(O7A)=Sof(O8A)=Sof(O9A)=Sof(O10A)=Sof(O11A)=Sof(O12A)=Sof(C89A)=
 Sof(H89C)=Sof(H89D)=Sof(C90A)=Sof(H90C)=Sof(H90D)=Sof(C91A)=Sof(H91C)=
 Sof(H91D)=Sof(C92A)=Sof(H92C)=Sof(H92D)=Sof(C93A)=Sof(H93C)=Sof(H93D)=
 Sof(C94A)=Sof(H94C)=Sof(H94D)=Sof(C95A)=Sof(H95C)=Sof(H95D)=Sof(C96A)=
 Sof(H96C)=Sof(H96D)=Sof(C97A)=Sof(H97C)=Sof(H97D)=Sof(C98A)=Sof(H98C)=
 Sof(H98D)=Sof(C99A)=Sof(H99C)=Sof(H99D)=Sof(C00A)=Sof(H00A)=Sof(H00B)=1-FVAR(2)
 Sof(K2)=Sof(O7)=Sof(O8)=Sof(O9)=Sof(O10)=Sof(O11)=Sof(O12)=Sof(C89)=Sof(H89A)=
 Sof(H89B)=Sof(C90)=Sof(H90A)=Sof(H90B)=Sof(C91)=Sof(H91A)=Sof(H91B)=Sof(C92)=
 Sof(H92A)=Sof(H92B)=Sof(C93)=Sof(H93A)=Sof(H93B)=Sof(C94)=Sof(H94A)=Sof(H94B)=
 Sof(C95)=Sof(H95A)=Sof(H95B)=Sof(C96)=Sof(H96A)=Sof(H96B)=Sof(C97)=Sof(H97A)=
 Sof(H97B)=Sof(C98)=Sof(H98A)=Sof(H98B)=Sof(C99)=Sof(H99A)=Sof(H99B)=Sof(C100)=
 Sof(H10G)=Sof(H10H)=FVAR(2)
 Fixed Sof: H81A(0.5) H81B(0.5) H81C(0.5) H81D(0.5) C82(0.5) H82A(0.5)
 H82B(0.5) O4(0.5) C83(0.5) H83A(0.5) H83B(0.5) C84(0.5) H84A(0.5) H84B(0.5)
 C82A(0.5) H82C(0.5) H82D(0.5) O4A(0.5) C83A(0.5) H83C(0.5) H83D(0.5) C84A(0.5)
 H84C(0.5) H84D(0.5)
8.a Secondary CH2 refined with riding coordinates:
 C77(H77A,H77B), C78(H78A,H78B), C79(H79A,H79B), C80(H80A,H80B), C81(H81A,
 H81B), C81(H81C,H81D), C82(H82A,H82B), C83(H83A,H83B), C84(H84A,H84B),
 C82A(H82C,H82D), C83A(H83C,H83D), C84A(H84C,H84D), C85(H85A,H85B), C86(H86A,
 H86B), C87(H87A,H87B), C88(H88A,H88B), C89(H89A,H89B), C90(H90A,H90B),
 C91(H91A,H91B), C92(H92A,H92B), C93(H93A,H93B), C94(H94A,H94B), C95(H95A,H95B),
  C96(H96A,H96B), C97(H97A,H97B), C98(H98A,H98B), C99(H99A,H99B), C100(H10G,
 H10H), C89A(H89C,H89D), C90A(H90C,H90D), C91A(H91C,H91D), C92A(H92C,H92D),
 C93A(H93C,H93D), C94A(H94C,H94D), C95A(H95C,H95D), C96A(H96C,H96D), C97A(H97C,
 H97D), C98A(H98C,H98D), C99A(H99C,H99D), C00A(H00A,H00B), C1S(H1SA,H1SB),
 C2S(H2SA,H2SB), C3S(H3SA,H3SB), C5S(H5SA,H5SB), C7S(H7SB,H7SA), C9S(H9SA,H9SB)
8.b Aromatic/amide H refined with riding coordinates:
 C1(H1), C4(H4), C6(H6), C13(H13), C15(H15), C20(H20), C23(H23), C25(H25),
 C32(H32), C34(H34), C39(H39), C42(H42), C44(H44), C51(H51), C53(H53), C58(H58),
  C61(H61), C63(H63), C70(H70), C72(H72), C1A(H1A), C4A(H4A), C6A(H6A),
 C13A(H13A), C15A(H15A), C20A(H20A), C23A(H23A), C25A(H25A), C32A(H32A),
 C34A(H34A), C39A(H39A), C42A(H42A), C44A(H44A), C51A(H51A), C53A(H53A),
 C58A(H58A), C61A(H61A), C63A(H63A), C70A(H70A), C72A(H72A)
8.c Idealised Me refined with riding coordinates:
 C4S(H4SA,H4SB,H4SC), C6S(H6SA,H6SB,H6SC), C8S(H8SA,H8SB,H8SC), C10S(H10I,H10J,
 H10K)
8.d Idealised Me refined as rotating group:
 C8(H8A,H8B,H8C), C9(H9A,H9B,H9C), C10(H10A,H10B,H10C), C17(H17A,H17B,H17C),
 C18(H18A,H18B,H18C), C19(H19A,H19B,H19C), C27(H27A,H27B,H27C), C28(H28A,H28B,
 H28C), C29(H29A,H29B,H29C), C36(H36A,H36B,H36C), C37(H37A,H37B,H37C), C38(H38A,
 H38B,H38C), C46(H46A,H46B,H46C), C47(H47A,H47B,H47C), C48(H48A,H48B,H48C),
 C55(H55A,H55B,H55C), C56(H56A,H56B,H56C), C57(H57A,H57B,H57C), C65(H65A,H65B,
 H65C), C66(H66A,H66B,H66C), C67(H67A,H67B,H67C), C74(H74A,H74B,H74C), C75(H75A,
 H75B,H75C), C76(H76A,H76B,H76C), C8A(H8AA,H8AB,H8AC), C9A(H9AA,H9AB,H9AC),
 C10A(H10D,H10E,H10F), C17A(H17D,H17E,H17F), C18A(H18D,H18E,H18F), C19A(H19D,
 H19E,H19F), C27A(H27D,H27E,H27F), C28A(H28D,H28E,H28F), C29A(H29D,H29E,H29F),
 C36A(H36D,H36E,H36F), C37A(H37D,H37E,H37F), C38A(H38D,H38E,H38F), C46A(H46D,
 H46E,H46F), C47A(H47D,H47E,H47F), C48A(H48D,H48E,H48F), C55A(H55D,H55E,H55F),
 C56A(H56D,H56E,H56F), C57A(H57D,H57E,H57F), C65A(H65D,H65E,H65F), C66A(H66D,
 H66E,H66F), C67A(H67D,H67E,H67F), C74A(H74D,H74E,H74F), C75A(H75D,H75E,H75F),
 C76A(H76D,H76E,H76F)
;
_olex2_date_sample_data_collection 2015-08-19
_olex2_date_sample_submission 2015-08-12
_olex2_submission_special_instructions 'No special instructions were received'

loop_
_space_group_symop_id
_space_group_symop_operation_xyz
1 'x, y, z'
2 '-x, y+1/2, -z'

loop_
_atom_site_label
_atom_site_type_symbol
_atom_site_fract_x
_atom_site_fract_y
_atom_site_fract_z
_atom_site_U_iso_or_equiv
_atom_site_adp_type
_atom_site_occupancy
_atom_site_calc_flag
_atom_site_disorder_assembly
_atom_site_disorder_group
_atom_site_refinement_flags_posn
_atom_site_refinement_flags_adp
Cu1 Cu 0.22222(7) 0.34098(5) 0.78257(3) 0.02815(18) Uani 1 d . . . U
Cu2 Cu 0.29366(5) 0.34751(4) 0.86641(3) 0.02902(18) Uani 1 d . . . U
Cu3 Cu 0.11604(7) 0.34228(4) 0.87933(3) 0.02707(18) Uani 1 d . . . U
Cu4 Cu 0.04398(5) 0.35616(4) 0.79500(3) 0.02776(17) Uani 1 d . . . U
S1 S 0.17173(8) 0.39892(6) 0.83164(4) 0.0256(2) Uani 1 d . . . U
N1 N 0.3100(3) 0.2773(2) 0.77925(17) 0.0371(11) Uani 1 d . . . U
N2 N 0.3894(4) 0.2922(3) 0.8550(2) 0.0341(13) Uani 1 d . . . U
N3 N 0.3280(3) 0.3739(3) 0.93322(17) 0.0267(11) Uani 1 d . . . U
N4 N 0.1799(3) 0.3673(2) 0.94368(17) 0.0276(10) Uani 1 d . . . U
N5 N 0.0183(3) 0.2843(2) 0.87982(17) 0.0288(10) Uani 1 d . . . U
N6 N -0.0528(4) 0.3066(3) 0.80487(19) 0.0339(13) Uani 1 d . . . U
N7 N 0.0180(4) 0.3867(3) 0.7310(2) 0.0345(13) Uani 1 d . . . U
N8 N 0.1631(3) 0.3703(2) 0.71966(18) 0.0348(11) Uani 1 d . . . U
C1 C 0.3775(4) 0.2669(3) 0.8147(2) 0.0341(13) Uani 1 d . . . U
H1 H 0.4214 0.2384 0.8106 0.041 Uiso 1 calc . . R .
C2 C 0.3057(4) 0.2407(3) 0.74034(19) 0.0349(11) Uani 1 d . . . U
C3 C 0.3644(5) 0.2491(3) 0.7100(2) 0.0428(13) Uani 1 d . . . U
C4 C 0.3592(6) 0.2133(4) 0.6726(2) 0.0520(16) Uani 1 d . . . U
H4 H 0.3998 0.2192 0.6531 0.062 Uiso 1 calc . . R .
C5 C 0.2938(6) 0.1675(4) 0.6628(2) 0.0626(19) Uani 1 d . . . U
C6 C 0.2362(5) 0.1586(3) 0.6926(2) 0.0515(15) Uani 1 d . . . U
H6 H 0.1914 0.1282 0.6861 0.062 Uiso 1 calc . . R .
C7 C 0.2439(6) 0.1949(3) 0.7326(3) 0.0385(14) Uani 1 d . . . U
C8 C 0.4357(5) 0.3008(4) 0.7203(3) 0.0487(17) Uani 1 d . . . U
H8A H 0.4092 0.3355 0.7325 0.073 Uiso 1 calc . . GR .
H8B H 0.4535 0.3122 0.6919 0.073 Uiso 1 calc . . GR .
H8C H 0.4891 0.2872 0.7429 0.073 Uiso 1 calc . . GR .
C9 C 0.2839(6) 0.1285(4) 0.6199(2) 0.066(2) Uani 1 d . . . U
H9A H 0.2438 0.1485 0.5939 0.098 Uiso 1 calc . . GR .
H9B H 0.2581 0.0897 0.6252 0.098 Uiso 1 calc . . GR .
H9C H 0.3435 0.1225 0.6130 0.098 Uiso 1 calc . . GR .
C10 C 0.1815(4) 0.1846(3) 0.7642(2) 0.0464(14) Uani 1 d . . . U
H10A H 0.2172 0.1767 0.7953 0.070 Uiso 1 calc . . GR .
H10B H 0.1427 0.1500 0.7535 0.070 Uiso 1 calc . . GR .
H10C H 0.1439 0.2202 0.7646 0.070 Uiso 1 calc . . GR .
C11 C 0.4680(5) 0.2742(3) 0.8889(2) 0.0341(14) Uani 1 d . . . U
C12 C 0.4559(5) 0.2337(3) 0.9223(3) 0.0364(15) Uani 1 d . . . U
C13 C 0.5316(5) 0.2171(4) 0.9567(3) 0.0468(18) Uani 1 d . . . U
H13 H 0.5239 0.1910 0.9807 0.056 Uiso 1 calc . . R .
C14 C 0.6159(5) 0.2381(4) 0.9561(3) 0.0509(19) Uani 1 d . . . U
C15 C 0.6261(5) 0.2793(4) 0.9226(3) 0.0479(18) Uani 1 d . . . U
H15 H 0.6845 0.2950 0.9232 0.058 Uiso 1 calc . . R .
C16 C 0.5536(4) 0.2981(4) 0.8884(2) 0.0354(14) Uani 1 d . . . U
C17 C 0.3641(5) 0.2097(4) 0.9240(3) 0.0493(18) Uani 1 d . . . U
H17A H 0.3266 0.2423 0.9315 0.074 Uiso 1 calc . . GR .
H17B H 0.3707 0.1785 0.9476 0.074 Uiso 1 calc . . GR .
H17C H 0.3353 0.1927 0.8941 0.074 Uiso 1 calc . . GR .
C18 C 0.6974(6) 0.2209(5) 0.9937(4) 0.083(4) Uani 1 d . . . U
H18A H 0.7155 0.2550 1.0143 0.124 Uiso 1 calc . . GR .
H18B H 0.7477 0.2095 0.9798 0.124 Uiso 1 calc . . GR .
H18C H 0.6816 0.1870 1.0111 0.124 Uiso 1 calc . . GR .
C19 C 0.5647(5) 0.3430(4) 0.8534(3) 0.0481(18) Uani 1 d . . . U
H19A H 0.6056 0.3272 0.8352 0.072 Uiso 1 calc . . GR .
H19B H 0.5901 0.3800 0.8688 0.072 Uiso 1 calc . . GR .
H19C H 0.5056 0.3516 0.8332 0.072 Uiso 1 calc . . GR .
C20 C 0.2644(4) 0.3807(3) 0.9578(2) 0.0311(13) Uani 1 d . . . U
H20 H 0.2832 0.3966 0.9879 0.037 Uiso 1 calc . . R .
C21 C 0.4190(4) 0.3885(4) 0.9514(3) 0.0362(14) Uani 1 d . . . U
C22 C 0.4677(5) 0.3601(4) 0.9923(3) 0.0469(17) Uani 1 d . . . U
C23 C 0.5603(5) 0.3737(5) 1.0054(3) 0.059(2) Uani 1 d . . . U
H23 H 0.5950 0.3554 1.0324 0.071 Uiso 1 calc . . R .
C24 C 0.6036(5) 0.4123(5) 0.9812(3) 0.066(2) Uani 1 d . . . U
C25 C 0.5551(5) 0.4409(5) 0.9438(3) 0.054(2) Uani 1 d . . . U
H25 H 0.5847 0.4685 0.9278 0.064 Uiso 1 calc . . R .
C26 C 0.4617(5) 0.4306(4) 0.9279(3) 0.0404(15) Uani 1 d . . . U
C27 C 0.4283(6) 0.3178(4) 1.0181(3) 0.056(2) Uani 1 d . . . U
H27A H 0.4135 0.3379 1.0446 0.084 Uiso 1 calc . . GR .
H27B H 0.4714 0.2854 1.0287 0.084 Uiso 1 calc . . GR .
H27C H 0.3730 0.3013 0.9986 0.084 Uiso 1 calc . . GR .
C28 C 0.7065(5) 0.4201(7) 0.9980(4) 0.085(4) Uani 1 d . . . U
H28A H 0.7200 0.4364 1.0292 0.128 Uiso 1 calc . . GR .
H28B H 0.7288 0.4476 0.9776 0.128 Uiso 1 calc . . GR .
H28C H 0.7363 0.3811 0.9980 0.128 Uiso 1 calc . . GR .
C29 C 0.4108(5) 0.4638(4) 0.8862(3) 0.0444(17) Uani 1 d . . . U
H29A H 0.3959 0.4361 0.8601 0.067 Uiso 1 calc . . GR .
H29B H 0.4484 0.4964 0.8789 0.067 Uiso 1 calc . . GR .
H29C H 0.3549 0.4803 0.8923 0.067 Uiso 1 calc . . GR .
C30 C 0.1226(4) 0.3807(3) 0.97464(18) 0.0304(10) Uani 1 d . . . U
C31 C 0.1263(4) 0.3447(3) 1.0136(2) 0.0349(13) Uani 1 d . . . U
C32 C 0.0660(4) 0.3607(3) 1.0420(2) 0.0414(13) Uani 1 d . . . U
H32 H 0.0651 0.3365 1.0680 0.050 Uiso 1 calc . . R .
C33 C 0.0094(4) 0.4092(3) 1.0337(2) 0.0398(13) Uani 1 d . . . U
C34 C 0.0085(4) 0.4433(3) 0.9951(2) 0.0391(14) Uani 1 d . . . U
H34 H -0.0309 0.4768 0.9889 0.047 Uiso 1 calc . . R .
C35 C 0.0635(4) 0.4300(3) 0.9652(2) 0.0342(12) Uani 1 d . . . U
C36 C 0.1833(4) 0.2919(3) 1.0233(2) 0.0416(13) Uani 1 d . . . U
H36A H 0.1776 0.2681 0.9953 0.062 Uiso 1 calc . . GR .
H36B H 0.1643 0.2677 1.0468 0.062 Uiso 1 calc . . GR .
H36C H 0.2464 0.3042 1.0345 0.062 Uiso 1 calc . . GR .
C37 C -0.0528(4) 0.4249(5) 1.0661(2) 0.058(2) Uani 1 d . . . U
H37A H -0.0524 0.3920 1.0878 0.087 Uiso 1 calc . . GR .
H37B H -0.1146 0.4312 1.0481 0.087 Uiso 1 calc . . GR .
H37C H -0.0311 0.4616 1.0830 0.087 Uiso 1 calc . . GR .
C38 C 0.0583(6) 0.4673(4) 0.9223(3) 0.0425(16) Uani 1 d . . . U
H38A H 0.1194 0.4791 0.9201 0.064 Uiso 1 calc . . GR .
H38B H 0.0220 0.5032 0.9238 0.064 Uiso 1 calc . . GR .
H38C H 0.0301 0.4437 0.8952 0.064 Uiso 1 calc . . GR .
C39 C -0.0510(4) 0.2793(3) 0.8434(2) 0.0300(13) Uani 1 d . . . U
H39 H -0.1010 0.2548 0.8458 0.036 Uiso 1 calc . . R .
C40 C 0.0183(3) 0.2439(2) 0.91668(18) 0.0288(10) Uani 1 d . . . U
C41 C 0.0758(4) 0.1948(3) 0.9217(2) 0.0352(14) Uani 1 d . . . U
C42 C 0.0803(5) 0.1562(3) 0.9586(2) 0.0451(14) Uani 1 d . . . U
H42 H 0.1190 0.1223 0.9616 0.054 Uiso 1 calc . . R .
C43 C 0.0293(5) 0.1662(3) 0.9913(2) 0.0460(14) Uani 1 d . . . U
C44 C -0.0281(5) 0.2141(3) 0.9852(2) 0.0420(14) Uani 1 d . . . U
H44 H -0.0649 0.2201 1.0067 0.050 Uiso 1 calc . . R .
C45 C -0.0360(4) 0.2551(3) 0.94886(18) 0.0324(11) Uani 1 d . . . U
C46 C 0.1337(5) 0.1835(3) 0.8870(3) 0.0502(15) Uani 1 d . . . U
H46A H 0.0944 0.1742 0.8570 0.075 Uiso 1 calc . . GR .
H46B H 0.1743 0.1496 0.8972 0.075 Uiso 1 calc . . GR .
H46C H 0.1695 0.2193 0.8844 0.075 Uiso 1 calc . . GR .
C47 C 0.0342(6) 0.1251(4) 1.0320(2) 0.061(2) Uani 1 d . . . U
H47A H -0.0202 0.1000 1.0269 0.091 Uiso 1 calc . . GR .
H47B H 0.0382 0.1491 1.0598 0.091 Uiso 1 calc . . GR .
H47C H 0.0878 0.0995 1.0357 0.091 Uiso 1 calc . . GR .
C48 C -0.1001(4) 0.3076(3) 0.9431(2) 0.0384(15) Uani 1 d . . . U
H48A H -0.0743 0.3411 0.9291 0.058 Uiso 1 calc . . GR .
H48B H -0.1093 0.3199 0.9732 0.058 Uiso 1 calc . . GR .
H48C H -0.1582 0.2961 0.9233 0.058 Uiso 1 calc . . GR .
C49 C -0.1362(4) 0.2963(3) 0.7701(2) 0.0329(13) Uani 1 d . . . U
C50 C -0.2154(4) 0.3297(3) 0.7695(2) 0.0372(14) Uani 1 d . . . U
C51 C -0.2900(4) 0.3226(3) 0.7330(2) 0.0383(12) Uani 1 d . . . U
H51 H -0.3424 0.3463 0.7320 0.046 Uiso 1 calc . . R .
C52 C -0.2892(4) 0.2812(3) 0.6977(2) 0.0396(14) Uani 1 d . . . U
C53 C -0.2126(5) 0.2478(3) 0.7002(2) 0.0431(14) Uani 1 d . . . U
H53 H -0.2119 0.2186 0.6771 0.052 Uiso 1 calc . . R .
C54 C -0.1361(5) 0.2548(3) 0.7350(2) 0.0383(15) Uani 1 d . . . U
C55 C -0.2211(5) 0.3740(4) 0.8058(3) 0.0478(18) Uani 1 d . . . U
H55A H -0.2242 0.3528 0.8342 0.072 Uiso 1 calc . . GR .
H55B H -0.2755 0.3985 0.7959 0.072 Uiso 1 calc . . GR .
H55C H -0.1675 0.3997 0.8115 0.072 Uiso 1 calc . . GR .
C56 C -0.3706(4) 0.2764(4) 0.6579(2) 0.0550(18) Uani 1 d . . . U
H56A H -0.4165 0.2509 0.6667 0.083 Uiso 1 calc . . GR .
H56B H -0.3522 0.2589 0.6314 0.083 Uiso 1 calc . . GR .
H56C H -0.3959 0.3164 0.6499 0.083 Uiso 1 calc . . GR .
C57 C -0.0513(6) 0.2200(4) 0.7362(3) 0.059(2) Uani 1 d . . . U
H57A H 0.0009 0.2470 0.7432 0.089 Uiso 1 calc . . GR .
H57B H -0.0546 0.2012 0.7062 0.089 Uiso 1 calc . . GR .
H57C H -0.0445 0.1889 0.7599 0.089 Uiso 1 calc . . GR .
C58 C 0.0793(4) 0.3897(3) 0.7056(2) 0.0319(13) Uani 1 d . . . U
H58 H 0.0619 0.4067 0.6758 0.038 Uiso 1 calc . . R .
C59 C -0.0685(5) 0.4086(3) 0.7094(2) 0.0352(14) Uani 1 d . . . U
C60 C -0.1055(5) 0.4550(3) 0.7324(3) 0.0403(15) Uani 1 d . . . U
C61 C -0.1952(5) 0.4741(4) 0.7128(3) 0.0511(18) Uani 1 d . . . U
H61 H -0.2203 0.5047 0.7282 0.061 Uiso 1 calc . . R .
C62 C -0.2488(6) 0.4507(4) 0.6726(4) 0.063(2) Uani 1 d . . . U
C63 C -0.2097(6) 0.4066(4) 0.6508(3) 0.0560(19) Uani 1 d . . . U
H63 H -0.2446 0.3892 0.6236 0.067 Uiso 1 calc . . R .
C64 C -0.1212(6) 0.3867(4) 0.6674(3) 0.0474(17) Uani 1 d . . . U
C65 C -0.0516(5) 0.4821(3) 0.7724(3) 0.0464(18) Uani 1 d . . . U
H65A H -0.0443 0.4541 0.7982 0.070 Uiso 1 calc . . GR .
H65B H -0.0813 0.5186 0.7797 0.070 Uiso 1 calc . . GR .
H65C H 0.0080 0.4921 0.7669 0.070 Uiso 1 calc . . GR .
C66 C -0.3441(6) 0.4674(5) 0.6540(4) 0.080(3) Uani 1 d . . . U
H66A H -0.3746 0.4727 0.6793 0.120 Uiso 1 calc . . GR .
H66B H -0.3742 0.4356 0.6336 0.120 Uiso 1 calc . . GR .
H66C H -0.3466 0.5049 0.6367 0.120 Uiso 1 calc . . GR .
C67 C -0.0886(6) 0.3358(6) 0.6423(3) 0.069(3) Uani 1 d . . . U
H67A H -0.0535 0.3517 0.6212 0.103 Uiso 1 calc . . GR .
H67B H -0.1407 0.3134 0.6249 0.103 Uiso 1 calc . . GR .
H67C H -0.0504 0.3091 0.6646 0.103 Uiso 1 calc . . GR .
C68 C 0.2212(4) 0.3825(3) 0.68820(19) 0.0356(12) Uani 1 d . . . U
C69 C 0.2190(4) 0.3491(3) 0.6488(2) 0.0342(13) Uani 1 d . . . U
C70 C 0.2766(4) 0.3617(3) 0.6210(2) 0.0386(12) Uani 1 d . . . U
H70 H 0.2718 0.3393 0.5935 0.046 Uiso 1 calc . . R .
C71 C 0.3411(4) 0.4055(3) 0.6314(2) 0.0396(13) Uani 1 d . . . U
C72 C 0.3460(4) 0.4399(4) 0.6713(2) 0.0381(14) Uani 1 d . . . U
H72 H 0.3901 0.4707 0.6789 0.046 Uiso 1 calc . . R .
C73 C 0.2861(4) 0.4290(3) 0.70001(19) 0.0330(11) Uani 1 d . . . U
C74 C 0.1481(4) 0.2986(3) 0.6366(2) 0.0384(12) Uani 1 d . . . U
H74A H 0.1416 0.2783 0.6647 0.058 Uiso 1 calc . . GR .
H74B H 0.1680 0.2696 0.6162 0.058 Uiso 1 calc . . GR .
H74C H 0.0898 0.3157 0.6210 0.058 Uiso 1 calc . . GR .
C75 C 0.4097(4) 0.4174(4) 0.6019(2) 0.0484(16) Uani 1 d . . . U
H75A H 0.4479 0.3819 0.6022 0.073 Uiso 1 calc . . GR .
H75B H 0.4476 0.4517 0.6143 0.073 Uiso 1 calc . . GR .
H75C H 0.3775 0.4260 0.5703 0.073 Uiso 1 calc . . GR .
C76 C 0.2920(5) 0.4655(3) 0.7430(3) 0.0396(15) Uani 1 d . . . U
H76A H 0.2309 0.4753 0.7465 0.059 Uiso 1 calc . . GR .
H76B H 0.3254 0.5026 0.7409 0.059 Uiso 1 calc . . GR .
H76C H 0.3236 0.4424 0.7697 0.059 Uiso 1 calc . . GR .
Cu1A Cu 0.62893(6) 0.32984(4) 0.38314(3) 0.02477(19) Uani 1 d . . . U
Cu2A Cu 0.78830(5) 0.32026(4) 0.37429(3) 0.02714(18) Uani 1 d . . . U
Cu3A Cu 0.71714(7) 0.33083(5) 0.27817(3) 0.02860(19) Uani 1 d . . . U
Cu4A Cu 0.55799(5) 0.32634(4) 0.28665(3) 0.02862(17) Uani 1 d . . . U
S1A S 0.67070(7) 0.27496(6) 0.32963(4) 0.0258(3) Uani 1 d . . . U
N1A N 0.6754(4) 0.3854(2) 0.43402(19) 0.0329(12) Uani 1 d . . . U
N2A N 0.8273(3) 0.3697(3) 0.43110(17) 0.0242(10) Uani 1 d . . . U
N3A N 0.8998(3) 0.2912(3) 0.35428(19) 0.0283(11) Uani 1 d . . . U
N4A N 0.8406(3) 0.3012(2) 0.27506(16) 0.0321(11) Uani 1 d . . . U
N5A N 0.6757(3) 0.3920(3) 0.23147(18) 0.0344(11) Uani 1 d . . . U
N6A N 0.5268(4) 0.3819(3) 0.23502(19) 0.0308(12) Uani 1 d . . . U
N7A N 0.4481(4) 0.2983(3) 0.30382(19) 0.0304(12) Uani 1 d . . . U
N8A N 0.5018(3) 0.3050(2) 0.38356(17) 0.0307(11) Uani 1 d . . . U
C1A C 0.7618(5) 0.3960(3) 0.4477(2) 0.0346(14) Uani 1 d . . . U
H1A H 0.7799 0.4247 0.4714 0.042 Uiso 1 calc . . R .
C2A C 0.6188(4) 0.4246(3) 0.4527(2) 0.0332(11) Uani 1 d . . . U
C3A C 0.6019(4) 0.4127(3) 0.4961(2) 0.0412(13) Uani 1 d . . . U
C4A C 0.5428(5) 0.4499(4) 0.5128(3) 0.0557(18) Uani 1 d . . . U
H4A H 0.5302 0.4413 0.5418 0.067 Uiso 1 calc . . R .
C5A C 0.5022(5) 0.4987(3) 0.4885(4) 0.068(2) Uani 1 d . . . U
C6A C 0.5216(5) 0.5107(3) 0.4449(3) 0.0574(17) Uani 1 d . . . U
H6A H 0.4956 0.5448 0.4279 0.069 Uiso 1 calc . . R .
C7A C 0.5783(5) 0.4732(4) 0.4266(3) 0.0446(17) Uani 1 d . . . U
C8A C 0.6458(5) 0.3612(4) 0.5241(3) 0.0498(17) Uani 1 d . . . U
H8AA H 0.6385 0.3250 0.5051 0.075 Uiso 1 calc . . GR .
H8AB H 0.6175 0.3551 0.5501 0.075 Uiso 1 calc . . GR .
H8AC H 0.7104 0.3696 0.5354 0.075 Uiso 1 calc . . GR .
C9A C 0.4340(7) 0.5378(4) 0.5059(5) 0.103(4) Uani 1 d . . . U
H9AA H 0.3803 0.5139 0.5070 0.154 Uiso 1 calc . . GR .
H9AB H 0.4165 0.5718 0.4851 0.154 Uiso 1 calc . . GR .
H9AC H 0.4616 0.5525 0.5367 0.154 Uiso 1 calc . . GR .
C10A C 0.5998(5) 0.4855(3) 0.3818(2) 0.0488(15) Uani 1 d . . . U
H10D H 0.6645 0.4942 0.3862 0.073 Uiso 1 calc . . GR .
H10E H 0.5647 0.5202 0.3676 0.073 Uiso 1 calc . . GR .
H10F H 0.5844 0.4505 0.3618 0.073 Uiso 1 calc . . GR .
C11A C 0.9187(4) 0.3853(3) 0.4504(2) 0.0289(12) Uani 1 d . . . U
C12A C 0.9605(4) 0.4286(3) 0.4275(3) 0.0322(14) Uani 1 d . . . U
C13A C 1.0506(5) 0.4432(4) 0.4460(3) 0.0437(16) Uani 1 d . . . U
H13A H 1.0805 0.4712 0.4307 0.052 Uiso 1 calc . . R .
C14A C 1.0968(5) 0.4176(4) 0.4862(3) 0.0453(17) Uani 1 d . . . U
C15A C 1.0543(5) 0.3750(3) 0.5078(2) 0.0356(14) Uani 1 d . . . U
H15A H 1.0879 0.3563 0.5348 0.043 Uiso 1 calc . . R .
C16A C 0.9631(5) 0.3585(3) 0.4912(2) 0.0318(13) Uani 1 d . . . U
C17A C 0.9106(5) 0.4592(4) 0.3841(3) 0.0468(18) Uani 1 d . . . U
H17D H 0.8920 0.4292 0.3598 0.070 Uiso 1 calc . . GR .
H17E H 0.9504 0.4886 0.3744 0.070 Uiso 1 calc . . GR .
H17F H 0.8569 0.4795 0.3898 0.070 Uiso 1 calc . . GR .
C18A C 1.1978(5) 0.4320(5) 0.5052(3) 0.060(2) Uani 1 d . . . U
H18D H 1.2331 0.3949 0.5080 0.091 Uiso 1 calc . . GR .
H18E H 1.2057 0.4509 0.5354 0.091 Uiso 1 calc . . GR .
H18F H 1.2188 0.4594 0.4842 0.091 Uiso 1 calc . . GR .
C19A C 0.9175(6) 0.3149(3) 0.5138(3) 0.0443(17) Uani 1 d . . . U
H19D H 0.8911 0.3351 0.5368 0.066 Uiso 1 calc . . GR .
H19E H 0.9612 0.2848 0.5289 0.066 Uiso 1 calc . . GR .
H19F H 0.8695 0.2954 0.4910 0.066 Uiso 1 calc . . GR .
C20A C 0.9039(4) 0.2844(3) 0.3113(2) 0.0340(13) Uani 1 d . . . U
H20A H 0.9566 0.2659 0.3056 0.041 Uiso 1 calc . . R .
C21A C 0.9753(4) 0.2714(3) 0.3891(2) 0.0284(12) Uani 1 d . . . U
C22A C 1.0615(4) 0.2978(3) 0.3946(2) 0.0274(12) Uani 1 d . . . U
C23A C 1.1291(4) 0.2807(4) 0.4315(2) 0.0355(14) Uani 1 d . . . U
H23A H 1.1873 0.2984 0.4355 0.043 Uiso 1 calc . . R .
C24A C 1.1137(5) 0.2380(3) 0.4630(3) 0.0407(16) Uani 1 d . . . U
C25A C 1.0287(5) 0.2114(3) 0.4575(3) 0.0415(15) Uani 1 d . . . U
H25A H 1.0178 0.1827 0.4790 0.050 Uiso 1 calc . . R .
C26A C 0.9600(5) 0.2275(3) 0.4202(3) 0.0303(13) Uani 1 d . . . U
C27A C 1.0802(4) 0.3455(4) 0.3632(2) 0.0397(16) Uani 1 d . . . U
H27D H 1.1087 0.3278 0.3401 0.060 Uiso 1 calc . . GR .
H27E H 1.1209 0.3754 0.3810 0.060 Uiso 1 calc . . GR .
H27F H 1.0233 0.3648 0.3481 0.060 Uiso 1 calc . . GR .
C28A C 1.1871(6) 0.2251(4) 0.5069(3) 0.055(2) Uani 1 d . . . U
H28D H 1.2464 0.2227 0.4991 0.083 Uiso 1 calc . . GR .
H28E H 1.1738 0.1870 0.5203 0.083 Uiso 1 calc . . GR .
H28F H 1.1876 0.2574 0.5291 0.083 Uiso 1 calc . . GR .
C29A C 0.8682(5) 0.1975(3) 0.4149(3) 0.0410(16) Uani 1 d . . . U
H29D H 0.8246 0.2264 0.4219 0.061 Uiso 1 calc . . GR .
H29E H 0.8735 0.1635 0.4361 0.061 Uiso 1 calc . . GR .
H29F H 0.8473 0.1832 0.3833 0.061 Uiso 1 calc . . GR .
C30A C 0.8574(3) 0.2861(3) 0.23237(18) 0.0328(11) Uani 1 d . . . U
C31A C 0.9220(4) 0.3185(3) 0.2144(2) 0.0327(13) Uani 1 d . . . U
C32A C 0.9332(4) 0.3052(3) 0.17083(19) 0.0400(13) Uani 1 d . . . U
H32A H 0.9758 0.3277 0.1589 0.048 Uiso 1 calc . . R .
C33A C 0.8856(4) 0.2610(3) 0.1443(2) 0.0439(14) Uani 1 d . . . U
C34A C 0.8230(4) 0.2302(3) 0.1626(2) 0.0417(14) Uani 1 d . . . U
H34A H 0.7876 0.2003 0.1442 0.050 Uiso 1 calc . . R .
C35A C 0.8086(4) 0.2404(3) 0.2060(2) 0.0407(13) Uani 1 d . . . U
C36A C 0.9728(4) 0.3706(3) 0.23986(19) 0.0376(12) Uani 1 d . . . U
H36D H 0.9318 0.3945 0.2537 0.056 Uiso 1 calc . . GR .
H36E H 0.9970 0.3955 0.2185 0.056 Uiso 1 calc . . GR .
H36F H 1.0227 0.3556 0.2640 0.056 Uiso 1 calc . . GR .
C37A C 0.8984(5) 0.2465(4) 0.0965(2) 0.0528(18) Uani 1 d . . . U
H37D H 0.8444 0.2586 0.0737 0.079 Uiso 1 calc . . GR .
H37E H 0.9079 0.2033 0.0940 0.079 Uiso 1 calc . . GR .
H37F H 0.9512 0.2682 0.0910 0.079 Uiso 1 calc . . GR .
C38A C 0.7388(6) 0.2054(4) 0.2255(3) 0.058(2) Uani 1 d . . . U
H38D H 0.7677 0.1893 0.2557 0.087 Uiso 1 calc . . GR .
H38E H 0.7148 0.1723 0.2047 0.087 Uiso 1 calc . . GR .
H38F H 0.6893 0.2321 0.2285 0.087 Uiso 1 calc . . GR .
C39A C 0.5888(4) 0.4058(3) 0.2172(2) 0.0339(14) Uani 1 d . . . U
H39A H 0.5715 0.4341 0.1931 0.041 Uiso 1 calc . . R .
C40A C 0.7373(3) 0.4312(3) 0.2146(2) 0.0353(12) Uani 1 d . . . U
C41A C 0.7797(5) 0.4764(4) 0.2428(3) 0.0401(15) Uani 1 d . . . U
C42A C 0.8431(4) 0.5129(3) 0.2288(3) 0.0504(15) Uani 1 d . . . U
H42A H 0.8717 0.5441 0.2484 0.060 Uiso 1 calc . . R .
C43A C 0.8645(5) 0.5044(3) 0.1871(3) 0.0519(16) Uani 1 d . . . U
C44A C 0.8226(5) 0.4588(4) 0.1588(3) 0.0546(18) Uani 1 d . . . U
H44A H 0.8384 0.4528 0.1301 0.066 Uiso 1 calc . . R .
C45A C 0.7565(4) 0.4205(3) 0.1711(2) 0.0408(13) Uani 1 d . . . U
C46A C 0.7521(5) 0.4903(3) 0.2879(2) 0.0478(15) Uani 1 d . . . U
H46D H 0.6872 0.4991 0.2816 0.072 Uiso 1 calc . . GR .
H46E H 0.7861 0.5252 0.3025 0.072 Uiso 1 calc . . GR .
H46F H 0.7654 0.4557 0.3084 0.072 Uiso 1 calc . . GR .
C47A C 0.9399(6) 0.5420(4) 0.1742(4) 0.074(3) Uani 1 d . . . U
H47D H 0.9464 0.5798 0.1913 0.111 Uiso 1 calc . . GR .
H47E H 0.9243 0.5504 0.1412 0.111 Uiso 1 calc . . GR .
H47F H 0.9970 0.5198 0.1819 0.111 Uiso 1 calc . . GR .
C48A C 0.7139(5) 0.3738(4) 0.1412(2) 0.0502(17) Uani 1 d . . . U
H48D H 0.7262 0.3352 0.1569 0.075 Uiso 1 calc . . GR .
H48E H 0.7379 0.3736 0.1134 0.075 Uiso 1 calc . . GR .
H48F H 0.6485 0.3808 0.1329 0.075 Uiso 1 calc . . GR .
C49A C 0.4370(4) 0.3996(3) 0.2137(2) 0.0325(14) Uani 1 d . . . U
C50A C 0.3924(4) 0.3753(4) 0.1709(2) 0.0383(15) Uani 1 d . . . U
C51A C 0.3038(5) 0.3918(4) 0.1509(3) 0.0442(17) Uani 1 d . . . U
H51A H 0.2751 0.3756 0.1219 0.053 Uiso 1 calc . . R .
C52A C 0.2564(5) 0.4318(4) 0.1727(3) 0.0438(16) Uani 1 d . . . U
C53A C 0.3006(5) 0.4558(3) 0.2139(3) 0.0385(14) Uani 1 d . . . U
H53A H 0.2692 0.4839 0.2284 0.046 Uiso 1 calc . . R .
C54A C 0.3910(5) 0.4408(3) 0.2359(3) 0.0368(15) Uani 1 d . . . U
C55A C 0.4405(5) 0.3284(4) 0.1466(2) 0.0479(18) Uani 1 d . . . U
H55D H 0.4849 0.3485 0.1326 0.072 Uiso 1 calc . . GR .
H55E H 0.3957 0.3079 0.1228 0.072 Uiso 1 calc . . GR .
H55F H 0.4713 0.2990 0.1691 0.072 Uiso 1 calc . . GR .
C56A C 0.1595(5) 0.4484(5) 0.1530(3) 0.056(2) Uani 1 d . . . U
H56D H 0.1561 0.4906 0.1437 0.084 Uiso 1 calc . . GR .
H56E H 0.1240 0.4421 0.1762 0.084 Uiso 1 calc . . GR .
H56F H 0.1354 0.4232 0.1262 0.084 Uiso 1 calc . . GR .
C57A C 0.4364(5) 0.4657(4) 0.2802(3) 0.0445(16) Uani 1 d . . . U
H57D H 0.4466 0.4339 0.3033 0.067 Uiso 1 calc . . GR .
H57E H 0.3985 0.4970 0.2891 0.067 Uiso 1 calc . . GR .
H57F H 0.4946 0.4829 0.2778 0.067 Uiso 1 calc . . GR .
C58A C 0.4380(4) 0.2913(3) 0.3458(2) 0.0270(12) Uani 1 d . . . U
H58A H 0.3821 0.2757 0.3499 0.032 Uiso 1 calc . . R .
C59A C 0.3714(4) 0.2803(3) 0.2685(2) 0.0269(12) Uani 1 d . . . U
C60A C 0.3845(5) 0.2352(3) 0.2371(2) 0.0369(14) Uani 1 d . . . U
C61A C 0.3154(4) 0.2213(3) 0.2002(2) 0.0425(14) Uani 1 d . . . U
H61A H 0.3263 0.1922 0.1789 0.051 Uiso 1 calc . . R .
C62A C 0.2295(4) 0.2483(4) 0.1924(2) 0.0432(15) Uani 1 d . . . U
C63A C 0.2167(4) 0.2917(3) 0.2229(2) 0.0404(14) Uani 1 d . . . U
H63A H 0.1598 0.3113 0.2182 0.048 Uiso 1 calc . . R .
C64A C 0.2855(4) 0.3079(3) 0.2609(2) 0.0321(13) Uani 1 d . . . U
C65A C 0.4759(5) 0.2044(3) 0.2440(3) 0.0454(17) Uani 1 d . . . U
H65D H 0.5208 0.2328 0.2377 0.068 Uiso 1 calc . . GR .
H65E H 0.4713 0.1703 0.2230 0.068 Uiso 1 calc . . GR .
H65F H 0.4945 0.1902 0.2757 0.068 Uiso 1 calc . . GR .
C66A C 0.1573(5) 0.2320(4) 0.1519(3) 0.060(2) Uani 1 d . . . U
H66D H 0.1725 0.1938 0.1393 0.089 Uiso 1 calc . . GR .
H66E H 0.1522 0.2633 0.1285 0.089 Uiso 1 calc . . GR .
H66F H 0.0995 0.2280 0.1611 0.089 Uiso 1 calc . . GR .
C67A C 0.2637(4) 0.3557(3) 0.2939(2) 0.0390(14) Uani 1 d . . . U
H67D H 0.2655 0.3375 0.3239 0.059 Uiso 1 calc . . GR .
H67E H 0.2032 0.3721 0.2815 0.059 Uiso 1 calc . . GR .
H67F H 0.3085 0.3880 0.2974 0.059 Uiso 1 calc . . GR .
C68A C 0.4808(4) 0.2892(3) 0.42615(18) 0.0320(11) Uani 1 d . . . U
C69A C 0.4194(4) 0.3226(3) 0.4451(2) 0.0335(12) Uani 1 d . . . U
C70A C 0.4049(4) 0.3072(3) 0.4881(2) 0.0378(12) Uani 1 d . . . U
H70A H 0.3645 0.3306 0.5010 0.045 Uiso 1 calc . . R .
C71A C 0.4494(4) 0.2573(3) 0.5129(2) 0.0403(13) Uani 1 d . . . U
C72A C 0.5097(4) 0.2268(3) 0.4937(2) 0.0364(13) Uani 1 d . . . U
H72A H 0.5407 0.1937 0.5099 0.044 Uiso 1 calc . . R .
C73A C 0.5278(4) 0.2414(3) 0.4521(2) 0.0359(12) Uani 1 d . . . U
C74A C 0.3730(4) 0.3765(3) 0.4202(2) 0.0369(12) Uani 1 d . . . U
H74D H 0.4123 0.3950 0.4022 0.055 Uiso 1 calc . . GR .
H74E H 0.3605 0.4055 0.4426 0.055 Uiso 1 calc . . GR .
H74F H 0.3161 0.3642 0.3997 0.055 Uiso 1 calc . . GR .
C75A C 0.4322(4) 0.2420(4) 0.5588(2) 0.0494(17) Uani 1 d . . . U
H75D H 0.4331 0.2787 0.5769 0.074 Uiso 1 calc . . GR .
H75E H 0.4793 0.2146 0.5748 0.074 Uiso 1 calc . . GR .
H75F H 0.3729 0.2227 0.5548 0.074 Uiso 1 calc . . GR .
C76A C 0.5946(6) 0.2055(4) 0.4324(3) 0.0482(18) Uani 1 d . . . U
H76D H 0.5762 0.2060 0.3988 0.072 Uiso 1 calc . . GR .
H76E H 0.5960 0.1641 0.4434 0.072 Uiso 1 calc . . GR .
H76F H 0.6550 0.2233 0.4421 0.072 Uiso 1 calc . . GR .
K1 K 0.60481(11) 0.12431(8) 0.89107(6) 0.0339(3) Uani 0.796(3) d A 1 . .
K1A K 0.6410(4) 0.0402(3) 0.8538(2) 0.0339(3) Uani 0.204(3) d . 2 . .
O1 O 0.7203(4) 0.1720(3) 0.8395(2) 0.0599(14) Uani 1 d . . . .
O2 O 0.5369(3) 0.1478(3) 0.79829(17) 0.0576(14) Uani 1 d . . . .
O3 O 0.4493(4) 0.0671(2) 0.8422(2) 0.0589(14) Uani 1 d . . . .
O5 O 0.6866(4) 0.0621(4) 0.9728(2) 0.081(2) Uani 1 d . . . .
O6 O 0.7841(3) 0.0826(3) 0.9057(2) 0.0626(15) Uani 1 d . . . .
C77 C 0.6716(7) 0.1976(4) 0.7988(3) 0.075(3) Uani 1 d A . . .
H77A H 0.7146 0.2084 0.7796 0.090 Uiso 1 calc . . R .
H77B H 0.6437 0.2352 0.8065 0.090 Uiso 1 calc . . R .
C78 C 0.6002(6) 0.1601(4) 0.7713(3) 0.064(2) Uani 1 d A . . .
H78A H 0.5704 0.1813 0.7429 0.077 Uiso 1 calc . . R .
H78B H 0.6263 0.1222 0.7628 0.077 Uiso 1 calc . . R .
C79 C 0.4707(7) 0.1108(4) 0.7732(3) 0.072(3) Uani 1 d A . . .
H79A H 0.4982 0.0734 0.7650 0.086 Uiso 1 calc . . R .
H79B H 0.4395 0.1311 0.7446 0.086 Uiso 1 calc . . R .
C80 C 0.4030(5) 0.0966(4) 0.8031(3) 0.0550(19) Uani 1 d A . . .
H80A H 0.3761 0.1341 0.8117 0.066 Uiso 1 calc . . R .
H80B H 0.3537 0.0709 0.7859 0.066 Uiso 1 calc . . R .
C81 C 0.3876(5) 0.0491(4) 0.8699(3) 0.060(2) Uani 1 d A . . .
H81A H 0.3447 0.0193 0.8527 0.072 Uiso 0.50 calc B 1 R .
H81B H 0.3522 0.0844 0.8756 0.072 Uiso 0.50 calc B 1 R .
H81C H 0.3330 0.0296 0.8512 0.072 Uiso 0.50 calc B 2 R .
H81D H 0.3693 0.0835 0.8866 0.072 Uiso 0.50 calc B 2 R .
C82 C 0.4367(11) 0.0210(8) 0.9174(6) 0.056(4) Uiso 0.50 d A 1 . .
H82A H 0.3915 0.0064 0.9341 0.067 Uiso 0.50 calc A 1 R .
H82B H 0.4749 -0.0132 0.9125 0.067 Uiso 0.50 calc A 1 R .
O4 O 0.4916(7) 0.0673(5) 0.9434(4) 0.058(3) Uiso 0.50 d A 1 . .
C83 C 0.5422(12) 0.0479(8) 0.9879(6) 0.068(4) Uiso 0.50 d A 1 . .
H83A H 0.5264 0.0756 1.0107 0.082 Uiso 0.50 calc A 1 R .
H83B H 0.5181 0.0081 0.9936 0.082 Uiso 0.50 calc A 1 R .
C84 C 0.6263(10) 0.0434(7) 0.9974(5) 0.043(3) Uiso 0.50 d A 1 . .
H84A H 0.6385 0.0001 1.0026 0.051 Uiso 0.50 calc A 1 R .
H84B H 0.6461 0.0627 1.0278 0.051 Uiso 0.50 calc A 1 R .
C82A C 0.4423(10) 0.0071(7) 0.9009(6) 0.045(3) Uiso 0.50 d A 2 . .
H82C H 0.4045 -0.0153 0.9183 0.054 Uiso 0.50 calc A 2 R .
H82D H 0.4713 -0.0219 0.8837 0.054 Uiso 0.50 calc A 2 R .
O4A O 0.5095(7) 0.0416(5) 0.9316(4) 0.048(2) Uiso 0.50 d A 2 . .
C83A C 0.5521(11) 0.0049(7) 0.9646(6) 0.053(4) Uiso 0.50 d A 2 . .
H83C H 0.5147 0.0022 0.9877 0.064 Uiso 0.50 calc A 2 R .
H83D H 0.5521 -0.0354 0.9508 0.064 Uiso 0.50 calc A 2 R .
C84A C 0.6296(11) 0.0154(8) 0.9854(6) 0.057(4) Uiso 0.50 d A 2 . .
H84C H 0.6635 -0.0226 0.9857 0.069 Uiso 0.50 calc A 2 R .
H84D H 0.6267 0.0234 1.0175 0.069 Uiso 0.50 calc A 2 R .
C85 C 0.7637(5) 0.0273(4) 0.9685(3) 0.063(2) Uani 1 d A . . .
H85A H 0.7438 -0.0076 0.9483 0.076 Uiso 1 calc . . R .
H85B H 0.7956 0.0123 0.9990 0.076 Uiso 1 calc . . R .
C86 C 0.8263(6) 0.0653(4) 0.9485(3) 0.067(2) Uani 1 d A . . .
H86A H 0.8444 0.1010 0.9680 0.081 Uiso 1 calc . . R .
H86B H 0.8815 0.0424 0.9473 0.081 Uiso 1 calc . . R .
C87 C 0.8457(5) 0.1161(3) 0.8839(3) 0.0504(17) Uani 1 d A . . .
H87A H 0.8994 0.0914 0.8828 0.060 Uiso 1 calc . . R .
H87B H 0.8665 0.1529 0.9017 0.060 Uiso 1 calc . . R .
C88 C 0.7952(6) 0.1321(4) 0.8361(3) 0.059(2) Uani 1 d A . . .
H88A H 0.8363 0.1524 0.8195 0.071 Uiso 1 calc . . R .
H88B H 0.7716 0.0954 0.8190 0.071 Uiso 1 calc . . R .
K2 K 0.10928(19) 0.13378(12) 0.38915(9) 0.0365(4) Uani 0.539(3) d C 1 . .
O7 O 0.2935(6) 0.1049(4) 0.4135(3) 0.051(2) Uiso 0.539(3) d C 1 D .
O8 O 0.2283(7) 0.1655(5) 0.3336(4) 0.058(2) Uiso 0.539(3) d C 1 D .
O9 O 0.0386(7) 0.1702(4) 0.2995(4) 0.049(2) Uiso 0.539(3) d C 1 D .
O10 O -0.0336(6) 0.0694(4) 0.3350(3) 0.0375(18) Uiso 0.539(3) d C 1 D .
O11 O 0.0250(6) 0.0406(4) 0.4279(3) 0.050(2) Uiso 0.539(3) d C 1 D .
O12 O 0.1864(6) 0.0878(4) 0.4781(4) 0.054(2) Uiso 0.539(3) d C 1 D .
C89 C 0.3514(10) 0.1421(7) 0.3948(5) 0.054(3) Uiso 0.539(3) d C 1 D .
H89A H 0.4143 0.1269 0.4028 0.065 Uiso 0.539(3) calc C 1 R .
H89B H 0.3505 0.1836 0.4062 0.065 Uiso 0.539(3) calc C 1 R .
C90 C 0.3144(11) 0.1395(9) 0.3444(5) 0.062(3) Uiso 0.539(3) d C 1 D .
H90A H 0.3551 0.1611 0.3284 0.074 Uiso 0.539(3) calc C 1 R .
H90B H 0.3106 0.0972 0.3341 0.074 Uiso 0.539(3) calc C 1 R .
C91 C 0.1897(10) 0.1658(8) 0.2855(5) 0.067(4) Uiso 0.539(3) d C 1 D .
H91A H 0.1804 0.1242 0.2738 0.081 Uiso 0.539(3) calc C 1 R .
H91B H 0.2305 0.1865 0.2689 0.081 Uiso 0.539(3) calc C 1 R .
C92 C 0.1016(9) 0.1977(7) 0.2781(5) 0.058(3) Uiso 0.539(3) d C 1 D .
H92A H 0.1125 0.2391 0.2899 0.069 Uiso 0.539(3) calc C 1 R .
H92B H 0.0752 0.2002 0.2448 0.069 Uiso 0.539(3) calc C 1 R .
C93 C -0.0247(12) 0.1332(9) 0.2704(6) 0.057(3) Uiso 0.539(3) d C 1 D .
H93A H 0.0071 0.1015 0.2570 0.068 Uiso 0.539(3) calc C 1 R .
H93B H -0.0611 0.1572 0.2450 0.068 Uiso 0.539(3) calc C 1 R .
C94 C -0.0864(9) 0.1049(6) 0.2984(4) 0.046(3) Uiso 0.539(3) d C 1 D .
H94A H -0.1187 0.1367 0.3114 0.055 Uiso 0.539(3) calc C 1 R .
H94B H -0.1320 0.0793 0.2783 0.055 Uiso 0.539(3) calc C 1 R .
C95 C -0.0935(10) 0.0352(7) 0.3542(5) 0.046(2) Uiso 0.539(3) d C 1 D .
H95A H -0.1237 0.0048 0.3318 0.056 Uiso 0.539(3) calc C 1 R .
H95B H -0.1406 0.0614 0.3618 0.056 Uiso 0.539(3) calc C 1 R .
C96 C -0.0397(9) 0.0038(6) 0.3983(5) 0.049(2) Uiso 0.539(3) d C 1 D .
H96A H -0.0833 -0.0113 0.4158 0.059 Uiso 0.539(3) calc C 1 R .
H96B H -0.0079 -0.0312 0.3892 0.059 Uiso 0.539(3) calc C 1 R .
C97 C 0.0757(10) 0.0077(6) 0.4639(4) 0.050(2) Uiso 0.539(3) d C 1 D .
H97A H 0.1172 -0.0197 0.4526 0.060 Uiso 0.539(3) calc C 1 R .
H97B H 0.0357 -0.0164 0.4788 0.060 Uiso 0.539(3) calc C 1 R .
C98 C 0.1291(9) 0.0523(6) 0.4976(4) 0.037(2) Uiso 0.539(3) d C 1 D .
H98A H 0.0864 0.0785 0.5091 0.045 Uiso 0.539(3) calc C 1 R .
H98B H 0.1657 0.0303 0.5241 0.045 Uiso 0.539(3) calc C 1 R .
C99 C 0.2739(9) 0.0603(7) 0.4849(5) 0.050(2) Uiso 0.539(3) d C 1 D .
H99A H 0.2691 0.0199 0.4709 0.060 Uiso 0.539(3) calc C 1 R .
H99B H 0.3018 0.0565 0.5181 0.060 Uiso 0.539(3) calc C 1 R .
C100 C 0.3308(10) 0.1019(7) 0.4614(4) 0.054(2) Uiso 0.539(3) d C 1 D .
H10G H 0.3325 0.1425 0.4749 0.065 Uiso 0.539(3) calc C 1 R .
H10H H 0.3936 0.0867 0.4669 0.065 Uiso 0.539(3) calc C 1 R .
K2A K 0.1398(2) 0.05095(13) 0.36776(10) 0.0365(4) Uani 0.461(3) d C 2 . .
O7A O 0.2513(5) 0.0944(3) 0.4505(3) 0.0297(17) Uiso 0.461(3) d C 2 D .
O8A O 0.1083(7) 0.0193(5) 0.4565(4) 0.050(2) Uiso 0.461(3) d C 2 D .
O9A O -0.0225(7) -0.0001(5) 0.3766(4) 0.049(2) Uiso 0.461(3) d C 2 D .
O10A O -0.0230(6) 0.1014(5) 0.3218(3) 0.045(2) Uiso 0.461(3) d C 2 D .
O11A O 0.1440(8) 0.1372(6) 0.3021(4) 0.066(3) Uiso 0.461(3) d C 2 D .
O12A O 0.3029(8) 0.1095(5) 0.3679(4) 0.061(3) Uiso 0.461(3) d C 2 D .
C89A C 0.2508(10) 0.0605(8) 0.4915(5) 0.050(2) Uiso 0.461(3) d C 2 D .
H89C H 0.2836 0.0828 0.5189 0.060 Uiso 0.461(3) calc C 2 R .
H89D H 0.2814 0.0215 0.4905 0.060 Uiso 0.461(3) calc C 2 R .
C90A C 0.1562(9) 0.0508(7) 0.4944(5) 0.037(2) Uiso 0.461(3) d C 2 D .
H90C H 0.1549 0.0282 0.5227 0.045 Uiso 0.461(3) calc C 2 R .
H90D H 0.1267 0.0900 0.4961 0.045 Uiso 0.461(3) calc C 2 R .
C91A C 0.0185(8) 0.0115(5) 0.4572(4) 0.033(3) Uiso 0.461(3) d C 2 D .
H91C H -0.0120 0.0510 0.4549 0.039 Uiso 0.461(3) calc C 2 R .
H91D H 0.0139 -0.0071 0.4866 0.039 Uiso 0.461(3) calc C 2 R .
C92A C -0.0290(9) -0.0286(6) 0.4171(4) 0.040(3) Uiso 0.461(3) d C 2 D .
H92C H 0.0006 -0.0684 0.4192 0.048 Uiso 0.461(3) calc C 2 R .
H92D H -0.0933 -0.0344 0.4180 0.048 Uiso 0.461(3) calc C 2 R .
C93A C -0.1005(12) 0.0392(9) 0.3643(6) 0.046(2) Uiso 0.461(3) d C 2 D .
H93C H -0.0962 0.0726 0.3865 0.056 Uiso 0.461(3) calc C 2 R .
H93D H -0.1573 0.0169 0.3633 0.056 Uiso 0.461(3) calc C 2 R .
C94A C -0.0966(9) 0.0629(7) 0.3158(5) 0.046(3) Uiso 0.461(3) d C 2 D .
H94C H -0.0890 0.0292 0.2954 0.055 Uiso 0.461(3) calc C 2 R .
H94D H -0.1531 0.0844 0.3018 0.055 Uiso 0.461(3) calc C 2 R .
C95A C -0.0120(15) 0.1301(10) 0.2800(6) 0.057(3) Uiso 0.461(3) d C 2 D .
H95C H -0.0681 0.1521 0.2659 0.068 Uiso 0.461(3) calc C 2 R .
H95D H -0.0018 0.0992 0.2579 0.068 Uiso 0.461(3) calc C 2 R .
C96A C 0.0682(10) 0.1741(7) 0.2894(6) 0.049(2) Uiso 0.461(3) d C 2 D .
H96C H 0.0705 0.1974 0.2615 0.059 Uiso 0.461(3) calc C 2 R .
H96D H 0.0639 0.2021 0.3144 0.059 Uiso 0.461(3) calc C 2 R .
C97A C 0.2250(10) 0.1730(8) 0.3124(7) 0.058(2) Uiso 0.461(3) d C 2 D .
H97C H 0.2194 0.2029 0.3360 0.070 Uiso 0.461(3) calc C 2 R .
H97D H 0.2300 0.1952 0.2844 0.070 Uiso 0.461(3) calc C 2 R .
C98A C 0.3089(13) 0.1382(10) 0.3289(7) 0.062(3) Uiso 0.461(3) d C 2 D .
H98C H 0.3167 0.1088 0.3053 0.074 Uiso 0.461(3) calc C 2 R .
H98D H 0.3618 0.1654 0.3350 0.074 Uiso 0.461(3) calc C 2 R .
C99A C 0.3312(12) 0.1483(7) 0.4062(5) 0.054(3) Uiso 0.461(3) d C 2 D .
H99C H 0.2848 0.1792 0.4071 0.065 Uiso 0.461(3) calc C 2 R .
H99D H 0.3890 0.1683 0.4052 0.065 Uiso 0.461(3) calc C 2 R .
C00A C 0.3426(9) 0.1071(8) 0.4469(6) 0.054(2) Uiso 0.461(3) d C 2 D .
H00A H 0.3745 0.0699 0.4417 0.065 Uiso 0.461(3) calc C 2 R .
H00B H 0.3771 0.1268 0.4751 0.065 Uiso 0.461(3) calc C 2 R .
Cl1 Cl 0.03367(19) 0.60017(12) 0.85232(9) 0.0852(7) Uani 1 d . . . .
Cl2 Cl 0.2194(2) 0.58430(12) 0.90608(12) 0.0993(9) Uani 1 d . . . .
C1S C 0.1429(7) 0.5686(5) 0.8501(4) 0.087(3) Uani 1 d . . . .
H1SA H 0.1662 0.5873 0.8251 0.104 Uiso 1 calc . . R .
H1SB H 0.1377 0.5249 0.8447 0.104 Uiso 1 calc . . R .
Cl3 Cl 0.46230(17) 0.58622(11) 0.65589(10) 0.0880(7) Uani 1 d . . . .
Cl4 Cl 0.28959(15) 0.57120(12) 0.59061(10) 0.0809(6) Uani 1 d . . . .
C2S C 0.3431(7) 0.6023(4) 0.6443(3) 0.077(2) Uani 1 d . . . .
H2SA H 0.3165 0.5850 0.6688 0.093 Uiso 1 calc . . R .
H2SB H 0.3334 0.6462 0.6438 0.093 Uiso 1 calc . . R .
O1S O 0.6690(5) 0.5170(6) 0.8391(4) 0.127(4) Uani 1 d . . D U
C3S C 0.6174(10) 0.5291(8) 0.7969(5) 0.129(5) Uani 1 d . . D U
H3SA H 0.6160 0.5733 0.7942 0.155 Uiso 1 calc . . R .
H3SB H 0.6525 0.5145 0.7748 0.155 Uiso 1 calc . . R .
C4S C 0.5339(10) 0.5112(11) 0.7805(6) 0.222(13) Uani 1 d . . D U
H4SA H 0.5324 0.4674 0.7785 0.333 Uiso 1 calc . . R .
H4SB H 0.5113 0.5284 0.7500 0.333 Uiso 1 calc . . R .
H4SC H 0.4956 0.5245 0.8010 0.333 Uiso 1 calc . . R .
C5S C 0.7567(8) 0.5360(6) 0.8499(5) 0.106(4) Uani 1 d . . D U
H5SA H 0.7614 0.5791 0.8578 0.127 Uiso 1 calc . . R .
H5SB H 0.7881 0.5280 0.8248 0.127 Uiso 1 calc . . R .
C6S C 0.7955(8) 0.4934(8) 0.8950(5) 0.132(5) Uani 1 d . . D U
H6SA H 0.7870 0.4512 0.8862 0.198 Uiso 1 calc . . R .
H6SB H 0.7625 0.5023 0.9189 0.198 Uiso 1 calc . . R .
H6SC H 0.8600 0.5015 0.9068 0.198 Uiso 1 calc . . R .
O2S O 0.7638(9) 0.0549(5) 0.6703(6) 0.196(6) Uani 1 d . . D U
C7S C 0.8306(8) 0.0129(8) 0.6666(7) 0.137(7) Uani 1 d . . D U
H7SB H 0.8019 -0.0271 0.6643 0.165 Uiso 1 calc . . R .
H7SA H 0.8473 0.0204 0.6369 0.165 Uiso 1 calc . . R .
C8S C 0.9070(9) 0.0092(6) 0.6984(5) 0.109(4) Uani 1 d . . D U
H8SA H 0.8932 0.0002 0.7281 0.163 Uiso 1 calc . . R .
H8SB H 0.9393 0.0475 0.7003 0.163 Uiso 1 calc . . R .
H8SC H 0.9449 -0.0226 0.6902 0.163 Uiso 1 calc . . R .
C9S C 0.7046(10) 0.0718(13) 0.6282(8) 0.38(2) Uani 1 d . . D U
H9SA H 0.6733 0.0372 0.6109 0.458 Uiso 1 calc . . R .
H9SB H 0.7347 0.0963 0.6084 0.458 Uiso 1 calc . . R .
C10S C 0.6386(11) 0.1113(7) 0.6538(8) 0.216(11) Uani 1 d . . D U
H10I H 0.6667 0.1503 0.6629 0.324 Uiso 1 calc . . R .
H10J H 0.6299 0.0899 0.6810 0.324 Uiso 1 calc . . R .
H10K H 0.5799 0.1174 0.6325 0.324 Uiso 1 calc . . R .

loop_
_atom_site_aniso_label
_atom_site_aniso_U_11
_atom_site_aniso_U_22
_atom_site_aniso_U_33
_atom_site_aniso_U_23
_atom_site_aniso_U_13
_atom_site_aniso_U_12
Cu1 0.0237(4) 0.0378(5) 0.0225(4) 0.0013(4) 0.0043(3) 0.0030(3)
Cu2 0.0212(3) 0.0401(5) 0.0258(4) -0.0033(4) 0.0054(3) 0.0005(3)
Cu3 0.0251(4) 0.0329(5) 0.0236(4) -0.0004(3) 0.0063(3) -0.0056(3)
Cu4 0.0233(4) 0.0343(4) 0.0241(4) 0.0028(3) 0.0019(3) -0.0051(3)
S1 0.0210(5) 0.0317(6) 0.0237(6) 0.0008(5) 0.0043(4) -0.0020(5)
N1 0.034(3) 0.043(3) 0.033(3) -0.003(2) 0.005(2) 0.009(2)
N2 0.027(2) 0.050(3) 0.023(3) 0.002(2) 0.001(2) 0.010(2)
N3 0.019(2) 0.047(3) 0.010(2) -0.006(2) -0.0035(17) 0.002(2)
N4 0.025(2) 0.036(2) 0.023(2) -0.0046(19) 0.0065(17) -0.0025(19)
N5 0.020(2) 0.039(3) 0.025(2) 0.002(2) 0.0018(17) -0.0035(19)
N6 0.031(3) 0.046(3) 0.018(2) -0.003(2) -0.010(2) -0.014(2)
N7 0.029(3) 0.046(3) 0.029(3) 0.004(2) 0.007(2) -0.003(2)
N8 0.025(2) 0.042(3) 0.038(3) 0.007(2) 0.0077(19) -0.003(2)
C1 0.029(3) 0.044(3) 0.028(3) 0.000(2) 0.004(2) 0.013(3)
C2 0.038(3) 0.038(3) 0.028(3) 0.001(2) 0.005(2) 0.013(2)
C3 0.056(4) 0.043(3) 0.032(3) 0.002(2) 0.016(3) 0.016(3)
C4 0.062(4) 0.064(4) 0.030(3) 0.005(3) 0.012(3) 0.025(3)
C5 0.095(6) 0.054(4) 0.039(4) -0.004(3) 0.013(3) 0.027(4)
C6 0.065(4) 0.044(3) 0.039(3) 0.000(3) -0.001(3) 0.015(3)
C7 0.048(4) 0.034(3) 0.031(3) 0.006(2) 0.003(3) 0.012(3)
C8 0.042(4) 0.059(4) 0.050(4) 0.016(3) 0.020(3) 0.005(3)
C9 0.098(6) 0.064(5) 0.032(3) 0.002(3) 0.009(4) 0.017(4)
C10 0.045(3) 0.047(3) 0.045(4) 0.000(3) 0.005(3) 0.005(3)
C11 0.025(3) 0.045(3) 0.028(3) -0.009(3) -0.005(2) 0.005(3)
C12 0.027(3) 0.041(3) 0.036(4) -0.004(3) -0.002(2) 0.001(3)
C13 0.038(3) 0.043(4) 0.052(5) 0.007(3) -0.005(3) 0.010(3)
C14 0.031(3) 0.069(5) 0.044(4) 0.002(3) -0.009(3) 0.016(3)
C15 0.028(3) 0.055(4) 0.061(5) 0.006(3) 0.010(3) 0.010(3)
C16 0.025(3) 0.049(4) 0.035(3) -0.001(3) 0.012(2) 0.005(3)
C17 0.041(3) 0.058(4) 0.047(4) 0.003(3) 0.005(3) -0.001(3)
C18 0.044(4) 0.079(6) 0.100(8) 0.014(6) -0.036(5) 0.010(4)
C19 0.034(3) 0.057(4) 0.058(4) 0.005(3) 0.021(3) 0.011(3)
C20 0.026(3) 0.039(3) 0.028(3) 0.001(2) 0.005(2) -0.001(2)
C21 0.015(2) 0.059(4) 0.034(3) -0.013(3) 0.004(2) 0.000(3)
C22 0.031(3) 0.081(5) 0.027(3) -0.016(3) 0.001(2) 0.014(3)
C23 0.035(3) 0.102(7) 0.031(4) -0.017(4) -0.008(3) 0.013(4)
C24 0.027(3) 0.112(7) 0.052(5) -0.030(4) -0.004(3) -0.003(4)
C25 0.017(3) 0.099(6) 0.045(4) -0.022(4) 0.008(2) -0.005(3)
C26 0.028(3) 0.047(4) 0.044(4) -0.019(3) 0.002(3) -0.005(3)
C27 0.057(4) 0.075(5) 0.033(4) 0.001(3) 0.002(3) 0.019(4)
C28 0.019(3) 0.159(11) 0.071(6) -0.019(7) -0.002(3) 0.003(4)
C29 0.032(3) 0.057(4) 0.041(4) 0.000(3) 0.003(3) -0.009(3)
C30 0.029(2) 0.038(3) 0.025(3) -0.004(2) 0.009(2) -0.003(2)
C31 0.029(3) 0.046(3) 0.029(3) -0.004(2) 0.005(2) -0.004(2)
C32 0.031(3) 0.064(4) 0.029(3) 0.003(3) 0.007(2) -0.004(3)
C33 0.025(3) 0.065(4) 0.032(3) -0.004(3) 0.010(2) -0.006(3)
C34 0.030(3) 0.049(4) 0.039(3) -0.012(3) 0.008(2) 0.000(3)
C35 0.028(3) 0.042(3) 0.035(3) 0.000(2) 0.013(2) -0.001(2)
C36 0.044(3) 0.051(3) 0.030(3) 0.008(3) 0.008(2) -0.006(3)
C37 0.023(3) 0.109(7) 0.042(4) -0.010(4) 0.005(2) 0.004(3)
C38 0.048(4) 0.045(4) 0.037(4) 0.002(3) 0.013(3) 0.007(3)
C39 0.020(3) 0.048(3) 0.022(3) 0.003(2) 0.005(2) -0.012(2)
C40 0.027(2) 0.033(2) 0.025(3) 0.005(2) 0.0019(19) -0.011(2)
C41 0.030(3) 0.037(3) 0.032(3) 0.001(2) -0.007(2) -0.007(2)
C42 0.050(3) 0.041(3) 0.039(3) 0.003(3) -0.002(2) -0.002(3)
C43 0.060(4) 0.041(3) 0.033(3) 0.009(3) 0.002(3) -0.006(3)
C44 0.054(4) 0.043(3) 0.030(3) 0.001(2) 0.009(3) -0.015(3)
C45 0.031(3) 0.039(3) 0.027(3) 0.003(2) 0.008(2) -0.008(2)
C46 0.049(4) 0.046(4) 0.056(4) -0.002(3) 0.011(3) 0.007(3)
C47 0.088(6) 0.053(4) 0.039(4) 0.011(3) 0.006(3) -0.010(4)
C48 0.033(3) 0.056(4) 0.029(3) 0.005(3) 0.014(2) -0.002(3)
C49 0.026(3) 0.049(3) 0.020(3) 0.003(2) -0.002(2) -0.015(2)
C50 0.030(3) 0.051(4) 0.031(3) 0.002(3) 0.008(2) -0.012(3)
C51 0.029(3) 0.054(3) 0.032(3) 0.006(3) 0.007(2) -0.001(3)
C52 0.028(3) 0.058(4) 0.029(3) 0.008(3) 0.000(2) -0.006(3)
C53 0.034(3) 0.052(4) 0.040(3) -0.009(3) 0.002(2) -0.003(3)
C54 0.037(3) 0.051(4) 0.023(3) -0.006(3) 0.000(2) 0.000(3)
C55 0.033(3) 0.059(4) 0.053(4) -0.015(3) 0.013(3) -0.005(3)
C56 0.033(3) 0.087(6) 0.039(4) 0.001(4) -0.003(3) -0.003(3)
C57 0.048(4) 0.061(5) 0.058(5) -0.014(4) -0.011(3) 0.014(4)
C58 0.030(3) 0.042(3) 0.024(3) 0.002(2) 0.007(2) -0.007(2)
C59 0.028(3) 0.048(3) 0.028(3) 0.012(2) 0.003(2) -0.002(3)
C60 0.032(3) 0.031(3) 0.055(4) 0.012(3) 0.003(3) -0.001(2)
C61 0.026(3) 0.047(4) 0.075(5) 0.018(3) 0.000(3) 0.001(3)
C62 0.035(4) 0.063(5) 0.080(6) 0.029(4) -0.009(3) -0.005(3)
C63 0.040(4) 0.068(5) 0.049(4) 0.025(3) -0.013(3) -0.013(3)
C64 0.044(4) 0.063(4) 0.035(3) 0.009(3) 0.007(3) -0.013(3)
C65 0.028(3) 0.038(3) 0.069(5) -0.006(3) 0.001(3) 0.002(3)
C66 0.038(4) 0.075(6) 0.110(8) 0.027(6) -0.019(4) 0.000(4)
C67 0.053(4) 0.116(8) 0.037(4) -0.018(4) 0.011(3) -0.016(5)
C68 0.026(2) 0.054(3) 0.024(3) 0.005(2) 0.0012(19) -0.004(2)
C69 0.020(2) 0.051(3) 0.030(3) 0.002(3) 0.003(2) 0.004(2)
C70 0.035(3) 0.051(3) 0.031(3) 0.002(2) 0.010(2) 0.004(2)
C71 0.031(3) 0.052(3) 0.038(3) 0.008(3) 0.014(2) 0.006(2)
C72 0.019(2) 0.062(4) 0.032(3) 0.008(3) 0.003(2) -0.003(3)
C73 0.025(3) 0.046(3) 0.026(3) 0.003(2) 0.002(2) -0.002(2)
C74 0.035(3) 0.041(3) 0.037(3) -0.005(2) 0.004(2) 0.001(2)
C75 0.034(3) 0.068(4) 0.047(4) 0.005(3) 0.016(3) -0.003(3)
C76 0.036(3) 0.045(4) 0.038(4) -0.002(3) 0.009(3) -0.009(3)
Cu1A 0.0173(4) 0.0355(5) 0.0211(4) -0.0023(4) 0.0034(3) 0.0003(3)
Cu2A 0.0206(3) 0.0381(5) 0.0218(4) -0.0029(3) 0.0029(3) 0.0051(3)
Cu3A 0.0236(4) 0.0401(5) 0.0227(4) 0.0025(4) 0.0065(3) 0.0063(4)
Cu4A 0.0174(3) 0.0429(5) 0.0249(4) 0.0034(4) 0.0033(3) 0.0042(3)
S1A 0.0180(5) 0.0347(7) 0.0241(6) -0.0034(5) 0.0033(4) 0.0042(5)
N1A 0.030(2) 0.035(3) 0.039(3) -0.012(2) 0.017(2) 0.001(2)
N2A 0.018(2) 0.037(3) 0.014(2) -0.0022(19) -0.0047(17) 0.0038(19)
N3A 0.014(2) 0.045(3) 0.023(2) 0.001(2) -0.0007(17) 0.006(2)
N4A 0.014(2) 0.055(3) 0.028(2) -0.001(2) 0.0072(16) 0.005(2)
N5A 0.018(2) 0.055(3) 0.031(3) 0.002(2) 0.0080(18) 0.001(2)
N6A 0.017(2) 0.051(3) 0.023(3) 0.007(2) 0.0018(18) 0.004(2)
N7A 0.028(3) 0.040(3) 0.021(2) -0.006(2) 0.0009(19) 0.007(2)
N8A 0.028(2) 0.037(3) 0.026(2) -0.0024(19) 0.0035(17) -0.004(2)
C1A 0.031(3) 0.036(3) 0.037(3) -0.008(3) 0.005(2) -0.001(2)
C2A 0.026(2) 0.034(3) 0.044(3) -0.013(2) 0.017(2) -0.005(2)
C3A 0.042(3) 0.043(3) 0.047(3) -0.020(3) 0.029(3) -0.012(2)
C4A 0.051(4) 0.056(4) 0.074(5) -0.028(3) 0.044(4) -0.021(3)
C5A 0.053(4) 0.045(4) 0.122(7) -0.033(4) 0.058(5) -0.014(3)
C6A 0.034(3) 0.042(3) 0.098(5) -0.014(3) 0.018(3) -0.003(3)
C7A 0.037(4) 0.033(3) 0.070(5) -0.010(3) 0.024(3) -0.006(3)
C8A 0.054(4) 0.061(4) 0.039(4) -0.003(3) 0.020(3) -0.019(3)
C9A 0.078(6) 0.060(5) 0.197(12) -0.059(6) 0.090(7) -0.018(4)
C10A 0.052(4) 0.038(3) 0.052(4) -0.002(3) 0.002(3) 0.002(3)
C11A 0.015(2) 0.038(3) 0.031(3) -0.007(2) 0.000(2) 0.001(2)
C12A 0.020(3) 0.033(3) 0.038(4) -0.004(2) -0.004(2) 0.001(2)
C13A 0.021(3) 0.055(4) 0.051(4) -0.002(3) -0.001(3) -0.010(3)
C14A 0.029(3) 0.051(4) 0.047(4) -0.001(3) -0.010(3) -0.008(3)
C15A 0.033(3) 0.037(3) 0.029(3) -0.006(2) -0.010(2) 0.005(2)
C16A 0.039(3) 0.031(3) 0.025(3) -0.007(2) 0.006(2) 0.002(2)
C17A 0.030(3) 0.062(4) 0.040(4) 0.011(3) -0.009(3) -0.005(3)
C18A 0.027(3) 0.086(6) 0.057(5) 0.005(4) -0.015(3) -0.013(4)
C19A 0.065(5) 0.036(3) 0.036(4) -0.001(3) 0.020(3) -0.002(3)
C20A 0.017(2) 0.050(4) 0.036(3) -0.010(3) 0.006(2) 0.007(2)
C21A 0.011(2) 0.039(3) 0.030(3) -0.014(2) -0.006(2) 0.002(2)
C22A 0.022(2) 0.038(3) 0.020(3) -0.002(2) 0.001(2) 0.002(2)
C23A 0.020(3) 0.051(4) 0.033(3) -0.005(3) -0.001(2) -0.001(3)
C24A 0.031(3) 0.041(3) 0.043(4) -0.002(3) -0.006(3) 0.007(3)
C25A 0.038(3) 0.034(3) 0.050(4) 0.000(3) 0.004(3) 0.002(3)
C26A 0.024(3) 0.028(3) 0.036(3) -0.014(2) 0.001(2) 0.000(2)
C27A 0.011(2) 0.075(5) 0.031(3) 0.006(3) 0.001(2) -0.002(3)
C28A 0.046(4) 0.059(5) 0.048(4) 0.008(3) -0.016(3) 0.000(4)
C29A 0.036(3) 0.039(3) 0.045(4) 0.005(3) 0.003(3) -0.003(3)
C30A 0.023(2) 0.048(3) 0.026(2) -0.006(2) 0.0023(19) 0.007(2)
C31A 0.019(2) 0.049(3) 0.030(3) -0.001(3) 0.006(2) 0.001(2)
C32A 0.025(2) 0.068(4) 0.026(3) 0.004(2) 0.004(2) 0.004(3)
C33A 0.035(3) 0.061(4) 0.035(3) -0.007(3) 0.008(2) 0.006(3)
C34A 0.042(4) 0.049(4) 0.031(3) -0.009(3) 0.002(2) 0.000(3)
C35A 0.029(3) 0.054(4) 0.039(3) -0.004(3) 0.007(2) 0.003(3)
C36A 0.031(3) 0.057(4) 0.026(3) 0.005(2) 0.008(2) 0.000(2)
C37A 0.043(3) 0.084(5) 0.031(3) 0.003(3) 0.008(3) 0.003(4)
C38A 0.038(4) 0.074(5) 0.066(5) -0.025(4) 0.023(4) -0.019(4)
C39A 0.025(3) 0.051(4) 0.024(3) 0.011(3) 0.003(2) 0.005(3)
C40A 0.018(2) 0.045(3) 0.045(3) 0.018(2) 0.012(2) 0.008(2)
C41A 0.028(3) 0.053(4) 0.039(3) 0.016(3) 0.006(2) 0.007(3)
C42A 0.035(3) 0.045(3) 0.074(4) 0.014(3) 0.019(3) 0.010(3)
C43A 0.041(3) 0.046(3) 0.074(5) 0.026(3) 0.025(3) 0.012(3)
C44A 0.052(4) 0.053(4) 0.073(5) 0.017(3) 0.042(4) 0.015(3)
C45A 0.029(3) 0.056(3) 0.039(3) 0.017(3) 0.009(2) 0.017(2)
C46A 0.046(3) 0.048(4) 0.050(4) 0.009(3) 0.012(3) 0.006(3)
C47A 0.060(5) 0.060(5) 0.119(8) 0.025(5) 0.055(5) 0.006(4)
C48A 0.045(4) 0.075(5) 0.036(3) 0.013(3) 0.021(3) 0.011(3)
C49A 0.019(3) 0.055(4) 0.021(3) 0.010(2) 0.001(2) 0.007(3)
C50A 0.021(3) 0.061(4) 0.030(3) 0.003(3) -0.001(2) 0.000(3)
C51A 0.028(3) 0.060(4) 0.039(4) 0.006(3) -0.004(3) 0.002(3)
C52A 0.031(3) 0.051(4) 0.049(4) 0.011(3) 0.008(3) 0.002(3)
C53A 0.024(3) 0.048(4) 0.044(3) 0.005(3) 0.009(2) 0.005(3)
C54A 0.023(3) 0.050(4) 0.038(3) 0.008(3) 0.008(2) 0.010(3)
C55A 0.033(3) 0.078(5) 0.029(3) -0.008(3) -0.002(2) 0.000(3)
C56A 0.032(3) 0.086(6) 0.045(4) 0.007(4) -0.002(3) 0.011(4)
C57A 0.033(3) 0.051(4) 0.047(4) -0.007(3) 0.002(3) 0.003(3)
C58A 0.016(2) 0.031(3) 0.033(3) 0.004(2) 0.005(2) 0.002(2)
C59A 0.018(2) 0.039(3) 0.022(3) 0.005(2) 0.0023(19) 0.003(2)
C60A 0.031(3) 0.050(4) 0.027(3) -0.005(3) 0.003(2) 0.002(3)
C61A 0.037(3) 0.050(4) 0.037(3) 0.000(3) 0.000(2) 0.000(3)
C62A 0.027(3) 0.071(4) 0.029(3) 0.007(3) -0.001(2) -0.006(3)
C63A 0.023(3) 0.054(4) 0.041(3) 0.007(3) 0.000(2) 0.001(3)
C64A 0.024(3) 0.043(3) 0.029(3) 0.009(2) 0.007(2) 0.005(2)
C65A 0.043(4) 0.052(4) 0.038(4) -0.015(3) 0.001(3) 0.009(3)
C66A 0.037(3) 0.070(5) 0.061(5) -0.010(4) -0.012(3) -0.002(3)
C67A 0.027(3) 0.054(4) 0.035(3) 0.005(3) 0.004(2) 0.012(3)
C68A 0.028(2) 0.040(3) 0.027(3) -0.001(2) 0.002(2) -0.005(2)
C69A 0.035(3) 0.043(3) 0.024(3) -0.004(2) 0.007(2) -0.006(3)
C70A 0.023(2) 0.056(3) 0.035(3) 0.000(2) 0.006(2) -0.005(2)
C71A 0.029(3) 0.064(4) 0.027(3) 0.003(3) 0.006(2) -0.009(3)
C72A 0.027(3) 0.045(3) 0.034(3) 0.002(3) -0.001(2) 0.001(3)
C73A 0.030(3) 0.041(3) 0.033(3) 0.005(2) 0.001(2) 0.001(2)
C74A 0.030(3) 0.048(3) 0.034(3) -0.001(2) 0.010(2) 0.002(2)
C75A 0.032(3) 0.082(5) 0.036(3) 0.012(3) 0.011(2) 0.001(3)
C76A 0.051(4) 0.048(4) 0.048(4) 0.007(3) 0.018(3) 0.011(3)
K1 0.0302(7) 0.0388(7) 0.0299(7) 0.0037(6) 0.0011(5) -0.0008(6)
K1A 0.0302(7) 0.0388(7) 0.0299(7) 0.0037(6) 0.0011(5) -0.0008(6)
O1 0.049(3) 0.067(3) 0.065(3) 0.019(3) 0.015(2) -0.006(3)
O2 0.043(3) 0.093(4) 0.038(3) 0.004(3) 0.012(2) 0.016(3)
O3 0.057(3) 0.051(3) 0.062(3) 0.000(2) -0.003(3) 0.006(2)
O5 0.042(3) 0.125(6) 0.077(4) 0.051(4) 0.015(3) 0.011(3)
O6 0.034(2) 0.058(3) 0.089(4) 0.001(3) 0.001(2) 0.000(2)
C77 0.099(7) 0.053(4) 0.083(6) 0.014(4) 0.040(6) 0.002(5)
C78 0.064(5) 0.080(6) 0.052(4) 0.024(4) 0.019(4) 0.016(4)
C79 0.083(6) 0.071(6) 0.048(5) -0.017(4) -0.012(4) 0.028(5)
C80 0.039(4) 0.059(5) 0.060(5) -0.011(4) -0.005(3) 0.000(3)
C81 0.041(4) 0.052(4) 0.076(6) -0.002(4) -0.008(4) -0.002(3)
C85 0.049(4) 0.054(4) 0.077(6) 0.016(4) -0.007(4) 0.003(3)
C86 0.063(5) 0.060(5) 0.075(6) -0.002(4) 0.007(4) 0.009(4)
C87 0.035(3) 0.047(4) 0.067(5) 0.002(3) 0.007(3) -0.013(3)
C88 0.080(6) 0.057(4) 0.051(5) 0.000(4) 0.033(4) -0.014(4)
K2 0.0409(9) 0.0356(8) 0.0331(10) 0.0038(7) 0.0084(7) 0.0009(8)
K2A 0.0409(9) 0.0356(8) 0.0331(10) 0.0038(7) 0.0084(7) 0.0009(8)
Cl1 0.1011(18) 0.0753(14) 0.0745(15) -0.0001(12) 0.0098(13) -0.0091(13)
Cl2 0.0884(17) 0.0673(14) 0.132(2) 0.0102(15) 0.0022(16) -0.0047(13)
C1S 0.100(7) 0.076(6) 0.081(7) 0.006(5) 0.014(6) -0.014(6)
Cl3 0.0765(15) 0.0623(12) 0.116(2) 0.0099(13) 0.0031(14) -0.0052(11)
Cl4 0.0574(11) 0.0801(15) 0.1075(18) 0.0098(13) 0.0235(11) 0.0086(11)
C2S 0.094(7) 0.054(5) 0.086(7) 0.007(5) 0.024(5) 0.001(5)
O1S 0.059(5) 0.165(10) 0.142(8) -0.010(7) -0.010(5) 0.006(5)
C3S 0.101(8) 0.131(13) 0.141(11) -0.009(10) -0.005(8) 0.006(9)
C4S 0.139(12) 0.35(3) 0.136(13) 0.147(17) -0.053(10) -0.128(17)
C5S 0.072(6) 0.117(9) 0.127(9) -0.052(7) 0.021(6) -0.008(6)
C6S 0.067(6) 0.179(14) 0.134(10) -0.048(9) -0.013(6) 0.036(8)
O2S 0.176(11) 0.099(8) 0.341(19) 0.024(10) 0.118(12) 0.032(8)
C7S 0.062(7) 0.135(12) 0.227(19) 0.024(12) 0.056(8) -0.011(7)
C8S 0.120(10) 0.078(7) 0.122(11) -0.009(7) 0.016(8) 0.000(7)
C9S 0.096(11) 0.41(3) 0.52(3) -0.30(3) -0.185(17) 0.146(17)
C10S 0.121(11) 0.103(11) 0.39(3) -0.069(16) -0.015(14) -0.017(8)

loop_
_atom_type_symbol
_atom_type_description
_atom_type_scat_dispersion_real
_atom_type_scat_dispersion_imag
_atom_type_scat_source
C C 0.0181 0.0091 'International Tables Vol C Tables 4.2.6.8 and 6.1.1.4'
H H 0.0000 0.0000 'International Tables Vol C Tables 4.2.6.8 and 6.1.1.4'
Cl Cl 0.3639 0.7018 'International Tables Vol C Tables 4.2.6.8 and 6.1.1.4'
Cu Cu -1.9646 0.5888 'International Tables Vol C Tables 4.2.6.8 and 6.1.1.4'
K K 0.3868 1.0657 'International Tables Vol C Tables 4.2.6.8 and 6.1.1.4'
N N 0.0311 0.0180 'International Tables Vol C Tables 4.2.6.8 and 6.1.1.4'
O O 0.0492 0.0322 'International Tables Vol C Tables 4.2.6.8 and 6.1.1.4'
S S 0.3331 0.5567 'International Tables Vol C Tables 4.2.6.8 and 6.1.1.4'

loop_
_geom_angle_atom_site_label_1
_geom_angle_atom_site_label_2
_geom_angle_atom_site_label_3
_geom_angle
_geom_angle_site_symmetry_1
_geom_angle_site_symmetry_3
Cu2 Cu1 Cu4 94.17(3) . .
S1 Cu1 Cu2 55.88(4) . .
S1 Cu1 Cu4 50.30(4) . .
N1 Cu1 Cu2 86.96(15) . .
N1 Cu1 Cu4 140.44(18) . .
N1 Cu1 S1 142.54(16) . .
N1 Cu1 N8 110.8(2) . .
N8 Cu1 Cu2 157.45(17) . .
N8 Cu1 Cu4 81.07(15) . .
N8 Cu1 S1 106.40(17) . .
Cu1 Cu2 Cu3 85.57(3) . .
S1 Cu2 Cu1 55.58(4) . .
S1 Cu2 Cu3 50.48(4) . .
N2 Cu2 Cu1 87.76(17) . .
N2 Cu2 Cu3 139.1(2) . .
N2 Cu2 S1 143.20(18) . .
N2 Cu2 N3 108.1(2) . .
N3 Cu2 Cu1 163.38(17) . .
N3 Cu2 Cu3 85.34(15) . .
N3 Cu2 S1 108.17(16) . .
Cu4 Cu3 Cu2 94.04(3) . .
S1 Cu3 Cu2 50.96(4) . .
S1 Cu3 Cu4 55.22(4) . .
N4 Cu3 Cu2 81.41(14) . .
N4 Cu3 Cu4 156.68(15) . .
N4 Cu3 S1 106.51(15) . .
N5 Cu3 Cu2 140.80(15) . .
N5 Cu3 Cu4 86.02(15) . .
N5 Cu3 S1 141.04(15) . .
N5 Cu3 N4 111.93(19) . .
Cu3 Cu4 Cu1 84.55(3) . .
S1 Cu4 Cu1 50.35(4) . .
S1 Cu4 Cu3 55.01(4) . .
N6 Cu4 Cu1 137.7(2) . .
N6 Cu4 Cu3 87.13(16) . .
N6 Cu4 S1 142.05(17) . .
N6 Cu4 N7 110.8(2) . .
N7 Cu4 Cu1 84.43(18) . .
N7 Cu4 Cu3 161.71(19) . .
N7 Cu4 S1 106.89(19) . .
Cu1 S1 Cu2 68.53(5) . .
Cu3 S1 Cu1 109.40(7) . .
Cu3 S1 Cu2 78.56(5) . .
Cu3 S1 Cu4 69.77(5) . .
Cu4 S1 Cu1 79.35(5) . .
Cu4 S1 Cu2 123.44(7) . .
C1 N1 Cu1 120.0(4) . .
C1 N1 C2 116.3(5) . .
C2 N1 Cu1 123.7(4) . .
C1 N2 Cu2 118.1(4) . .
C1 N2 C11 116.6(6) . .
C11 N2 Cu2 125.1(5) . .
C20 N3 Cu2 120.8(4) . .
C20 N3 C21 121.7(6) . .
C21 N3 Cu2 117.4(4) . .
C20 N4 Cu3 126.9(4) . .
C20 N4 C30 116.2(5) . .
C30 N4 Cu3 116.0(4) . .
C39 N5 Cu3 120.3(4) . .
C39 N5 C40 116.2(5) . .
C40 N5 Cu3 123.5(4) . .
C39 N6 Cu4 123.0(4) . .
C39 N6 C49 113.5(6) . .
C49 N6 Cu4 123.5(4) . .
C58 N7 Cu4 123.8(5) . .
C58 N7 C59 114.7(6) . .
C59 N7 Cu4 121.5(5) . .
C58 N8 Cu1 127.1(4) . .
C58 N8 C68 114.4(5) . .
C68 N8 Cu1 117.4(4) . .
N1 C1 H1 117.0 . .
N2 C1 N1 125.9(6) . .
N2 C1 H1 117.0 . .
N1 C2 C3 122.1(6) . .
C7 C2 N1 118.3(6) . .
C7 C2 C3 119.7(6) . .
C2 C3 C8 118.6(6) . .
C4 C3 C2 121.1(7) . .
C4 C3 C8 120.3(7) . .
C3 C4 H4 119.8 . .
C3 C4 C5 120.4(7) . .
C5 C4 H4 119.8 . .
C4 C5 C9 121.2(8) . .
C6 C5 C4 118.9(7) . .
C6 C5 C9 119.9(8) . .
C5 C6 H6 119.7 . .
C5 C6 C7 120.7(8) . .
C7 C6 H6 119.7 . .
C2 C7 C6 119.2(7) . .
C2 C7 C10 120.9(6) . .
C6 C7 C10 119.8(7) . .
C3 C8 H8A 109.5 . .
C3 C8 H8B 109.5 . .
C3 C8 H8C 109.5 . .
H8A C8 H8B 109.5 . .
H8A C8 H8C 109.5 . .
H8B C8 H8C 109.5 . .
C5 C9 H9A 109.5 . .
C5 C9 H9B 109.5 . .
C5 C9 H9C 109.5 . .
H9A C9 H9B 109.5 . .
H9A C9 H9C 109.5 . .
H9B C9 H9C 109.5 . .
C7 C10 H10A 109.5 . .
C7 C10 H10B 109.5 . .
C7 C10 H10C 109.5 . .
H10A C10 H10B 109.5 . .
H10A C10 H10C 109.5 . .
H10B C10 H10C 109.5 . .
C12 C11 N2 117.7(7) . .
C12 C11 C16 121.7(6) . .
C16 C11 N2 120.5(7) . .
C11 C12 C13 118.6(7) . .
C11 C12 C17 122.0(7) . .
C13 C12 C17 119.3(8) . .
C12 C13 H13 119.7 . .
C14 C13 C12 120.7(8) . .
C14 C13 H13 119.7 . .
C13 C14 C15 119.5(7) . .
C13 C14 C18 120.6(9) . .
C15 C14 C18 119.7(9) . .
C14 C15 H15 118.9 . .
C16 C15 C14 122.2(7) . .
C16 C15 H15 118.9 . .
C11 C16 C19 120.9(6) . .
C15 C16 C11 117.2(7) . .
C15 C16 C19 121.8(7) . .
C12 C17 H17A 109.5 . .
C12 C17 H17B 109.5 . .
C12 C17 H17C 109.5 . .
H17A C17 H17B 109.5 . .
H17A C17 H17C 109.5 . .
H17B C17 H17C 109.5 . .
C14 C18 H18A 109.5 . .
C14 C18 H18B 109.5 . .
C14 C18 H18C 109.5 . .
H18A C18 H18B 109.5 . .
H18A C18 H18C 109.5 . .
H18B C18 H18C 109.5 . .
C16 C19 H19A 109.5 . .
C16 C19 H19B 109.5 . .
C16 C19 H19C 109.5 . .
H19A C19 H19B 109.5 . .
H19A C19 H19C 109.5 . .
H19B C19 H19C 109.5 . .
N3 C20 H20 117.4 . .
N4 C20 N3 125.2(6) . .
N4 C20 H20 117.4 . .
N3 C21 C22 120.3(7) . .
N3 C21 C26 118.8(7) . .
C26 C21 C22 120.9(7) . .
C21 C22 C27 123.8(7) . .
C23 C22 C21 115.9(8) . .
C23 C22 C27 120.3(8) . .
C22 C23 H23 118.3 . .
C24 C23 C22 123.5(8) . .
C24 C23 H23 118.3 . .
C23 C24 C28 117.7(10) . .
C25 C24 C23 119.5(8) . .
C25 C24 C28 122.8(10) . .
C24 C25 H25 119.3 . .
C24 C25 C26 121.4(9) . .
C26 C25 H25 119.3 . .
C21 C26 C29 122.1(7) . .
C25 C26 C21 118.7(8) . .
C25 C26 C29 119.2(8) . .
C22 C27 H27A 109.5 . .
C22 C27 H27B 109.5 . .
C22 C27 H27C 109.5 . .
H27A C27 H27B 109.5 . .
H27A C27 H27C 109.5 . .
H27B C27 H27C 109.5 . .
C24 C28 H28A 109.5 . .
C24 C28 H28B 109.5 . .
C24 C28 H28C 109.5 . .
H28A C28 H28B 109.5 . .
H28A C28 H28C 109.5 . .
H28B C28 H28C 109.5 . .
C26 C29 H29A 109.5 . .
C26 C29 H29B 109.5 . .
C26 C29 H29C 109.5 . .
H29A C29 H29B 109.5 . .
H29A C29 H29C 109.5 . .
H29B C29 H29C 109.5 . .
C31 C30 N4 119.8(5) . .
C31 C30 C35 121.2(5) . .
C35 C30 N4 119.0(5) . .
C30 C31 C32 116.0(6) . .
C30 C31 C36 122.8(5) . .
C32 C31 C36 121.1(6) . .
C31 C32 H32 118.3 . .
C33 C32 C31 123.3(6) . .
C33 C32 H32 118.3 . .
C32 C33 C34 118.4(5) . .
C32 C33 C37 121.0(6) . .
C34 C33 C37 120.6(6) . .
C33 C34 H34 119.1 . .
C33 C34 C35 121.9(6) . .
C35 C34 H34 119.1 . .
C30 C35 C38 120.5(5) . .
C34 C35 C30 119.2(6) . .
C34 C35 C38 120.3(6) . .
C31 C36 H36A 109.5 . .
C31 C36 H36B 109.5 . .
C31 C36 H36C 109.5 . .
H36A C36 H36B 109.5 . .
H36A C36 H36C 109.5 . .
H36B C36 H36C 109.5 . .
C33 C37 H37A 109.5 . .
C33 C37 H37B 109.5 . .
C33 C37 H37C 109.5 . .
H37A C37 H37B 109.5 . .
H37A C37 H37C 109.5 . .
H37B C37 H37C 109.5 . .
C35 C38 H38A 109.5 . .
C35 C38 H38B 109.5 . .
C35 C38 H38C 109.5 . .
H38A C38 H38B 109.5 . .
H38A C38 H38C 109.5 . .
H38B C38 H38C 109.5 . .
N5 C39 H39 118.7 . .
N6 C39 N5 122.6(6) . .
N6 C39 H39 118.7 . .
C41 C40 N5 118.4(5) . .
C41 C40 C45 120.6(5) . .
C45 C40 N5 120.9(5) . .
C40 C41 C42 119.7(7) . .
C40 C41 C46 120.1(6) . .
C42 C41 C46 120.3(7) . .
C41 C42 H42 119.3 . .
C41 C42 C43 121.4(7) . .
C43 C42 H42 119.3 . .
C42 C43 C47 122.1(7) . .
C44 C43 C42 118.0(6) . .
C44 C43 C47 119.9(7) . .
C43 C44 H44 118.1 . .
C43 C44 C45 123.7(6) . .
C45 C44 H44 118.1 . .
C40 C45 C48 121.0(5) . .
C44 C45 C40 116.6(6) . .
C44 C45 C48 122.4(6) . .
C41 C46 H46A 109.5 . .
C41 C46 H46B 109.5 . .
C41 C46 H46C 109.5 . .
H46A C46 H46B 109.5 . .
H46A C46 H46C 109.5 . .
H46B C46 H46C 109.5 . .
C43 C47 H47A 109.5 . .
C43 C47 H47B 109.5 . .
C43 C47 H47C 109.5 . .
H47A C47 H47B 109.5 . .
H47A C47 H47C 109.5 . .
H47B C47 H47C 109.5 . .
C45 C48 H48A 109.5 . .
C45 C48 H48B 109.5 . .
C45 C48 H48C 109.5 . .
H48A C48 H48B 109.5 . .
H48A C48 H48C 109.5 . .
H48B C48 H48C 109.5 . .
C50 C49 N6 121.7(6) . .
C54 C49 N6 119.3(6) . .
C54 C49 C50 118.9(6) . .
C49 C50 C55 122.1(6) . .
C51 C50 C49 119.4(6) . .
C51 C50 C55 118.5(6) . .
C50 C51 H51 119.3 . .
C50 C51 C52 121.4(6) . .
C52 C51 H51 119.3 . .
C51 C52 C56 119.6(6) . .
C53 C52 C51 117.8(6) . .
C53 C52 C56 122.5(7) . .
C52 C53 H53 118.7 . .
C52 C53 C54 122.5(6) . .
C54 C53 H53 118.7 . .
C49 C54 C57 118.1(6) . .
C53 C54 C49 119.9(6) . .
C53 C54 C57 122.0(6) . .
C50 C55 H55A 109.5 . .
C50 C55 H55B 109.5 . .
C50 C55 H55C 109.5 . .
H55A C55 H55B 109.5 . .
H55A C55 H55C 109.5 . .
H55B C55 H55C 109.5 . .
C52 C56 H56A 109.5 . .
C52 C56 H56B 109.5 . .
C52 C56 H56C 109.5 . .
H56A C56 H56B 109.5 . .
H56A C56 H56C 109.5 . .
H56B C56 H56C 109.5 . .
C54 C57 H57A 109.5 . .
C54 C57 H57B 109.5 . .
C54 C57 H57C 109.5 . .
H57A C57 H57B 109.5 . .
H57A C57 H57C 109.5 . .
H57B C57 H57C 109.5 . .
N7 C58 H58 118.4 . .
N8 C58 N7 123.3(6) . .
N8 C58 H58 118.4 . .
N7 C59 C60 117.1(7) . .
N7 C59 C64 124.6(7) . .
C64 C59 C60 118.2(7) . .
C61 C60 C59 117.6(8) . .
C61 C60 C65 122.4(8) . .
C65 C60 C59 120.0(7) . .
C60 C61 H61 117.9 . .
C62 C61 C60 124.2(9) . .
C62 C61 H61 117.9 . .
C61 C62 C66 124.3(10) . .
C63 C62 C61 116.3(7) . .
C63 C62 C66 119.3(10) . .
C62 C63 H63 118.6 . .
C62 C63 C64 122.7(8) . .
C64 C63 H63 118.6 . .
C59 C64 C67 121.2(7) . .
C63 C64 C59 120.7(8) . .
C63 C64 C67 117.6(8) . .
C60 C65 H65A 109.5 . .
C60 C65 H65B 109.5 . .
C60 C65 H65C 109.5 . .
H65A C65 H65B 109.5 . .
H65A C65 H65C 109.5 . .
H65B C65 H65C 109.5 . .
C62 C66 H66A 109.5 . .
C62 C66 H66B 109.5 . .
C62 C66 H66C 109.5 . .
H66A C66 H66B 109.5 . .
H66A C66 H66C 109.5 . .
H66B C66 H66C 109.5 . .
C64 C67 H67A 109.5 . .
C64 C67 H67B 109.5 . .
C64 C67 H67C 109.5 . .
H67A C67 H67B 109.5 . .
H67A C67 H67C 109.5 . .
H67B C67 H67C 109.5 . .
C69 C68 N8 123.3(5) . .
C69 C68 C73 119.0(5) . .
C73 C68 N8 117.6(5) . .
C68 C69 C74 118.3(5) . .
C70 C69 C68 120.8(6) . .
C70 C69 C74 120.8(6) . .
C69 C70 H70 119.0 . .
C69 C70 C71 122.0(6) . .
C71 C70 H70 119.0 . .
C70 C71 C72 118.9(5) . .
C70 C71 C75 122.3(6) . .
C72 C71 C75 118.8(6) . .
C71 C72 H72 119.8 . .
C73 C72 C71 120.3(6) . .
C73 C72 H72 119.8 . .
C68 C73 C76 120.8(5) . .
C72 C73 C68 118.9(6) . .
C72 C73 C76 120.3(6) . .
C69 C74 H74A 109.5 . .
C69 C74 H74B 109.5 . .
C69 C74 H74C 109.5 . .
H74A C74 H74B 109.5 . .
H74A C74 H74C 109.5 . .
H74B C74 H74C 109.5 . .
C71 C75 H75A 109.5 . .
C71 C75 H75B 109.5 . .
C71 C75 H75C 109.5 . .
H75A C75 H75B 109.5 . .
H75A C75 H75C 109.5 . .
H75B C75 H75C 109.5 . .
C73 C76 H76A 109.5 . .
C73 C76 H76B 109.5 . .
C73 C76 H76C 109.5 . .
H76A C76 H76B 109.5 . .
H76A C76 H76C 109.5 . .
H76B C76 H76C 109.5 . .
Cu2A Cu1A Cu4A 92.55(3) . .
S1A Cu1A Cu2A 55.69(4) . .
S1A Cu1A Cu4A 50.01(4) . .
N1A Cu1A Cu2A 87.07(15) . .
N1A Cu1A Cu4A 142.20(17) . .
N1A Cu1A S1A 142.72(15) . .
N1A Cu1A N8A 110.29(19) . .
N8A Cu1A Cu2A 158.35(16) . .
N8A Cu1A Cu4A 81.60(15) . .
N8A Cu1A S1A 106.39(15) . .
Cu1A Cu2A Cu3A 86.77(3) . .
S1A Cu2A Cu1A 55.71(4) . .
S1A Cu2A Cu3A 50.05(4) . .
N2A Cu2A Cu1A 88.33(15) . .
N2A Cu2A Cu3A 141.70(17) . .
N2A Cu2A S1A 143.81(16) . .
N2A Cu2A N3A 108.7(2) . .
N3A Cu2A Cu1A 162.05(17) . .
N3A Cu2A Cu3A 83.12(16) . .
N3A Cu2A S1A 106.76(17) . .
Cu4A Cu3A Cu2A 92.87(3) . .
S1A Cu3A Cu2A 50.12(4) . .
S1A Cu3A Cu4A 55.84(4) . .
N4A Cu3A Cu2A 82.73(14) . .
N4A Cu3A Cu4A 158.24(17) . .
N4A Cu3A S1A 106.98(16) . .
N5A Cu3A Cu2A 140.24(17) . .
N5A Cu3A Cu4A 86.39(14) . .
N5A Cu3A S1A 142.06(15) . .
N5A Cu3A N4A 110.56(19) . .
Cu3A Cu4A Cu1A 87.01(3) . .
S1A Cu4A Cu1A 50.12(4) . .
S1A Cu4A Cu3A 55.89(4) . .
N6A Cu4A Cu1A 138.89(19) . .
N6A Cu4A Cu3A 87.83(16) . .
N6A Cu4A S1A 143.69(16) . .
N6A Cu4A N7A 110.0(2) . .
N7A Cu4A Cu1A 83.84(16) . .
N7A Cu4A Cu3A 160.91(18) . .
N7A Cu4A S1A 105.91(17) . .
Cu2A S1A Cu1A 68.60(5) . .
Cu3A S1A Cu1A 112.17(7) . .
Cu3A S1A Cu2A 79.83(5) . .
Cu4A S1A Cu1A 79.87(5) . .
Cu4A S1A Cu2A 121.67(7) . .
Cu4A S1A Cu3A 68.27(5) . .
C1A N1A Cu1A 121.2(4) . .
C1A N1A C2A 114.6(5) . .
C2A N1A Cu1A 123.2(4) . .
C1A N2A Cu2A 117.0(4) . .
C1A N2A C11A 118.7(6) . .
C11A N2A Cu2A 123.7(4) . .
C20A N3A Cu2A 123.7(4) . .
C20A N3A C21A 118.2(5) . .
C21A N3A Cu2A 117.9(4) . .
C20A N4A Cu3A 124.4(4) . .
C20A N4A C30A 115.5(5) . .
C30A N4A Cu3A 119.0(3) . .
C39A N5A Cu3A 121.9(4) . .
C39A N5A C40A 114.8(5) . .
C40A N5A Cu3A 122.7(4) . .
C39A N6A Cu4A 121.1(4) . .
C39A N6A C49A 114.2(6) . .
C49A N6A Cu4A 124.6(5) . .
C58A N7A Cu4A 125.5(4) . .
C58A N7A C59A 114.9(6) . .
C59A N7A Cu4A 119.5(4) . .
C58A N8A Cu1A 124.6(4) . .
C58A N8A C68A 115.5(5) . .
C68A N8A Cu1A 118.8(4) . .
N1A C1A N2A 125.5(6) . .
N1A C1A H1A 117.3 . .
N2A C1A H1A 117.3 . .
C3A C2A N1A 119.9(6) . .
C7A C2A N1A 119.0(6) . .
C7A C2A C3A 121.1(6) . .
C2A C3A C8A 120.9(5) . .
C4A C3A C2A 119.0(7) . .
C4A C3A C8A 120.2(7) . .
C3A C4A H4A 119.0 . .
C5A C4A C3A 122.0(7) . .
C5A C4A H4A 119.0 . .
C4A C5A C6A 118.1(6) . .
C4A C5A C9A 121.9(9) . .
C6A C5A C9A 119.9(9) . .
C5A C6A H6A 119.4 . .
C7A C6A C5A 121.1(8) . .
C7A C6A H6A 119.4 . .
C2A C7A C6A 118.6(8) . .
C2A C7A C10A 119.7(6) . .
C6A C7A C10A 121.6(8) . .
C3A C8A H8AA 109.5 . .
C3A C8A H8AB 109.5 . .
C3A C8A H8AC 109.5 . .
H8AA C8A H8AB 109.5 . .
H8AA C8A H8AC 109.5 . .
H8AB C8A H8AC 109.5 . .
C5A C9A H9AA 109.5 . .
C5A C9A H9AB 109.5 . .
C5A C9A H9AC 109.5 . .
H9AA C9A H9AB 109.5 . .
H9AA C9A H9AC 109.5 . .
H9AB C9A H9AC 109.5 . .
C7A C10A H10D 109.5 . .
C7A C10A H10E 109.5 . .
C7A C10A H10F 109.5 . .
H10D C10A H10E 109.5 . .
H10D C10A H10F 109.5 . .
H10E C10A H10F 109.5 . .
C12A C11A N2A 118.3(6) . .
C16A C11A N2A 119.2(6) . .
C16A C11A C12A 122.6(6) . .
C11A C12A C17A 122.2(6) . .
C13A C12A C11A 118.2(7) . .
C13A C12A C17A 119.6(7) . .
C12A C13A H13A 119.5 . .
C14A C13A C12A 121.0(7) . .
C14A C13A H13A 119.5 . .
C13A C14A C15A 119.5(6) . .
C13A C14A C18A 120.3(7) . .
C15A C14A C18A 119.9(7) . .
C14A C15A H15A 118.7 . .
C14A C15A C16A 122.5(6) . .
C16A C15A H15A 118.7 . .
C11A C16A C15A 116.1(6) . .
C11A C16A C19A 120.8(7) . .
C15A C16A C19A 123.0(7) . .
C12A C17A H17D 109.5 . .
C12A C17A H17E 109.5 . .
C12A C17A H17F 109.5 . .
H17D C17A H17E 109.5 . .
H17D C17A H17F 109.5 . .
H17E C17A H17F 109.5 . .
C14A C18A H18D 109.5 . .
C14A C18A H18E 109.5 . .
C14A C18A H18F 109.5 . .
H18D C18A H18E 109.5 . .
H18D C18A H18F 109.5 . .
H18E C18A H18F 109.5 . .
C16A C19A H19D 109.5 . .
C16A C19A H19E 109.5 . .
C16A C19A H19F 109.5 . .
H19D C19A H19E 109.5 . .
H19D C19A H19F 109.5 . .
H19E C19A H19F 109.5 . .
N3A C20A N4A 125.7(5) . .
N3A C20A H20A 117.2 . .
N4A C20A H20A 117.2 . .
C22A C21A N3A 121.6(6) . .
C26A C21A N3A 118.1(6) . .
C26A C21A C22A 120.2(6) . .
C21A C22A C27A 122.0(6) . .
C23A C22A C21A 118.7(6) . .
C23A C22A C27A 119.3(6) . .
C22A C23A H23A 119.3 . .
C22A C23A C24A 121.4(6) . .
C24A C23A H23A 119.3 . .
C23A C24A C28A 120.1(7) . .
C25A C24A C23A 120.1(7) . .
C25A C24A C28A 119.4(8) . .
C24A C25A H25A 120.3 . .
C26A C25A C24A 119.4(7) . .
C26A C25A H25A 120.3 . .
C21A C26A C29A 121.5(6) . .
C25A C26A C21A 120.3(6) . .
C25A C26A C29A 118.2(7) . .
C22A C27A H27D 109.5 . .
C22A C27A H27E 109.5 . .
C22A C27A H27F 109.5 . .
H27D C27A H27E 109.5 . .
H27D C27A H27F 109.5 . .
H27E C27A H27F 109.5 . .
C24A C28A H28D 109.5 . .
C24A C28A H28E 109.5 . .
C24A C28A H28F 109.5 . .
H28D C28A H28E 109.5 . .
H28D C28A H28F 109.5 . .
H28E C28A H28F 109.5 . .
C26A C29A H29D 109.5 . .
C26A C29A H29E 109.5 . .
C26A C29A H29F 109.5 . .
H29D C29A H29E 109.5 . .
H29D C29A H29F 109.5 . .
H29E C29A H29F 109.5 . .
N4A C30A C31A 120.5(5) . .
C35A C30A N4A 120.6(5) . .
C35A C30A C31A 118.9(5) . .
C30A C31A C36A 121.5(5) . .
C32A C31A C30A 119.3(6) . .
C32A C31A C36A 119.0(6) . .
C31A C32A H32A 118.6 . .
C33A C32A C31A 122.7(6) . .
C33A C32A H32A 118.6 . .
C32A C33A C34A 116.8(6) . .
C32A C33A C37A 122.5(6) . .
C34A C33A C37A 120.7(6) . .
C33A C34A H34A 118.1 . .
C33A C34A C35A 123.9(6) . .
C35A C34A H34A 118.1 . .
C30A C35A C38A 118.9(6) . .
C34A C35A C30A 118.3(6) . .
C34A C35A C38A 122.8(7) . .
C31A C36A H36D 109.5 . .
C31A C36A H36E 109.5 . .
C31A C36A H36F 109.5 . .
H36D C36A H36E 109.5 . .
H36D C36A H36F 109.5 . .
H36E C36A H36F 109.5 . .
C33A C37A H37D 109.5 . .
C33A C37A H37E 109.5 . .
C33A C37A H37F 109.5 . .
H37D C37A H37E 109.5 . .
H37D C37A H37F 109.5 . .
H37E C37A H37F 109.5 . .
C35A C38A H38D 109.5 . .
C35A C38A H38E 109.5 . .
C35A C38A H38F 109.5 . .
H38D C38A H38E 109.5 . .
H38D C38A H38F 109.5 . .
H38E C38A H38F 109.5 . .
N5A C39A H39A 118.9 . .
N6A C39A N5A 122.2(6) . .
N6A C39A H39A 118.9 . .
C41A C40A N5A 118.5(6) . .
C41A C40A C45A 121.4(6) . .
C45A C40A N5A 120.0(6) . .
C40A C41A C42A 120.2(7) . .
C40A C41A C46A 120.4(6) . .
C42A C41A C46A 119.2(7) . .
C41A C42A H42A 119.6 . .
C43A C42A C41A 120.8(8) . .
C43A C42A H42A 119.6 . .
C42A C43A C44A 119.3(6) . .
C42A C43A C47A 119.6(8) . .
C44A C43A C47A 120.9(7) . .
C43A C44A H44A 118.8 . .
C43A C44A C45A 122.4(7) . .
C45A C44A H44A 118.8 . .
C40A C45A C44A 115.9(7) . .
C40A C45A C48A 122.7(6) . .
C44A C45A C48A 121.4(6) . .
C41A C46A H46D 109.5 . .
C41A C46A H46E 109.5 . .
C41A C46A H46F 109.5 . .
H46D C46A H46E 109.5 . .
H46D C46A H46F 109.5 . .
H46E C46A H46F 109.5 . .
C43A C47A H47D 109.5 . .
C43A C47A H47E 109.5 . .
C43A C47A H47F 109.5 . .
H47D C47A H47E 109.5 . .
H47D C47A H47F 109.5 . .
H47E C47A H47F 109.5 . .
C45A C48A H48D 109.5 . .
C45A C48A H48E 109.5 . .
C45A C48A H48F 109.5 . .
H48D C48A H48E 109.5 . .
H48D C48A H48F 109.5 . .
H48E C48A H48F 109.5 . .
C50A C49A N6A 121.0(6) . .
C54A C49A N6A 119.6(6) . .
C54A C49A C50A 119.4(6) . .
C49A C50A C55A 120.2(6) . .
C51A C50A C49A 120.4(7) . .
C51A C50A C55A 119.4(7) . .
C50A C51A H51A 119.4 . .
C50A C51A C52A 121.3(8) . .
C52A C51A H51A 119.4 . .
C51A C52A C56A 122.4(8) . .
C53A C52A C51A 118.0(7) . .
C53A C52A C56A 119.6(7) . .
C52A C53A H53A 118.3 . .
C52A C53A C54A 123.4(7) . .
C52A C53A K1A 78.6(5) . 2_656
C54A C53A H53A 118.3 . .
C54A C53A K1A 93.4(4) . 2_656
K1A C53A H53A 98.4 2_656 .
C49A C54A C53A 117.6(7) . .
C49A C54A C57A 119.7(6) . .
C53A C54A C57A 122.8(7) . .
C50A C55A H55D 109.5 . .
C50A C55A H55E 109.5 . .
C50A C55A H55F 109.5 . .
H55D C55A H55E 109.5 . .
H55D C55A H55F 109.5 . .
H55E C55A H55F 109.5 . .
C52A C56A H56D 109.5 . .
C52A C56A H56E 109.5 . .
C52A C56A H56F 109.5 . .
H56D C56A H56E 109.5 . .
H56D C56A H56F 109.5 . .
H56E C56A H56F 109.5 . .
C54A C57A H57D 109.5 . .
C54A C57A H57E 109.5 . .
C54A C57A H57F 109.5 . .
H57D C57A H57E 109.5 . .
H57D C57A H57F 109.5 . .
H57E C57A H57F 109.5 . .
N7A C58A N8A 124.1(6) . .
N7A C58A H58A 117.9 . .
N8A C58A H58A 117.9 . .
C60A C59A N7A 118.1(5) . .
C64A C59A N7A 124.1(6) . .
C64A C59A C60A 117.6(6) . .
C59A C60A C65A 119.3(6) . .
C61A C60A C59A 119.7(6) . .
C61A C60A C65A 120.9(6) . .
C60A C61A H61A 118.5 . .
C60A C61A C62A 123.1(7) . .
C62A C61A H61A 118.5 . .
C61A C62A C66A 121.0(7) . .
C63A C62A C61A 117.2(6) . .
C63A C62A C66A 121.8(7) . .
C62A C63A H63A 119.1 . .
C62A C63A C64A 121.8(6) . .
C64A C63A H63A 119.1 . .
C59A C64A C67A 121.5(6) . .
C63A C64A C59A 120.6(6) . .
C63A C64A C67A 118.0(6) . .
C60A C65A H65D 109.5 . .
C60A C65A H65E 109.5 . .
C60A C65A H65F 109.5 . .
H65D C65A H65E 109.5 . .
H65D C65A H65F 109.5 . .
H65E C65A H65F 109.5 . .
C62A C66A H66D 109.5 . .
C62A C66A H66E 109.5 . .
C62A C66A H66F 109.5 . .
H66D C66A H66E 109.5 . .
H66D C66A H66F 109.5 . .
H66E C66A H66F 109.5 . .
C64A C67A H67D 109.5 . .
C64A C67A H67E 109.5 . .
C64A C67A H67F 109.5 . .
H67D C67A H67E 109.5 . .
H67D C67A H67F 109.5 . .
H67E C67A H67F 109.5 . .
C69A C68A N8A 122.0(5) . .
C69A C68A C73A 118.4(5) . .
C73A C68A N8A 119.4(5) . .
C68A C69A C74A 120.3(5) . .
C70A C69A C68A 119.8(6) . .
C70A C69A C74A 119.8(6) . .
C69A C70A H70A 119.4 . .
C69A C70A C71A 121.2(6) . .
C71A C70A H70A 119.4 . .
C70A C71A C75A 119.9(6) . .
C72A C71A C70A 117.0(5) . .
C72A C71A C75A 123.1(6) . .
C71A C72A H72A 118.2 . .
C71A C72A C73A 123.6(6) . .
C73A C72A H72A 118.2 . .
C68A C73A C76A 118.9(6) . .
C72A C73A C68A 119.8(6) . .
C72A C73A C76A 121.2(6) . .
C69A C74A H74D 109.5 . .
C69A C74A H74E 109.5 . .
C69A C74A H74F 109.5 . .
H74D C74A H74E 109.5 . .
H74D C74A H74F 109.5 . .
H74E C74A H74F 109.5 . .
C71A C75A H75D 109.5 . .
C71A C75A H75E 109.5 . .
C71A C75A H75F 109.5 . .
H75D C75A H75E 109.5 . .
H75D C75A H75F 109.5 . .
H75E C75A H75F 109.5 . .
C73A C76A H76D 109.5 . .
C73A C76A H76E 109.5 . .
C73A C76A H76F 109.5 . .
H76D C76A H76E 109.5 . .
H76D C76A H76F 109.5 . .
H76E C76A H76F 109.5 . .
O1 K1 O5 117.05(17) . .
O1 K1 O6 60.51(18) . .
O1 K1 O4 176.0(3) . .
O2 K1 O1 60.97(17) . .
O2 K1 O3 58.96(18) . .
O2 K1 O5 160.3(2) . .
O2 K1 O6 110.20(18) . .
O2 K1 O4 119.7(3) . .
O3 K1 O1 116.53(19) . .
O3 K1 O5 112.4(2) . .
O3 K1 O6 127.15(18) . .
O3 K1 O4 62.8(3) . .
O5 K1 O4 60.9(2) . .
O6 K1 O5 59.00(18) . .
O6 K1 O4 116.4(3) . .
O3 K1A C53A 118.8(3) . 2_646
O6 K1A C53A 107.4(3) . 2_646
O6 K1A O3 133.4(3) . .
C77 O1 K1 111.3(5) . .
C77 O1 C88 117.1(7) . .
C88 O1 K1 113.5(4) . .
C78 O2 K1 117.3(4) . .
C79 O2 K1 119.2(5) . .
C79 O2 C78 108.1(7) . .
K1 O3 K1A 47.76(16) . .
C80 O3 K1 115.6(5) . .
C80 O3 K1A 120.0(5) . .
C80 O3 C81 110.3(6) . .
C81 O3 K1 114.1(4) . .
C81 O3 K1A 129.3(4) . .
C84 O5 K1 113.4(7) . .
C84 O5 C84A 29.8(8) . .
C84 O5 C85 122.9(9) . .
C84A O5 K1 113.7(7) . .
C85 O5 K1 113.2(5) . .
C85 O5 C84A 100.3(9) . .
K1A O6 K1 50.75(17) . .
C86 O6 K1 118.5(5) . .
C86 O6 K1A 128.9(5) . .
C86 O6 C87 110.7(6) . .
C87 O6 K1 117.0(4) . .
C87 O6 K1A 117.5(5) . .
O1 C77 H77A 108.4 . .
O1 C77 H77B 108.4 . .
O1 C77 C78 115.7(7) . .
H77A C77 H77B 107.4 . .
C78 C77 H77A 108.4 . .
C78 C77 H77B 108.4 . .
O2 C78 C77 107.6(7) . .
O2 C78 H78A 110.2 . .
O2 C78 H78B 110.2 . .
C77 C78 H78A 110.2 . .
C77 C78 H78B 110.2 . .
H78A C78 H78B 108.5 . .
O2 C79 H79A 110.1 . .
O2 C79 H79B 110.1 . .
O2 C79 C80 107.9(6) . .
H79A C79 H79B 108.4 . .
C80 C79 H79A 110.1 . .
C80 C79 H79B 110.1 . .
O3 C80 C79 108.1(6) . .
O3 C80 H80A 110.1 . .
O3 C80 H80B 110.1 . .
C79 C80 H80A 110.1 . .
C79 C80 H80B 110.1 . .
H80A C80 H80B 108.4 . .
O3 C81 H81A 108.9 . .
O3 C81 H81B 108.9 . .
O3 C81 H81C 111.5 . .
O3 C81 H81D 111.5 . .
O3 C81 C82 113.2(8) . .
O3 C81 C82A 101.5(8) . .
H81A C81 H81B 107.7 . .
H81A C81 H81C 16.7 . .
H81A C81 H81D 123.8 . .
H81B C81 H81C 91.7 . .
H81B C81 H81D 21.5 . .
H81C C81 H81D 109.3 . .
C82 C81 H81A 108.9 . .
C82 C81 H81B 108.9 . .
C82 C81 H81C 120.0 . .
C82 C81 H81D 89.0 . .
C82A C81 H81A 96.6 . .
C82A C81 H81B 131.4 . .
C82A C81 H81C 111.5 . .
C82A C81 H81D 111.5 . .
C82A C81 C82 22.5(8) . .
C81 C82 H82A 110.2 . .
C81 C82 H82B 110.2 . .
H82A C82 H82B 108.5 . .
O4 C82 C81 107.4(11) . .
O4 C82 H82A 110.2 . .
O4 C82 H82B 110.2 . .
C82 O4 K1 111.7(9) . .
C82 O4 C83 113.8(12) . .
C83 O4 K1 112.1(9) . .
O4 C83 H83A 106.7 . .
O4 C83 H83B 106.7 . .
H83A C83 H83B 106.6 . .
C84 C83 O4 122.6(15) . .
C84 C83 H83A 106.7 . .
C84 C83 H83B 106.7 . .
O5 C84 H84A 105.0 . .
O5 C84 H84B 105.0 . .
C83 C84 O5 129.0(15) . .
C83 C84 H84A 105.0 . .
C83 C84 H84B 105.0 . .
H84A C84 H84B 105.9 . .
C81 C82A H82C 110.4 . .
C81 C82A H82D 110.4 . .
H82C C82A H82D 108.6 . .
O4A C82A C81 106.6(11) . .
O4A C82A H82C 110.4 . .
O4A C82A H82D 110.4 . .
C83A O4A C82A 107.5(12) . .
O4A C83A H83C 107.2 . .
O4A C83A H83D 107.2 . .
H83C C83A H83D 106.8 . .
C84A C83A O4A 120.7(15) . .
C84A C83A H83C 107.2 . .
C84A C83A H83D 107.2 . .
O5 C84A H84C 106.2 . .
O5 C84A H84D 106.2 . .
C83A C84A O5 124.4(15) . .
C83A C84A H84C 106.2 . .
C83A C84A H84D 106.2 . .
H84C C84A H84D 106.4 . .
O5 C85 H85A 109.8 . .
O5 C85 H85B 109.8 . .
O5 C85 C86 109.4(7) . .
H85A C85 H85B 108.2 . .
C86 C85 H85A 109.8 . .
C86 C85 H85B 109.8 . .
O6 C86 C85 109.4(7) . .
O6 C86 H86A 109.8 . .
O6 C86 H86B 109.8 . .
C85 C86 H86A 109.8 . .
C85 C86 H86B 109.8 . .
H86A C86 H86B 108.2 . .
O6 C87 H87A 110.2 . .
O6 C87 H87B 110.2 . .
O6 C87 C88 107.8(6) . .
H87A C87 H87B 108.5 . .
C88 C87 H87A 110.2 . .
C88 C87 H87B 110.2 . .
O1 C88 C87 108.4(6) . .
O1 C88 H88A 110.0 . .
O1 C88 H88B 110.0 . .
C87 C88 H88A 110.0 . .
C87 C88 H88B 110.0 . .
H88A C88 H88B 108.4 . .
O7 K2 O8 58.3(3) . .
O7 K2 O11 104.0(3) . .
O7 K2 O12 59.8(3) . .
O8 K2 O11 147.2(3) . .
O8 K2 O12 117.4(3) . .
O9 K2 O7 117.7(3) . .
O9 K2 O8 60.9(3) . .
O9 K2 O10 60.7(3) . .
O9 K2 O11 120.0(3) . .
O9 K2 O12 175.4(3) . .
O10 K2 O7 129.1(3) . .
O10 K2 O8 107.8(3) . .
O10 K2 O11 59.7(3) . .
O10 K2 O12 117.3(3) . .
O11 K2 O12 58.6(3) . .
C89 O7 K2 115.8(8) . .
C89 O7 C100 106.6(10) . .
C100 O7 K2 114.9(8) . .
C90 O8 K2 116.7(10) . .
C90 O8 C91 112.7(12) . .
C91 O8 K2 115.2(9) . .
C92 O9 K2 114.4(8) . .
C92 O9 C93 114.4(12) . .
C93 O9 K2 119.1(9) . .
C94 O10 K2 112.5(7) . .
C95 O10 K2 122.1(8) . .
C95 O10 C94 108.1(9) . .
C96 O11 K2 118.8(8) . .
C97 O11 K2 119.1(8) . .
C97 O11 C96 111.2(10) . .
C98 O12 K2 115.5(8) . .
C98 O12 C99 109.8(10) . .
C99 O12 K2 117.4(8) . .
O7 C89 H89A 110.8 . .
O7 C89 H89B 110.8 . .
O7 C89 C90 104.5(12) . .
H89A C89 H89B 108.9 . .
C90 C89 H89A 110.8 . .
C90 C89 H89B 110.8 . .
O8 C90 C89 109.8(13) . .
O8 C90 H90A 109.7 . .
O8 C90 H90B 109.7 . .
C89 C90 H90A 109.7 . .
C89 C90 H90B 109.7 . .
H90A C90 H90B 108.2 . .
O8 C91 H91A 110.2 . .
O8 C91 H91B 110.2 . .
O8 C91 C92 107.6(12) . .
H91A C91 H91B 108.5 . .
C92 C91 H91A 110.2 . .
C92 C91 H91B 110.2 . .
O9 C92 C91 113.8(12) . .
O9 C92 H92A 108.8 . .
O9 C92 H92B 108.8 . .
C91 C92 H92A 108.8 . .
C91 C92 H92B 108.8 . .
H92A C92 H92B 107.7 . .
O9 C93 H93A 110.0 . .
O9 C93 H93B 110.0 . .
O9 C93 C94 108.6(13) . .
H93A C93 H93B 108.3 . .
C94 C93 H93A 110.0 . .
C94 C93 H93B 110.0 . .
O10 C94 C93 110.0(12) . .
O10 C94 H94A 109.7 . .
O10 C94 H94B 109.7 . .
C93 C94 H94A 109.7 . .
C93 C94 H94B 109.7 . .
H94A C94 H94B 108.2 . .
O10 C95 H95A 109.9 . .
O10 C95 H95B 109.9 . .
O10 C95 C96 109.1(12) . .
H95A C95 H95B 108.3 . .
C96 C95 H95A 109.9 . .
C96 C95 H95B 109.9 . .
O11 C96 C95 115.2(11) . .
O11 C96 H96A 108.5 . .
O11 C96 H96B 108.5 . .
C95 C96 H96A 108.5 . .
C95 C96 H96B 108.5 . .
H96A C96 H96B 107.5 . .
O11 C97 H97A 110.4 . .
O11 C97 H97B 110.4 . .
O11 C97 C98 106.8(10) . .
H97A C97 H97B 108.6 . .
C98 C97 H97A 110.4 . .
C98 C97 H97B 110.4 . .
O12 C98 C97 112.7(11) . .
O12 C98 H98A 109.1 . .
O12 C98 H98B 109.1 . .
C97 C98 H98A 109.1 . .
C97 C98 H98B 109.1 . .
H98A C98 H98B 107.8 . .
O12 C99 H99A 110.6 . .
O12 C99 H99B 110.6 . .
O12 C99 C100 105.7(11) . .
H99A C99 H99B 108.7 . .
C100 C99 H99A 110.6 . .
C100 C99 H99B 110.6 . .
O7 C100 C99 110.6(11) . .
O7 C100 H10G 109.5 . .
O7 C100 H10H 109.5 . .
C99 C100 H10G 109.5 . .
C99 C100 H10H 109.5 . .
H10G C100 H10H 108.1 . .
O7A K2A O8A 58.1(3) . .
O9A K2A O7A 115.1(3) . .
O9A K2A O8A 58.6(3) . .
O9A K2A O10A 60.4(3) . .
O9A K2A O12A 173.6(3) . .
O10A K2A O7A 125.6(3) . .
O10A K2A O8A 104.0(3) . .
O10A K2A O12A 119.9(3) . .
O11A K2A O7A 106.1(3) . .
O11A K2A O8A 149.2(3) . .
O11A K2A O9A 121.1(3) . .
O11A K2A O10A 61.7(3) . .
O11A K2A O12A 60.9(4) . .
O12A K2A O7A 59.0(3) . .
O12A K2A O8A 116.2(3) . .
C89A O7A K2A 116.5(8) . .
C00A O7A K2A 113.5(8) . .
C00A O7A C89A 110.7(10) . .
C90A O8A K2A 117.4(9) . .
C91A O8A K2A 114.4(8) . .
C91A O8A C90A 112.9(10) . .
C92A O9A K2A 120.6(8) . .
C92A O9A C93A 106.5(11) . .
C93A O9A K2A 114.7(9) . .
C94A O10A K2A 114.3(9) . .
C94A O10A C95A 114.1(12) . .
C95A O10A K2A 110.2(11) . .
C96A O11A K2A 117.1(10) . .
C96A O11A C97A 110.0(12) . .
C97A O11A K2A 112.9(10) . .
C98A O12A K2A 116.9(11) . .
C98A O12A C99A 109.8(15) . .
C99A O12A K2A 113.1(10) . .
O7A C89A H89C 110.0 . .
O7A C89A H89D 110.0 . .
O7A C89A C90A 108.5(12) . .
H89C C89A H89D 108.4 . .
C90A C89A H89C 110.0 . .
C90A C89A H89D 110.0 . .
O8A C90A C89A 111.4(13) . .
O8A C90A H90C 109.3 . .
O8A C90A H90D 109.3 . .
C89A C90A H90C 109.3 . .
C89A C90A H90D 109.3 . .
H90C C90A H90D 108.0 . .
O8A C91A H91C 109.5 . .
O8A C91A H91D 109.5 . .
O8A C91A C92A 110.7(10) . .
H91C C91A H91D 108.1 . .
C92A C91A H91C 109.5 . .
C92A C91A H91D 109.5 . .
O9A C92A C91A 107.4(10) . .
O9A C92A H92C 110.2 . .
O9A C92A H92D 110.2 . .
C91A C92A H92C 110.2 . .
C91A C92A H92D 110.2 . .
H92C C92A H92D 108.5 . .
O9A C93A H93C 111.0 . .
O9A C93A H93D 111.0 . .
O9A C93A C94A 103.9(12) . .
H93C C93A H93D 109.0 . .
C94A C93A H93C 111.0 . .
C94A C93A H93D 111.0 . .
O10A C94A C93A 106.7(13) . .
O10A C94A H94C 110.4 . .
O10A C94A H94D 110.4 . .
C93A C94A H94C 110.4 . .
C93A C94A H94D 110.4 . .
H94C C94A H94D 108.6 . .
O10A C95A H95C 109.4 . .
O10A C95A H95D 109.4 . .
O10A C95A C96A 111.4(15) . .
H95C C95A H95D 108.0 . .
C96A C95A H95C 109.4 . .
C96A C95A H95D 109.4 . .
O11A C96A C95A 104.0(15) . .
O11A C96A H96C 110.9 . .
O11A C96A H96D 110.9 . .
C95A C96A H96C 110.9 . .
C95A C96A H96D 110.9 . .
H96C C96A H96D 109.0 . .
O11A C97A H97C 108.7 . .
O11A C97A H97D 108.7 . .
O11A C97A C98A 114.2(15) . .
H97C C97A H97D 107.6 . .
C98A C97A H97C 108.7 . .
C98A C97A H97D 108.7 . .
O12A C98A C97A 108.5(16) . .
O12A C98A H98C 110.0 . .
O12A C98A H98D 110.0 . .
C97A C98A H98C 110.0 . .
C97A C98A H98D 110.0 . .
H98C C98A H98D 108.4 . .
O12A C99A H99C 111.0 . .
O12A C99A H99D 111.0 . .
O12A C99A C00A 103.7(13) . .
H99C C99A H99D 109.0 . .
C00A C99A H99C 111.0 . .
C00A C99A H99D 111.0 . .
O7A C00A C99A 104.0(12) . .
O7A C00A H00A 111.0 . .
O7A C00A H00B 111.0 . .
C99A C00A H00A 111.0 . .
C99A C00A H00B 111.0 . .
H00A C00A H00B 109.0 . .
Cl1 C1S Cl2 106.7(6) . .
Cl1 C1S H1SA 110.4 . .
Cl1 C1S H1SB 110.4 . .
Cl2 C1S H1SA 110.4 . .
Cl2 C1S H1SB 110.4 . .
H1SA C1S H1SB 108.6 . .
Cl3 C2S H2SA 109.8 . .
Cl3 C2S H2SB 109.8 . .
Cl4 C2S Cl3 109.4(5) . .
Cl4 C2S H2SA 109.8 . .
Cl4 C2S H2SB 109.8 . .
H2SA C2S H2SB 108.2 . .
C3S O1S C5S 119.1(14) . .
O1S C3S H3SA 105.7 . .
O1S C3S H3SB 105.7 . .
H3SA C3S H3SB 106.2 . .
C4S C3S O1S 126.3(16) . .
C4S C3S H3SA 105.7 . .
C4S C3S H3SB 105.7 . .
C3S C4S H4SA 109.5 . .
C3S C4S H4SB 109.5 . .
C3S C4S H4SC 109.5 . .
H4SA C4S H4SB 109.5 . .
H4SA C4S H4SC 109.5 . .
H4SB C4S H4SC 109.5 . .
O1S C5S H5SA 111.9 . .
O1S C5S H5SB 111.9 . .
O1S C5S C6S 99.4(11) . .
H5SA C5S H5SB 109.6 . .
C6S C5S H5SA 111.9 . .
C6S C5S H5SB 111.9 . .
C5S C6S H6SA 109.5 . .
C5S C6S H6SB 109.5 . .
C5S C6S H6SC 109.5 . .
H6SA C6S H6SB 109.5 . .
H6SA C6S H6SC 109.5 . .
H6SB C6S H6SC 109.5 . .
C7S O2S C9S 115.4(16) . .
O2S C7S H7SB 107.1 . .
O2S C7S H7SA 107.1 . .
H7SB C7S H7SA 106.8 . .
C8S C7S O2S 120.9(18) . .
C8S C7S H7SB 107.1 . .
C8S C7S H7SA 107.1 . .
C7S C8S H8SA 109.5 . .
C7S C8S H8SB 109.5 . .
C7S C8S H8SC 109.5 . .
H8SA C8S H8SB 109.5 . .
H8SA C8S H8SC 109.5 . .
H8SB C8S H8SC 109.5 . .
O2S C9S H9SA 113.0 . .
O2S C9S H9SB 113.0 . .
O2S C9S C10S 93.5(15) . .
H9SA C9S H9SB 110.4 . .
C10S C9S H9SA 113.0 . .
C10S C9S H9SB 113.0 . .
C9S C10S H10I 109.5 . .
C9S C10S H10J 109.5 . .
C9S C10S H10K 109.5 . .
H10I C10S H10J 109.5 . .
H10I C10S H10K 109.5 . .
H10J C10S H10K 109.5 . .

loop_
_geom_bond_atom_site_label_1
_geom_bond_atom_site_label_2
_geom_bond_distance
_geom_bond_site_symmetry_2
Cu1 Cu2 2.5024(12) .
Cu1 Cu4 2.8313(12) .
Cu1 S1 2.2182(15) .
Cu1 N1 1.965(5) .
Cu1 N8 2.004(5) .
Cu2 Cu3 2.8093(12) .
Cu2 S1 2.2261(15) .
Cu2 N2 1.992(6) .
Cu2 N3 2.035(5) .
Cu3 Cu4 2.5325(12) .
Cu3 S1 2.2112(14) .
Cu3 N4 2.029(5) .
Cu3 N5 1.971(5) .
Cu4 S1 2.2167(14) .
Cu4 N6 1.914(6) .
Cu4 N7 1.986(6) .
N1 C1 1.319(8) .
N1 C2 1.412(8) .
N2 C1 1.308(9) .
N2 C11 1.438(9) .
N3 C20 1.346(8) .
N3 C21 1.403(8) .
N4 C20 1.291(8) .
N4 C30 1.438(7) .
N5 C39 1.338(8) .
N5 C40 1.424(7) .
N6 C39 1.299(9) .
N6 C49 1.463(8) .
N7 C58 1.328(9) .
N7 C59 1.414(9) .
N8 C58 1.319(8) .
N8 C68 1.452(7) .
C1 H1 0.9500 .
C2 C3 1.419(9) .
C2 C7 1.371(10) .
C3 C4 1.363(10) .
C3 C8 1.564(11) .
C4 H4 0.9500 .
C4 C5 1.409(13) .
C5 C6 1.393(11) .
C5 C9 1.531(10) .
C6 H6 0.9500 .
C6 C7 1.428(10) .
C7 C10 1.499(10) .
C8 H8A 0.9800 .
C8 H8B 0.9800 .
C8 H8C 0.9800 .
C9 H9A 0.9800 .
C9 H9B 0.9800 .
C9 H9C 0.9800 .
C10 H10A 0.9800 .
C10 H10B 0.9800 .
C10 H10C 0.9800 .
C11 C12 1.390(11) .
C11 C16 1.407(10) .
C12 C13 1.409(11) .
C12 C17 1.503(11) .
C13 H13 0.9500 .
C13 C14 1.366(12) .
C14 C15 1.392(13) .
C14 C18 1.522(10) .
C15 H15 0.9500 .
C15 C16 1.388(10) .
C16 C19 1.486(11) .
C17 H17A 0.9800 .
C17 H17B 0.9800 .
C17 H17C 0.9800 .
C18 H18A 0.9800 .
C18 H18B 0.9800 .
C18 H18C 0.9800 .
C19 H19A 0.9800 .
C19 H19B 0.9800 .
C19 H19C 0.9800 .
C20 H20 0.9500 .
C21 C22 1.426(11) .
C21 C26 1.416(12) .
C22 C23 1.404(11) .
C22 C27 1.431(13) .
C23 H23 0.9500 .
C23 C24 1.384(15) .
C24 C25 1.353(14) .
C24 C28 1.538(11) .
C25 H25 0.9500 .
C25 C26 1.408(10) .
C26 C29 1.507(11) .
C27 H27A 0.9800 .
C27 H27B 0.9800 .
C27 H27C 0.9800 .
C28 H28A 0.9800 .
C28 H28B 0.9800 .
C28 H28C 0.9800 .
C29 H29A 0.9800 .
C29 H29B 0.9800 .
C29 H29C 0.9800 .
C30 C31 1.406(9) .
C30 C35 1.406(8) .
C31 C32 1.427(9) .
C31 C36 1.452(9) .
C32 H32 0.9500 .
C32 C33 1.370(10) .
C33 C34 1.379(10) .
C33 C37 1.537(8) .
C34 H34 0.9500 .
C34 C35 1.386(8) .
C35 C38 1.518(10) .
C36 H36A 0.9800 .
C36 H36B 0.9800 .
C36 H36C 0.9800 .
C37 H37A 0.9800 .
C37 H37B 0.9800 .
C37 H37C 0.9800 .
C38 H38A 0.9800 .
C38 H38B 0.9800 .
C38 H38C 0.9800 .
C39 H39 0.9500 .
C40 C41 1.388(9) .
C40 C45 1.422(8) .
C41 C42 1.389(10) .
C41 C46 1.525(10) .
C42 H42 0.9500 .
C42 C43 1.397(10) .
C43 C44 1.364(10) .
C43 C47 1.513(9) .
C44 H44 0.9500 .
C44 C45 1.405(8) .
C45 C48 1.508(9) .
C46 H46A 0.9800 .
C46 H46B 0.9800 .
C46 H46C 0.9800 .
C47 H47A 0.9800 .
C47 H47B 0.9800 .
C47 H47C 0.9800 .
C48 H48A 0.9800 .
C48 H48B 0.9800 .
C48 H48C 0.9800 .
C49 C50 1.410(10) .
C49 C54 1.401(9) .
C50 C51 1.393(9) .
C50 C55 1.487(9) .
C51 H51 0.9500 .
C51 C52 1.407(10) .
C52 C53 1.369(10) .
C52 C56 1.514(8) .
C53 H53 0.9500 .
C53 C54 1.383(9) .
C54 C57 1.498(10) .
C55 H55A 0.9800 .
C55 H55B 0.9800 .
C55 H55C 0.9800 .
C56 H56A 0.9800 .
C56 H56B 0.9800 .
C56 H56C 0.9800 .
C57 H57A 0.9800 .
C57 H57B 0.9800 .
C57 H57C 0.9800 .
C58 H58 0.9500 .
C59 C60 1.428(11) .
C59 C64 1.416(11) .
C60 C61 1.419(10) .
C60 C65 1.424(11) .
C61 H61 0.9500 .
C61 C62 1.395(13) .
C62 C63 1.384(15) .
C62 C66 1.475(11) .
C63 H63 0.9500 .
C63 C64 1.394(12) .
C64 C67 1.504(13) .
C65 H65A 0.9800 .
C65 H65B 0.9800 .
C65 H65C 0.9800 .
C66 H66A 0.9800 .
C66 H66B 0.9800 .
C66 H66C 0.9800 .
C67 H67A 0.9800 .
C67 H67B 0.9800 .
C67 H67C 0.9800 .
C68 C69 1.388(9) .
C68 C73 1.421(8) .
C69 C70 1.364(8) .
C69 C74 1.545(9) .
C70 H70 0.9500 .
C70 C71 1.370(9) .
C71 C72 1.406(9) .
C71 C75 1.532(8) .
C72 H72 0.9500 .
C72 C73 1.405(8) .
C73 C76 1.510(9) .
C74 H74A 0.9800 .
C74 H74B 0.9800 .
C74 H74C 0.9800 .
C75 H75A 0.9800 .
C75 H75B 0.9800 .
C75 H75C 0.9800 .
C76 H76A 0.9800 .
C76 H76B 0.9800 .
C76 H76C 0.9800 .
Cu1A Cu2A 2.4997(10) .
Cu1A Cu4A 2.8454(11) .
Cu1A S1A 2.2182(14) .
Cu1A N1A 1.967(5) .
Cu1A N8A 2.009(5) .
Cu2A Cu3A 2.8445(12) .
Cu2A S1A 2.2177(14) .
Cu2A N2A 2.002(5) .
Cu2A N3A 2.024(5) .
Cu3A Cu4A 2.4859(11) .
Cu3A S1A 2.2156(16) .
Cu3A N4A 2.008(4) .
Cu3A N5A 1.953(6) .
Cu4A S1A 2.2144(14) .
Cu4A N6A 1.954(6) .
Cu4A N7A 1.954(6) .
N1A C1A 1.304(9) .
N1A C2A 1.426(7) .
N2A C1A 1.340(9) .
N2A C11A 1.421(8) .
N3A C20A 1.308(9) .
N3A C21A 1.434(8) .
N4A C20A 1.331(8) .
N4A C30A 1.398(7) .
N5A C39A 1.327(8) .
N5A C40A 1.451(7) .
N6A C39A 1.296(9) .
N6A C49A 1.424(8) .
N7A C58A 1.308(9) .
N7A C59A 1.442(8) .
N8A C58A 1.347(8) .
N8A C68A 1.425(7) .
C1A H1A 0.9500 .
C2A C3A 1.403(8) .
C2A C7A 1.396(11) .
C3A C4A 1.393(9) .
C3A C8A 1.489(11) .
C4A H4A 0.9500 .
C4A C5A 1.375(13) .
C5A C6A 1.427(12) .
C5A C9A 1.530(9) .
C6A H6A 0.9500 .
C6A C7A 1.398(10) .
C7A C10A 1.473(11) .
C8A H8AA 0.9800 .
C8A H8AB 0.9800 .
C8A H8AC 0.9800 .
C9A H9AA 0.9800 .
C9A H9AB 0.9800 .
C9A H9AC 0.9800 .
C10A H10D 0.9800 .
C10A H10E 0.9800 .
C10A H10F 0.9800 .
C11A C12A 1.415(10) .
C11A C16A 1.389(10) .
C12A C13A 1.393(9) .
C12A C17A 1.511(10) .
C13A H13A 0.9500 .
C13A C14A 1.371(11) .
C14A C15A 1.387(11) .
C14A C18A 1.544(9) .
C15A H15A 0.9500 .
C15A C16A 1.410(10) .
C16A C19A 1.446(10) .
C17A H17D 0.9800 .
C17A H17E 0.9800 .
C17A H17F 0.9800 .
C18A H18D 0.9800 .
C18A H18E 0.9800 .
C18A H18F 0.9800 .
C19A H19D 0.9800 .
C19A H19E 0.9800 .
C19A H19F 0.9800 .
C20A H20A 0.9500 .
C21A C22A 1.409(9) .
C21A C26A 1.405(11) .
C22A C23A 1.381(9) .
C22A C27A 1.487(10) .
C23A H23A 0.9500 .
C23A C24A 1.398(11) .
C24A C25A 1.395(11) .
C24A C28A 1.545(10) .
C25A H25A 0.9500 .
C25A C26A 1.392(11) .
C26A C29A 1.522(10) .
C27A H27D 0.9800 .
C27A H27E 0.9800 .
C27A H27F 0.9800 .
C28A H28D 0.9800 .
C28A H28E 0.9800 .
C28A H28F 0.9800 .
C29A H29D 0.9800 .
C29A H29E 0.9800 .
C29A H29F 0.9800 .
C30A C31A 1.416(8) .
C30A C35A 1.397(9) .
C31A C32A 1.384(8) .
C31A C36A 1.504(9) .
C32A H32A 0.9500 .
C32A C33A 1.365(9) .
C33A C34A 1.381(10) .
C33A C37A 1.521(9) .
C34A H34A 0.9500 .
C34A C35A 1.383(9) .
C35A C38A 1.532(10) .
C36A H36D 0.9800 .
C36A H36E 0.9800 .
C36A H36F 0.9800 .
C37A H37D 0.9800 .
C37A H37E 0.9800 .
C37A H37F 0.9800 .
C38A H38D 0.9800 .
C38A H38E 0.9800 .
C38A H38F 0.9800 .
C39A H39A 0.9500 .
C40A C41A 1.379(11) .
C40A C45A 1.416(9) .
C41A C42A 1.396(10) .
C41A C46A 1.531(10) .
C42A H42A 0.9500 .
C42A C43A 1.371(11) .
C43A C44A 1.384(12) .
C43A C47A 1.536(9) .
C44A H44A 0.9500 .
C44A C45A 1.429(10) .
C45A C48A 1.429(11) .
C46A H46D 0.9800 .
C46A H46E 0.9800 .
C46A H46F 0.9800 .
C47A H47D 0.9800 .
C47A H47E 0.9800 .
C47A H47F 0.9800 .
C48A H48D 0.9800 .
C48A H48E 0.9800 .
C48A H48F 0.9800 .
C49A C50A 1.415(10) .
C49A C54A 1.410(10) .
C50A C51A 1.392(9) .
C50A C55A 1.547(11) .
C51A H51A 0.9500 .
C51A C52A 1.396(11) .
C52A C53A 1.373(11) .
C52A C56A 1.501(10) .
C53A H53A 0.9500 .
C53A C54A 1.422(10) .
C53A K1A 3.040(10) 2_656
C54A C57A 1.458(11) .
C55A H55D 0.9800 .
C55A H55E 0.9800 .
C55A H55F 0.9800 .
C56A H56D 0.9800 .
C56A H56E 0.9800 .
C56A H56F 0.9800 .
C57A H57D 0.9800 .
C57A H57E 0.9800 .
C57A H57F 0.9800 .
C58A H58A 0.9500 .
C59A C60A 1.422(9) .
C59A C64A 1.412(8) .
C60A C61A 1.376(9) .
C60A C65A 1.519(9) .
C61A H61A 0.9500 .
C61A C62A 1.407(10) .
C62A C63A 1.374(11) .
C62A C66A 1.485(9) .
C63A H63A 0.9500 .
C63A C64A 1.407(9) .
C64A C67A 1.541(9) .
C65A H65D 0.9800 .
C65A H65E 0.9800 .
C65A H65F 0.9800 .
C66A H66D 0.9800 .
C66A H66E 0.9800 .
C66A H66F 0.9800 .
C67A H67D 0.9800 .
C67A H67E 0.9800 .
C67A H67F 0.9800 .
C68A C69A 1.406(9) .
C68A C73A 1.416(8) .
C69A C70A 1.396(8) .
C69A C74A 1.504(9) .
C70A H70A 0.9500 .
C70A C71A 1.424(9) .
C71A C72A 1.367(9) .
C71A C75A 1.493(8) .
C72A H72A 0.9500 .
C72A C73A 1.370(9) .
C73A C76A 1.512(10) .
C74A H74D 0.9800 .
C74A H74E 0.9800 .
C74A H74F 0.9800 .
C75A H75D 0.9800 .
C75A H75E 0.9800 .
C75A H75F 0.9800 .
C76A H76D 0.9800 .
C76A H76E 0.9800 .
C76A H76F 0.9800 .
K1 O1 2.793(6) .
K1 O2 2.784(5) .
K1 O3 2.790(6) .
K1 O5 2.843(6) .
K1 O6 2.814(5) .
K1 O4 2.868(11) .
K1A C53A 3.040(10) 2_646
K1A O3 2.913(9) .
K1A O6 2.550(8) .
O1 C77 1.397(11) .
O1 C88 1.465(11) .
O2 C78 1.412(9) .
O2 C79 1.384(11) .
O3 C80 1.386(10) .
O3 C81 1.440(11) .
O5 C84 1.362(15) .
O5 C84A 1.457(17) .
O5 C85 1.435(10) .
O6 C86 1.352(10) .
O6 C87 1.460(9) .
C77 H77A 0.9900 .
C77 H77B 0.9900 .
C77 C78 1.466(13) .
C78 H78A 0.9900 .
C78 H78B 0.9900 .
C79 H79A 0.9900 .
C79 H79B 0.9900 .
C79 C80 1.539(14) .
C80 H80A 0.9900 .
C80 H80B 0.9900 .
C81 H81A 0.9900 .
C81 H81B 0.9900 .
C81 H81C 0.9900 .
C81 H81D 0.9900 .
C81 C82 1.578(18) .
C81 C82A 1.442(17) .
C82 H82A 0.9900 .
C82 H82B 0.9900 .
C82 O4 1.44(2) .
O4 C83 1.45(2) .
C83 H83A 0.9900 .
C83 H83B 0.9900 .
C83 C84 1.25(2) .
C84 H84A 0.9900 .
C84 H84B 0.9900 .
C82A H82C 0.9900 .
C82A H82D 0.9900 .
C82A O4A 1.434(19) .
O4A C83A 1.333(18) .
C83A H83C 0.9900 .
C83A H83D 0.9900 .
C83A C84A 1.22(2) .
C84A H84C 0.9900 .
C84A H84D 0.9900 .
C85 H85A 0.9900 .
C85 H85B 0.9900 .
C85 C86 1.495(12) .
C86 H86A 0.9900 .
C86 H86B 0.9900 .
C87 H87A 0.9900 .
C87 H87B 0.9900 .
C87 C88 1.507(12) .
C88 H88A 0.9900 .
C88 H88B 0.9900 .
K2 O7 2.800(10) .
K2 O8 2.805(12) .
K2 O9 2.776(11) .
K2 O10 2.795(9) .
K2 O11 2.824(10) .
K2 O12 2.846(11) .
O7 C89 1.412(13) .
O7 C100 1.420(13) .
O8 C90 1.399(15) .
O8 C91 1.427(14) .
O9 C92 1.404(14) .
O9 C93 1.411(15) .
O10 C94 1.440(13) .
O10 C95 1.404(14) .
O11 C96 1.425(13) .
O11 C97 1.384(13) .
O12 C98 1.397(13) .
O12 C99 1.436(13) .
C89 H89A 0.9900 .
C89 H89B 0.9900 .
C89 C90 1.486(15) .
C90 H90A 0.9900 .
C90 H90B 0.9900 .
C91 H91A 0.9900 .
C91 H91B 0.9900 .
C91 C92 1.487(15) .
C92 H92A 0.9900 .
C92 H92B 0.9900 .
C93 H93A 0.9900 .
C93 H93B 0.9900 .
C93 C94 1.526(15) .
C94 H94A 0.9900 .
C94 H94B 0.9900 .
C95 H95A 0.9900 .
C95 H95B 0.9900 .
C95 C96 1.554(15) .
C96 H96A 0.9900 .
C96 H96B 0.9900 .
C97 H97A 0.9900 .
C97 H97B 0.9900 .
C97 C98 1.515(14) .
C98 H98A 0.9900 .
C98 H98B 0.9900 .
C99 H99A 0.9900 .
C99 H99B 0.9900 .
C99 C100 1.541(15) .
C100 H10G 0.9900 .
C100 H10H 0.9900 .
K2A O7A 2.835(8) .
K2A O8A 2.888(12) .
K2A O9A 2.779(11) .
K2A O10A 2.780(10) .
K2A O11A 2.762(13) .
K2A O12A 2.797(13) .
O7A C89A 1.444(14) .
O7A C00A 1.441(14) .
O8A C90A 1.391(13) .
O8A C91A 1.378(13) .
O9A C92A 1.391(13) .
O9A C93A 1.453(15) .
O10A C94A 1.389(13) .
O10A C95A 1.448(16) .
O11A C96A 1.395(15) .
O11A C97A 1.440(15) .
O12A C98A 1.352(16) .
O12A C99A 1.426(15) .
C89A H89C 0.9900 .
C89A H89D 0.9900 .
C89A C90A 1.473(15) .
C90A H90C 0.9900 .
C90A H90D 0.9900 .
C91A H91C 0.9900 .
C91A H91D 0.9900 .
C91A C92A 1.540(13) .
C92A H92C 0.9900 .
C92A H92D 0.9900 .
C93A H93C 0.9900 .
C93A H93D 0.9900 .
C93A C94A 1.559(16) .
C94A H94C 0.9900 .
C94A H94D 0.9900 .
C95A H95C 0.9900 .
C95A H95D 0.9900 .
C95A C96A 1.539(16) .
C96A H96C 0.9900 .
C96A H96D 0.9900 .
C97A H97C 0.9900 .
C97A H97D 0.9900 .
C97A C98A 1.478(16) .
C98A H98C 0.9900 .
C98A H98D 0.9900 .
C99A H99C 0.9900 .
C99A H99D 0.9900 .
C99A C00A 1.505(16) .
C00A H00A 0.9900 .
C00A H00B 0.9900 .
Cl1 C1S 1.815(12) .
Cl2 C1S 1.843(10) .
C1S H1SA 0.9900 .
C1S H1SB 0.9900 .
Cl3 C2S 1.800(10) .
Cl4 C2S 1.770(10) .
C2S H2SA 0.9900 .
C2S H2SB 0.9900 .
O1S C3S 1.356(15) .
O1S C5S 1.365(13) .
C3S H3SA 0.9900 .
C3S H3SB 0.9900 .
C3S C4S 1.313(15) .
C4S H4SA 0.9800 .
C4S H4SB 0.9800 .
C4S H4SC 0.9800 .
C5S H5SA 0.9900 .
C5S H5SB 0.9900 .
C5S C6S 1.647(18) .
C6S H6SA 0.9800 .
C6S H6SB 0.9800 .
C6S H6SC 0.9800 .
O2S C7S 1.403(16) .
O2S C9S 1.424(18) .
C7S H7SB 0.9900 .
C7S H7SA 0.9900 .
C7S C8S 1.326(15) .
C8S H8SA 0.9800 .
C8S H8SB 0.9800 .
C8S H8SC 0.9800 .
C9S H9SA 0.9900 .
C9S H9SB 0.9900 .
C9S C10S 1.65(2) .
C10S H10I 0.9800 .
C10S H10J 0.9800 .
C10S H10K 0.9800 .

loop_
_geom_torsion_atom_site_label_1
_geom_torsion_atom_site_label_2
_geom_torsion_atom_site_label_3
_geom_torsion_atom_site_label_4
_geom_torsion
_geom_torsion_site_symmetry_1
_geom_torsion_site_symmetry_4
Cu1 Cu2 Cu3 Cu4 -10.39(5) . .
Cu1 Cu2 Cu3 S1 -47.86(6) . .
Cu1 Cu2 Cu3 N4 -167.37(15) . .
Cu1 Cu2 Cu3 N5 78.3(2) . .
Cu1 Cu2 S1 Cu3 116.34(6) . .
Cu1 Cu2 S1 Cu4 60.15(6) . .
Cu1 Cu2 N2 C1 -9.3(6) . .
Cu1 Cu2 N2 C11 175.7(6) . .
Cu1 Cu2 N3 C20 55.6(9) . .
Cu1 Cu2 N3 C21 -120.2(6) . .
Cu1 Cu4 S1 Cu2 -55.22(6) . .
Cu1 Cu4 S1 Cu3 -115.44(6) . .
Cu1 Cu4 N6 C39 72.3(7) . .
Cu1 Cu4 N6 C49 -108.6(5) . .
Cu1 Cu4 N7 C58 1.0(6) . .
Cu1 Cu4 N7 C59 -177.5(6) . .
Cu1 N1 C1 N2 5.9(10) . .
Cu1 N1 C2 C3 104.1(6) . .
Cu1 N1 C2 C7 -77.4(7) . .
Cu1 N8 C58 N7 -7.1(9) . .
Cu1 N8 C68 C69 112.9(6) . .
Cu1 N8 C68 C73 -63.8(7) . .
Cu2 Cu1 Cu4 Cu3 -10.32(5) . .
Cu2 Cu1 Cu4 S1 37.68(5) . .
Cu2 Cu1 Cu4 N6 -90.0(2) . .
Cu2 Cu1 Cu4 N7 155.1(2) . .
Cu2 Cu1 S1 Cu3 -68.63(6) . .
Cu2 Cu1 S1 Cu4 -132.57(6) . .
Cu2 Cu1 N1 C1 -9.9(5) . .
Cu2 Cu1 N1 C2 170.0(5) . .
Cu2 Cu1 N8 C58 -73.5(7) . .
Cu2 Cu1 N8 C68 94.0(6) . .
Cu2 Cu3 Cu4 Cu1 9.18(5) . .
Cu2 Cu3 Cu4 S1 -35.12(5) . .
Cu2 Cu3 Cu4 N6 147.6(2) . .
Cu2 Cu3 Cu4 N7 -44.0(6) . .
Cu2 Cu3 S1 Cu1 62.15(5) . .
Cu2 Cu3 S1 Cu4 132.36(6) . .
Cu2 Cu3 N4 C20 4.9(5) . .
Cu2 Cu3 N4 C30 174.1(4) . .
Cu2 Cu3 N5 C39 -100.9(5) . .
Cu2 Cu3 N5 C40 75.9(5) . .
Cu2 N2 C1 N1 4.6(10) . .
Cu2 N2 C11 C12 73.3(9) . .
Cu2 N2 C11 C16 -105.1(7) . .
Cu2 N3 C20 N4 5.7(9) . .
Cu2 N3 C21 C22 -125.9(6) . .
Cu2 N3 C21 C26 52.7(8) . .
Cu3 Cu2 S1 Cu1 -116.34(6) . .
Cu3 Cu2 S1 Cu4 -56.19(6) . .
Cu3 Cu2 N2 C1 71.3(6) . .
Cu3 Cu2 N2 C11 -103.7(6) . .
Cu3 Cu2 N3 C20 -1.5(5) . .
Cu3 Cu2 N3 C21 -177.2(5) . .
Cu3 Cu4 S1 Cu1 115.44(6) . .
Cu3 Cu4 S1 Cu2 60.22(6) . .
Cu3 Cu4 N6 C39 -6.4(6) . .
Cu3 Cu4 N6 C49 172.7(6) . .
Cu3 Cu4 N7 C58 54.1(10) . .
Cu3 Cu4 N7 C59 -124.3(6) . .
Cu3 N4 C20 N3 -8.0(10) . .
Cu3 N4 C30 C31 115.2(5) . .
Cu3 N4 C30 C35 -64.8(6) . .
Cu3 N5 C39 N6 7.8(9) . .
Cu3 N5 C40 C41 -74.4(6) . .
Cu3 N5 C40 C45 102.8(5) . .
Cu4 Cu1 Cu2 Cu3 9.28(5) . .
Cu4 Cu1 Cu2 S1 -34.62(5) . .
Cu4 Cu1 Cu2 N2 148.9(2) . .
Cu4 Cu1 Cu2 N3 -47.7(6) . .
Cu4 Cu1 S1 Cu2 132.57(6) . .
Cu4 Cu1 S1 Cu3 63.95(5) . .
Cu4 Cu1 N1 C1 -102.8(5) . .
Cu4 Cu1 N1 C2 77.2(6) . .
Cu4 Cu1 N8 C58 5.8(5) . .
Cu4 Cu1 N8 C68 173.3(5) . .
Cu4 Cu3 S1 Cu1 -70.21(6) . .
Cu4 Cu3 S1 Cu2 -132.36(6) . .
Cu4 Cu3 N4 C20 -75.3(7) . .
Cu4 Cu3 N4 C30 94.0(5) . .
Cu4 Cu3 N5 C39 -9.4(5) . .
Cu4 Cu3 N5 C40 167.4(4) . .
Cu4 N6 C39 N5 1.0(10) . .
Cu4 N6 C49 C50 -96.7(7) . .
Cu4 N6 C49 C54 79.5(8) . .
Cu4 N7 C58 N8 2.9(10) . .
Cu4 N7 C59 C60 54.7(8) . .
Cu4 N7 C59 C64 -123.8(7) . .
S1 Cu1 Cu2 Cu3 43.90(5) . .
S1 Cu1 Cu2 N2 -176.5(2) . .
S1 Cu1 Cu2 N3 -13.1(6) . .
S1 Cu1 Cu4 Cu3 -48.01(6) . .
S1 Cu1 Cu4 N6 -127.7(2) . .
S1 Cu1 Cu4 N7 117.4(2) . .
S1 Cu1 N1 C1 -16.8(7) . .
S1 Cu1 N1 C2 163.2(4) . .
S1 Cu1 N8 C58 -38.1(6) . .
S1 Cu1 N8 C68 129.4(4) . .
S1 Cu2 Cu3 Cu4 37.47(5) . .
S1 Cu2 Cu3 N4 -119.51(16) . .
S1 Cu2 Cu3 N5 126.1(2) . .
S1 Cu2 N2 C1 -14.1(8) . .
S1 Cu2 N2 C11 170.8(5) . .
S1 Cu2 N3 C20 44.2(6) . .
S1 Cu2 N3 C21 -131.6(5) . .
S1 Cu3 Cu4 Cu1 44.30(5) . .
S1 Cu3 Cu4 N6 -177.3(2) . .
S1 Cu3 Cu4 N7 -8.9(6) . .
S1 Cu3 N4 C20 -39.9(6) . .
S1 Cu3 N4 C30 129.3(4) . .
S1 Cu3 N5 C39 -14.9(6) . .
S1 Cu3 N5 C40 161.9(3) . .
S1 Cu4 N6 C39 -10.0(8) . .
S1 Cu4 N6 C49 169.1(4) . .
S1 Cu4 N7 C58 46.6(6) . .
S1 Cu4 N7 C59 -131.9(6) . .
N1 Cu1 Cu2 Cu3 -131.09(17) . .
N1 Cu1 Cu2 S1 -174.99(18) . .
N1 Cu1 Cu2 N2 8.6(3) . .
N1 Cu1 Cu2 N3 171.9(6) . .
N1 Cu1 Cu4 Cu3 80.0(2) . .
N1 Cu1 Cu4 S1 128.0(2) . .
N1 Cu1 Cu4 N6 0.3(3) . .
N1 Cu1 Cu4 N7 -114.7(3) . .
N1 Cu1 S1 Cu2 8.2(3) . .
N1 Cu1 S1 Cu3 -60.4(3) . .
N1 Cu1 S1 Cu4 -124.3(3) . .
N1 Cu1 N8 C58 146.6(6) . .
N1 Cu1 N8 C68 -45.9(5) . .
N1 C2 C3 C4 -179.9(6) . .
N1 C2 C3 C8 -0.1(9) . .
N1 C2 C7 C6 177.8(6) . .
N1 C2 C7 C10 0.9(9) . .
N2 Cu2 Cu3 Cu4 -91.8(3) . .
N2 Cu2 Cu3 S1 -129.3(3) . .
N2 Cu2 Cu3 N4 111.2(3) . .
N2 Cu2 Cu3 N5 -3.1(4) . .
N2 Cu2 S1 Cu1 5.9(3) . .
N2 Cu2 S1 Cu3 122.3(3) . .
N2 Cu2 S1 Cu4 66.1(3) . .
N2 Cu2 N3 C20 -142.0(5) . .
N2 Cu2 N3 C21 42.3(6) . .
N2 C11 C12 C13 -177.7(7) . .
N2 C11 C12 C17 -0.7(11) . .
N2 C11 C16 C15 178.9(7) . .
N2 C11 C16 C19 0.8(11) . .
N3 Cu2 Cu3 Cu4 155.69(18) . .
N3 Cu2 Cu3 S1 118.22(18) . .
N3 Cu2 Cu3 N4 -1.3(2) . .
N3 Cu2 Cu3 N5 -115.7(3) . .
N3 Cu2 S1 Cu1 176.09(19) . .
N3 Cu2 S1 Cu3 -67.57(18) . .
N3 Cu2 S1 Cu4 -123.76(19) . .
N3 Cu2 N2 C1 175.7(5) . .
N3 Cu2 N2 C11 0.7(7) . .
N3 C21 C22 C23 174.5(7) . .
N3 C21 C22 C27 -2.4(12) . .
N3 C21 C26 C25 -174.0(7) . .
N3 C21 C26 C29 4.8(11) . .
N4 Cu3 Cu4 Cu1 86.8(4) . .
N4 Cu3 Cu4 S1 42.5(4) . .
N4 Cu3 Cu4 N6 -134.8(4) . .
N4 Cu3 Cu4 N7 33.6(7) . .
N4 Cu3 S1 Cu1 125.99(16) . .
N4 Cu3 S1 Cu2 63.84(15) . .
N4 Cu3 S1 Cu4 -163.80(15) . .
N4 Cu3 N5 C39 155.2(5) . .
N4 Cu3 N5 C40 -27.9(5) . .
N4 C30 C31 C32 -179.1(5) . .
N4 C30 C31 C36 -2.9(9) . .
N4 C30 C35 C34 -179.6(5) . .
N4 C30 C35 C38 1.8(9) . .
N5 Cu3 Cu4 Cu1 -131.51(15) . .
N5 Cu3 Cu4 S1 -175.82(16) . .
N5 Cu3 Cu4 N6 6.9(3) . .
N5 Cu3 Cu4 N7 175.3(6) . .
N5 Cu3 S1 Cu1 -63.6(3) . .
N5 Cu3 S1 Cu2 -125.7(2) . .
N5 Cu3 S1 Cu4 6.6(2) . .
N5 Cu3 N4 C20 146.5(5) . .
N5 Cu3 N4 C30 -44.2(4) . .
N5 C40 C41 C42 177.0(5) . .
N5 C40 C41 C46 -2.8(8) . .
N5 C40 C45 C44 -177.2(5) . .
N5 C40 C45 C48 4.3(8) . .
N6 Cu4 S1 Cu1 119.9(3) . .
N6 Cu4 S1 Cu2 64.7(3) . .
N6 Cu4 S1 Cu3 4.5(3) . .
N6 Cu4 N7 C58 -138.3(6) . .
N6 Cu4 N7 C59 43.3(7) . .
N6 C49 C50 C51 173.3(6) . .
N6 C49 C50 C55 -4.6(10) . .
N6 C49 C54 C53 -175.4(7) . .
N6 C49 C54 C57 3.4(10) . .
N7 Cu4 S1 Cu1 -67.5(2) . .
N7 Cu4 S1 Cu2 -122.7(2) . .
N7 Cu4 S1 Cu3 177.1(2) . .
N7 Cu4 N6 C39 177.5(6) . .
N7 Cu4 N6 C49 -3.4(7) . .
N7 C59 C60 C61 -175.2(7) . .
N7 C59 C60 C65 7.2(10) . .
N7 C59 C64 C63 173.4(7) . .
N7 C59 C64 C67 1.5(12) . .
N8 Cu1 Cu2 Cu3 86.0(4) . .
N8 Cu1 Cu2 S1 42.1(4) . .
N8 Cu1 Cu2 N2 -134.4(4) . .
N8 Cu1 Cu2 N3 29.0(7) . .
N8 Cu1 Cu4 Cu3 -168.13(16) . .
N8 Cu1 Cu4 S1 -120.12(17) . .
N8 Cu1 Cu4 N6 112.2(3) . .
N8 Cu1 Cu4 N7 -2.7(3) . .
N8 Cu1 S1 Cu2 -164.46(16) . .
N8 Cu1 S1 Cu3 126.91(16) . .
N8 Cu1 S1 Cu4 62.96(16) . .
N8 Cu1 N1 C1 155.7(5) . .
N8 Cu1 N1 C2 -24.3(5) . .
N8 C68 C69 C70 -178.5(6) . .
N8 C68 C69 C74 3.1(9) . .
N8 C68 C73 C72 177.1(5) . .
N8 C68 C73 C76 -1.9(9) . .
C1 N1 C2 C3 -76.0(8) . .
C1 N1 C2 C7 102.6(7) . .
C1 N2 C11 C12 -101.8(8) . .
C1 N2 C11 C16 79.8(9) . .
C2 N1 C1 N2 -174.1(7) . .
C2 C3 C4 C5 1.1(10) . .
C3 C2 C7 C6 -3.6(9) . .
C3 C2 C7 C10 179.5(6) . .
C3 C4 C5 C6 -1.5(11) . .
C3 C4 C5 C9 177.2(7) . .
C4 C5 C6 C7 -0.7(11) . .
C5 C6 C7 C2 3.3(10) . .
C5 C6 C7 C10 -179.8(7) . .
C7 C2 C3 C4 1.5(9) . .
C7 C2 C3 C8 -178.7(6) . .
C8 C3 C4 C5 -178.7(7) . .
C9 C5 C6 C7 -179.4(7) . .
C11 N2 C1 N1 -180.0(7) . .
C11 C12 C13 C14 -3.0(12) . .
C12 C11 C16 C15 0.6(11) . .
C12 C11 C16 C19 -177.6(7) . .
C12 C13 C14 C15 4.1(14) . .
C12 C13 C14 C18 179.1(9) . .
C13 C14 C15 C16 -2.8(14) . .
C14 C15 C16 C11 0.5(13) . .
C14 C15 C16 C19 178.6(8) . .
C16 C11 C12 C13 0.7(11) . .
C16 C11 C12 C17 177.7(7) . .
C17 C12 C13 C14 179.9(8) . .
C18 C14 C15 C16 -177.9(9) . .
C20 N3 C21 C22 58.3(10) . .
C20 N3 C21 C26 -123.1(7) . .
C20 N4 C30 C31 -74.4(7) . .
C20 N4 C30 C35 105.6(6) . .
C21 N3 C20 N4 -178.7(7) . .
C21 C22 C23 C24 0.4(13) . .
C22 C21 C26 C25 4.6(11) . .
C22 C21 C26 C29 -176.6(7) . .
C22 C23 C24 C25 2.8(15) . .
C22 C23 C24 C28 -176.5(9) . .
C23 C24 C25 C26 -2.3(14) . .
C24 C25 C26 C21 -1.3(12) . .
C24 C25 C26 C29 179.8(8) . .
C26 C21 C22 C23 -4.1(11) . .
C26 C21 C22 C27 179.0(8) . .
C27 C22 C23 C24 177.4(9) . .
C28 C24 C25 C26 176.9(9) . .
C30 N4 C20 N3 -177.2(6) . .
C30 C31 C32 C33 -2.2(9) . .
C31 C30 C35 C34 0.5(9) . .
C31 C30 C35 C38 -178.2(6) . .
C31 C32 C33 C34 2.1(10) . .
C31 C32 C33 C37 -178.9(6) . .
C32 C33 C34 C35 -0.6(9) . .
C33 C34 C35 C30 -0.6(9) . .
C33 C34 C35 C38 178.0(6) . .
C35 C30 C31 C32 0.9(8) . .
C35 C30 C31 C36 177.1(6) . .
C36 C31 C32 C33 -178.5(6) . .
C37 C33 C34 C35 -179.7(6) . .
C39 N5 C40 C41 102.6(6) . .
C39 N5 C40 C45 -80.3(7) . .
C39 N6 C49 C50 82.4(8) . .
C39 N6 C49 C54 -101.3(8) . .
C40 N5 C39 N6 -169.2(6) . .
C40 C41 C42 C43 -1.0(10) . .
C41 C40 C45 C44 -0.1(8) . .
C41 C40 C45 C48 -178.7(5) . .
C41 C42 C43 C44 2.4(10) . .
C41 C42 C43 C47 -179.3(6) . .
C42 C43 C44 C45 -2.6(10) . .
C43 C44 C45 C40 1.6(9) . .
C43 C44 C45 C48 -179.9(6) . .
C45 C40 C41 C42 -0.1(9) . .
C45 C40 C41 C46 -179.9(5) . .
C46 C41 C42 C43 178.8(6) . .
C47 C43 C44 C45 178.9(6) . .
C49 N6 C39 N5 -178.2(6) . .
C49 C50 C51 C52 2.5(10) . .
C50 C49 C54 C53 0.9(10) . .
C50 C49 C54 C57 179.8(7) . .
C50 C51 C52 C53 0.1(10) . .
C50 C51 C52 C56 -178.0(6) . .
C51 C52 C53 C54 -2.2(11) . .
C52 C53 C54 C49 1.7(11) . .
C52 C53 C54 C57 -177.1(8) . .
C54 C49 C50 C51 -3.0(10) . .
C54 C49 C50 C55 179.2(7) . .
C55 C50 C51 C52 -179.6(6) . .
C56 C52 C53 C54 175.8(7) . .
C58 N7 C59 C60 -123.8(7) . .
C58 N7 C59 C64 57.6(10) . .
C58 N8 C68 C69 -78.0(8) . .
C58 N8 C68 C73 105.3(6) . .
C59 N7 C58 N8 -178.6(6) . .
C59 C60 C61 C62 -0.6(12) . .
C60 C59 C64 C63 -5.1(11) . .
C60 C59 C64 C67 -177.0(7) . .
C60 C61 C62 C63 -0.7(13) . .
C60 C61 C62 C66 175.5(9) . .
C61 C62 C63 C64 -1.0(13) . .
C62 C63 C64 C59 4.0(13) . .
C62 C63 C64 C67 176.1(8) . .
C64 C59 C60 C61 3.5(10) . .
C64 C59 C60 C65 -174.2(7) . .
C65 C60 C61 C62 177.0(8) . .
C66 C62 C63 C64 -177.4(9) . .
C68 N8 C58 N7 -175.0(6) . .
C68 C69 C70 C71 2.9(10) . .
C69 C68 C73 C72 0.3(9) . .
C69 C68 C73 C76 -178.8(6) . .
C69 C70 C71 C72 -2.2(10) . .
C69 C70 C71 C75 176.2(6) . .
C70 C71 C72 C73 0.6(9) . .
C71 C72 C73 C68 0.3(9) . .
C71 C72 C73 C76 179.4(6) . .
C73 C68 C69 C70 -1.9(9) . .
C73 C68 C69 C74 179.8(5) . .
C74 C69 C70 C71 -178.8(6) . .
C75 C71 C72 C73 -177.9(6) . .
Cu1A Cu2A Cu3A Cu4A -7.23(5) . .
Cu1A Cu2A Cu3A S1A -46.47(5) . .
Cu1A Cu2A Cu3A N4A -165.82(17) . .
Cu1A Cu2A Cu3A N5A 80.6(2) . .
Cu1A Cu2A S1A Cu3A 118.82(6) . .
Cu1A Cu2A S1A Cu4A 62.37(6) . .
Cu1A Cu2A N2A C1A -9.8(5) . .
Cu1A Cu2A N2A C11A 179.7(5) . .
Cu1A Cu2A N3A C20A 53.3(10) . .
Cu1A Cu2A N3A C21A -120.4(6) . .
Cu1A Cu4A S1A Cu2A -56.92(6) . .
Cu1A Cu4A S1A Cu3A -118.93(6) . .
Cu1A Cu4A N6A C39A 76.9(6) . .
Cu1A Cu4A N6A C49A -103.3(6) . .
Cu1A Cu4A N7A C58A 1.3(5) . .
Cu1A Cu4A N7A C59A -175.4(5) . .
Cu1A N1A C1A N2A -3.0(10) . .
Cu1A N1A C2A C3A 107.2(6) . .
Cu1A N1A C2A C7A -70.4(7) . .
Cu1A N8A C58A N7A -7.1(9) . .
Cu1A N8A C68A C69A 115.9(5) . .
Cu1A N8A C68A C73A -59.3(6) . .
Cu2A Cu1A Cu4A Cu3A -7.22(5) . .
Cu2A Cu1A Cu4A S1A 39.29(5) . .
Cu2A Cu1A Cu4A N6A -90.5(2) . .
Cu2A Cu1A Cu4A N7A 156.00(18) . .
Cu2A Cu1A S1A Cu3A -68.62(6) . .
Cu2A Cu1A S1A Cu4A -130.01(6) . .
Cu2A Cu1A N1A C1A -3.8(5) . .
Cu2A Cu1A N1A C2A 164.3(5) . .
Cu2A Cu1A N8A C58A -69.7(7) . .
Cu2A Cu1A N8A C68A 97.5(5) . .
Cu2A Cu3A Cu4A Cu1A 6.34(4) . .
Cu2A Cu3A Cu4A S1A -35.92(5) . .
Cu2A Cu3A Cu4A N6A 145.54(19) . .
Cu2A Cu3A Cu4A N7A -55.0(5) . .
Cu2A Cu3A S1A Cu1A 61.74(5) . .
Cu2A Cu3A S1A Cu4A 130.22(6) . .
Cu2A Cu3A N4A C20A 4.5(5) . .
Cu2A Cu3A N4A C30A 171.9(5) . .
Cu2A Cu3A N5A C39A -96.5(5) . .
Cu2A Cu3A N5A C40A 74.7(5) . .
Cu2A N2A C1A N1A 10.3(9) . .
Cu2A N2A C11A C12A 72.8(8) . .
Cu2A N2A C11A C16A -108.4(6) . .
Cu2A N3A C20A N4A 7.5(10) . .
Cu2A N3A C21A C22A -122.3(6) . .
Cu2A N3A C21A C26A 53.4(7) . .
Cu3A Cu2A S1A Cu1A -118.82(6) . .
Cu3A Cu2A S1A Cu4A -56.45(6) . .
Cu3A Cu2A N2A C1A 72.9(6) . .
Cu3A Cu2A N2A C11A -97.7(5) . .
Cu3A Cu2A N3A C20A -2.9(6) . .
Cu3A Cu2A N3A C21A -176.6(5) . .
Cu3A Cu4A S1A Cu1A 118.93(6) . .
Cu3A Cu4A S1A Cu2A 62.01(6) . .
Cu3A Cu4A N6A C39A -6.0(6) . .
Cu3A Cu4A N6A C49A 173.7(6) . .
Cu3A Cu4A N7A C58A 63.2(8) . .
Cu3A Cu4A N7A C59A -113.6(6) . .
Cu3A N4A C20A N3A -8.6(10) . .
Cu3A N4A C30A C31A 116.3(5) . .
Cu3A N4A C30A C35A -61.3(7) . .
Cu3A N5A C39A N6A 3.8(9) . .
Cu3A N5A C40A C41A -73.1(7) . .
Cu3A N5A C40A C45A 103.5(6) . .
Cu4A Cu1A Cu2A Cu3A 6.31(4) . .
Cu4A Cu1A Cu2A S1A -35.97(5) . .
Cu4A Cu1A Cu2A N2A 148.31(16) . .
Cu4A Cu1A Cu2A N3A -49.4(6) . .
Cu4A Cu1A S1A Cu2A 130.01(6) . .
Cu4A Cu1A S1A Cu3A 61.39(5) . .
Cu4A Cu1A N1A C1A -94.2(6) . .
Cu4A Cu1A N1A C2A 73.9(5) . .
Cu4A Cu1A N8A C58A 5.8(5) . .
Cu4A Cu1A N8A C68A 173.0(4) . .
Cu4A Cu3A S1A Cu1A -68.48(5) . .
Cu4A Cu3A S1A Cu2A -130.22(6) . .
Cu4A Cu3A N4A C20A -74.9(7) . .
Cu4A Cu3A N4A C30A 92.5(6) . .
Cu4A Cu3A N5A C39A -6.4(5) . .
Cu4A Cu3A N5A C40A 164.8(5) . .
Cu4A N6A C39A N5A 3.1(10) . .
Cu4A N6A C49A C50A -103.2(7) . .
Cu4A N6A C49A C54A 75.3(9) . .
Cu4A N7A C58A N8A 2.7(9) . .
Cu4A N7A C59A C60A 55.6(8) . .
Cu4A N7A C59A C64A -119.2(6) . .
S1A Cu1A Cu2A Cu3A 42.28(5) . .
S1A Cu1A Cu2A N2A -175.72(17) . .
S1A Cu1A Cu2A N3A -13.4(6) . .
S1A Cu1A Cu4A Cu3A -46.52(6) . .
S1A Cu1A Cu4A N6A -129.8(2) . .
S1A Cu1A Cu4A N7A 116.70(18) . .
S1A Cu1A N1A C1A -6.4(7) . .
S1A Cu1A N1A C2A 161.8(3) . .
S1A Cu1A N8A C58A -38.1(5) . .
S1A Cu1A N8A C68A 129.1(4) . .
S1A Cu2A Cu3A Cu4A 39.24(5) . .
S1A Cu2A Cu3A N4A -119.35(17) . .
S1A Cu2A Cu3A N5A 127.0(2) . .
S1A Cu2A N2A C1A -15.7(7) . .
S1A Cu2A N2A C11A 173.7(4) . .
S1A Cu2A N3A C20A 41.7(6) . .
S1A Cu2A N3A C21A -132.0(5) . .
S1A Cu3A Cu4A Cu1A 42.26(5) . .
S1A Cu3A Cu4A N6A -178.5(2) . .
S1A Cu3A Cu4A N7A -19.1(5) . .
S1A Cu3A N4A C20A -39.9(6) . .
S1A Cu3A N4A C30A 127.5(4) . .
S1A Cu3A N5A C39A -11.6(7) . .
S1A Cu3A N5A C40A 159.6(4) . .
S1A Cu4A N6A C39A -8.1(8) . .
S1A Cu4A N6A C49A 171.7(4) . .
S1A Cu4A N7A C58A 46.8(6) . .
S1A Cu4A N7A C59A -129.9(4) . .
N1A Cu1A Cu2A Cu3A -135.85(17) . .
N1A Cu1A Cu2A S1A -178.13(17) . .
N1A Cu1A Cu2A N2A 6.1(2) . .
N1A Cu1A Cu2A N3A 168.5(6) . .
N1A Cu1A Cu4A Cu3A 81.3(2) . .
N1A Cu1A Cu4A S1A 127.8(2) . .
N1A Cu1A Cu4A N6A -2.0(3) . .
N1A Cu1A Cu4A N7A -115.5(3) . .
N1A Cu1A S1A Cu2A 3.1(3) . .
N1A Cu1A S1A Cu3A -65.5(3) . .
N1A Cu1A S1A Cu4A -126.9(3) . .
N1A Cu1A N8A C58A 148.7(5) . .
N1A Cu1A N8A C68A -44.2(5) . .
N1A C2A C3A C4A -176.9(6) . .
N1A C2A C3A C8A 3.0(9) . .
N1A C2A C7A C6A 178.8(6) . .
N1A C2A C7A C10A -4.4(10) . .
N2A Cu2A Cu3A Cu4A -90.4(2) . .
N2A Cu2A Cu3A S1A -129.7(3) . .
N2A Cu2A Cu3A N4A 111.0(3) . .
N2A Cu2A Cu3A N5A -2.6(3) . .
N2A Cu2A S1A Cu1A 7.3(3) . .
N2A Cu2A S1A Cu3A 126.1(3) . .
N2A Cu2A S1A Cu4A 69.6(3) . .
N2A Cu2A N3A C20A -145.4(6) . .
N2A Cu2A N3A C21A 40.9(6) . .
N2A C11A C12A C13A -179.0(7) . .
N2A C11A C12A C17A 1.0(10) . .
N2A C11A C16A C15A 178.6(6) . .
N2A C11A C16A C19A 0.5(10) . .
N3A Cu2A Cu3A Cu4A 157.92(18) . .
N3A Cu2A Cu3A S1A 118.67(19) . .
N3A Cu2A Cu3A N4A -0.7(2) . .
N3A Cu2A Cu3A N5A -114.3(3) . .
N3A Cu2A S1A Cu1A 175.72(19) . .
N3A Cu2A S1A Cu3A -65.46(19) . .
N3A Cu2A S1A Cu4A -121.91(19) . .
N3A Cu2A N2A C1A 175.9(5) . .
N3A Cu2A N2A C11A 5.4(6) . .
N3A C21A C22A C23A 173.9(6) . .
N3A C21A C22A C27A -2.9(10) . .
N3A C21A C26A C25A -173.2(6) . .
N3A C21A C26A C29A 5.1(9) . .
N4A Cu3A Cu4A Cu1A 83.9(4) . .
N4A Cu3A Cu4A S1A 41.6(4) . .
N4A Cu3A Cu4A N6A -136.9(4) . .
N4A Cu3A Cu4A N7A 22.5(7) . .
N4A Cu3A S1A Cu1A 126.43(16) . .
N4A Cu3A S1A Cu2A 64.69(16) . .
N4A Cu3A S1A Cu4A -165.09(16) . .
N4A Cu3A N5A C39A 159.6(5) . .
N4A Cu3A N5A C40A -29.2(5) . .
N4A C30A C31A C32A -175.9(5) . .
N4A C30A C31A C36A -1.3(9) . .
N4A C30A C35A C34A 175.2(6) . .
N4A C30A C35A C38A -2.3(9) . .
N5A Cu3A Cu4A Cu1A -133.84(17) . .
N5A Cu3A Cu4A S1A -176.10(17) . .
N5A Cu3A Cu4A N6A 5.4(2) . .
N5A Cu3A Cu4A N7A 164.8(5) . .
N5A Cu3A S1A Cu1A -62.1(3) . .
N5A Cu3A S1A Cu2A -123.9(3) . .
N5A Cu3A S1A Cu4A 6.3(3) . .
N5A Cu3A N4A C20A 145.7(5) . .
N5A Cu3A N4A C30A -46.9(5) . .
N5A C40A C41A C42A 176.5(6) . .
N5A C40A C41A C46A -8.6(9) . .
N5A C40A C45A C44A -175.8(5) . .
N5A C40A C45A C48A 3.2(9) . .
N6A Cu4A S1A Cu1A 121.4(3) . .
N6A Cu4A S1A Cu2A 64.5(3) . .
N6A Cu4A S1A Cu3A 2.5(3) . .
N6A Cu4A N7A C58A -138.8(5) . .
N6A Cu4A N7A C59A 44.5(6) . .
N6A C49A C50A C51A 178.4(7) . .
N6A C49A C50A C55A 0.4(11) . .
N6A C49A C54A C53A -178.2(6) . .
N6A C49A C54A C57A 1.0(11) . .
N7A Cu4A S1A Cu1A -67.45(18) . .
N7A Cu4A S1A Cu2A -124.38(18) . .
N7A Cu4A S1A Cu3A 173.61(18) . .
N7A Cu4A N6A C39A -179.0(5) . .
N7A Cu4A N6A C49A 0.7(7) . .
N7A C59A C60A C61A -173.3(6) . .
N7A C59A C60A C65A 4.8(10) . .
N7A C59A C64A C63A 173.6(6) . .
N7A C59A C64A C67A -7.2(10) . .
N8A Cu1A Cu2A Cu3A 79.8(4) . .
N8A Cu1A Cu2A S1A 37.5(4) . .
N8A Cu1A Cu2A N2A -138.2(4) . .
N8A Cu1A Cu2A N3A 24.1(7) . .
N8A Cu1A Cu4A Cu3A -166.27(15) . .
N8A Cu1A Cu4A S1A -119.75(16) . .
N8A Cu1A Cu4A N6A 110.5(3) . .
N8A Cu1A Cu4A N7A -3.0(2) . .
N8A Cu1A S1A Cu2A -166.45(16) . .
N8A Cu1A S1A Cu3A 124.93(16) . .
N8A Cu1A S1A Cu4A 63.55(16) . .
N8A Cu1A N1A C1A 162.9(5) . .
N8A Cu1A N1A C2A -29.0(5) . .
N8A C68A C69A C70A -176.5(5) . .
N8A C68A C69A C74A 0.4(9) . .
N8A C68A C73A C72A 178.4(5) . .
N8A C68A C73A C76A -4.1(8) . .
C1A N1A C2A C3A -83.9(7) . .
C1A N1A C2A C7A 98.5(7) . .
C1A N2A C11A C12A -97.7(8) . .
C1A N2A C11A C16A 81.1(8) . .
C2A N1A C1A N2A -172.1(6) . .
C2A C3A C4A C5A -1.5(10) . .
C3A C2A C7A C6A 1.3(10) . .
C3A C2A C7A C10A 178.0(6) . .
C3A C4A C5A C6A 0.3(11) . .
C3A C4A C5A C9A 177.1(7) . .
C4A C5A C6A C7A 1.8(11) . .
C5A C6A C7A C2A -2.5(11) . .
C5A C6A C7A C10A -179.2(7) . .
C7A C2A C3A C4A 0.7(9) . .
C7A C2A C3A C8A -179.4(6) . .
C8A C3A C4A C5A 178.6(7) . .
C9A C5A C6A C7A -175.1(7) . .
C11A N2A C1A N1A -178.7(7) . .
C11A C12A C13A C14A -2.0(12) . .
C12A C11A C16A C15A -2.7(10) . .
C12A C11A C16A C19A 179.2(6) . .
C12A C13A C14A C15A 2.3(13) . .
C12A C13A C14A C18A 177.2(8) . .
C13A C14A C15A C16A -2.9(12) . .
C14A C15A C16A C11A 3.0(10) . .
C14A C15A C16A C19A -179.0(7) . .
C16A C11A C12A C13A 2.2(11) . .
C16A C11A C12A C17A -177.7(7) . .
C17A C12A C13A C14A 178.0(8) . .
C18A C14A C15A C16A -177.8(7) . .
C20A N3A C21A C22A 63.7(9) . .
C20A N3A C21A C26A -120.6(7) . .
C20A N4A C30A C31A -75.2(8) . .
C20A N4A C30A C35A 107.2(7) . .
C21A N3A C20A N4A -178.8(6) . .
C21A C22A C23A C24A 0.4(11) . .
C22A C21A C26A C25A 2.6(10) . .
C22A C21A C26A C29A -179.1(6) . .
C22A C23A C24A C25A 0.2(12) . .
C22A C23A C24A C28A -173.0(7) . .
C23A C24A C25A C26A 0.7(12) . .
C24A C25A C26A C21A -2.0(11) . .
C24A C25A C26A C29A 179.6(7) . .
C26A C21A C22A C23A -1.8(10) . .
C26A C21A C22A C27A -178.5(6) . .
C27A C22A C23A C24A 177.2(7) . .
C28A C24A C25A C26A 173.9(7) . .
C30A N4A C20A N3A -176.4(6) . .
C30A C31A C32A C33A -1.3(10) . .
C31A C30A C35A C34A -2.5(9) . .
C31A C30A C35A C38A 180.0(7) . .
C31A C32A C33A C34A 1.5(10) . .
C31A C32A C33A C37A -179.8(6) . .
C32A C33A C34A C35A -2.3(10) . .
C33A C34A C35A C30A 2.8(10) . .
C33A C34A C35A C38A -179.7(7) . .
C35A C30A C31A C32A 1.8(9) . .
C35A C30A C31A C36A 176.4(6) . .
C36A C31A C32A C33A -176.0(6) . .
C37A C33A C34A C35A 179.0(7) . .
C39A N5A C40A C41A 98.7(7) . .
C39A N5A C40A C45A -84.8(7) . .
C39A N6A C49A C50A 76.6(9) . .
C39A N6A C49A C54A -104.9(8) . .
C40A N5A C39A N6A -168.1(6) . .
C40A C41A C42A C43A -0.4(10) . .
C41A C40A C45A C44A 0.7(9) . .
C41A C40A C45A C48A 179.7(6) . .
C41A C42A C43A C44A -0.1(10) . .
C41A C42A C43A C47A -175.2(6) . .
C42A C43A C44A C45A 0.8(11) . .
C43A C44A C45A C40A -1.1(10) . .
C43A C44A C45A C48A 179.8(7) . .
C45A C40A C41A C42A 0.0(10) . .
C45A C40A C41A C46A 174.9(6) . .
C46A C41A C42A C43A -175.3(6) . .
C47A C43A C44A C45A 175.9(7) . .
C49A N6A C39A N5A -176.7(6) . .
C49A C50A C51A C52A -1.0(12) . .
C50A C49A C54A C53A 0.3(11) . .
C50A C49A C54A C57A 179.5(7) . .
C50A C51A C52A C53A 1.9(12) . .
C50A C51A C52A C56A -177.2(8) . .
C51A C52A C53A C54A -1.8(12) . .
C51A C52A C53A K1A 84.8(7) . 2_656
C52A C53A C54A C49A 0.7(11) . .
C52A C53A C54A C57A -178.5(7) . .
C53A K1A O3 K1 -162.0(3) 2_646 .
C53A K1A O3 C80 -63.4(6) 2_646 .
C53A K1A O3 C81 109.8(6) 2_646 .
C53A K1A O6 K1 163.2(3) 2_646 .
C53A K1A O6 C86 -99.2(7) 2_646 .
C53A K1A O6 C87 59.5(5) 2_646 .
C54A C49A C50A C51A -0.1(11) . .
C54A C49A C50A C55A -178.0(7) . .
C55A C50A C51A C52A 176.9(7) . .
C56A C52A C53A C54A 177.4(7) . .
C56A C52A C53A K1A -96.1(7) . 2_656
C58A N7A C59A C60A -121.4(7) . .
C58A N7A C59A C64A 63.7(9) . .
C58A N8A C68A C69A -75.8(7) . .
C58A N8A C68A C73A 109.0(6) . .
C59A N7A C58A N8A 179.5(6) . .
C59A C60A C61A C62A -2.4(11) . .
C60A C59A C64A C63A -1.2(9) . .
C60A C59A C64A C67A 177.9(6) . .
C60A C61A C62A C63A 2.1(11) . .
C60A C61A C62A C66A 179.6(7) . .
C61A C62A C63A C64A -1.4(10) . .
C62A C63A C64A C59A 1.1(10) . .
C62A C63A C64A C67A -178.1(6) . .
C64A C59A C60A C61A 1.9(10) . .
C64A C59A C60A C65A 180.0(6) . .
C65A C60A C61A C62A 179.5(7) . .
C66A C62A C63A C64A -178.9(7) . .
C68A N8A C58A N7A -174.6(6) . .
C68A C69A C70A C71A -1.6(9) . .
C69A C68A C73A C72A 3.1(9) . .
C69A C68A C73A C76A -179.5(6) . .
C69A C70A C71A C72A 2.8(9) . .
C69A C70A C71A C75A -179.9(6) . .
C70A C71A C72A C73A -0.9(9) . .
C71A C72A C73A C68A -2.0(10) . .
C71A C72A C73A C76A -179.4(7) . .
C73A C68A C69A C70A -1.3(9) . .
C73A C68A C69A C74A 175.6(5) . .
C74A C69A C70A C71A -178.5(5) . .
C75A C71A C72A C73A -178.1(6) . .
K1 O1 C77 C78 -49.8(9) . .
K1 O1 C88 C87 -55.5(7) . .
K1 O2 C78 C77 -39.9(8) . .
K1 O2 C79 C80 41.5(8) . .
K1 O3 C80 C79 52.6(7) . .
K1 O3 C81 C82 -42.0(10) . .
K1 O3 C81 C82A -62.2(9) . .
K1 O5 C84 C83 3(2) . .
K1 O5 C84A C83A -3(2) . .
K1 O5 C85 C86 49.9(8) . .
K1 O6 C86 C85 45.0(8) . .
K1 O6 C87 C88 -41.8(7) . .
K1 O4 C83 C84 -16(2) . .
K1A C53A C54A C49A -77.9(7) 2_656 .
K1A C53A C54A C57A 102.9(7) 2_656 .
K1A O3 C80 C79 -1.7(8) . .
K1A O3 C81 C82 12.1(12) . .
K1A O3 C81 C82A -8.1(11) . .
K1A O6 C86 C85 -15.9(10) . .
K1A O6 C87 C88 15.8(8) . .
O1 K1 O2 C78 12.7(6) . .
O1 K1 O2 C79 146.2(6) . .
O1 K1 O3 K1A 64.2(2) . .
O1 K1 O3 C80 -44.2(6) . .
O1 K1 O3 C81 -173.7(5) . .
O1 K1 O5 C84 176.2(8) . .
O1 K1 O5 C84A -151.2(9) . .
O1 K1 O5 C85 -37.7(6) . .
O1 K1 O6 K1A -94.1(3) . .
O1 K1 O6 C86 147.3(6) . .
O1 K1 O6 C87 10.6(5) . .
O1 K1 O4 C82 -59(4) . .
O1 K1 O4 C83 71(4) . .
O1 C77 C78 O2 61.3(10) . .
O2 K1 O1 C77 18.1(5) . .
O2 K1 O1 C88 -116.5(6) . .
O2 K1 O3 K1A 85.2(2) . .
O2 K1 O3 C80 -23.1(5) . .
O2 K1 O3 C81 -152.7(5) . .
O2 K1 O5 C84 -104.8(10) . .
O2 K1 O5 C84A -72.2(10) . .
O2 K1 O5 C85 41.4(9) . .
O2 K1 O6 K1A -57.4(3) . .
O2 K1 O6 C86 -176.0(5) . .
O2 K1 O6 C87 47.2(5) . .
O2 K1 O4 C82 39.4(10) . .
O2 K1 O4 C83 168.5(10) . .
O2 C79 C80 O3 -61.1(8) . .
O3 K1 O1 C77 38.6(6) . .
O3 K1 O1 C88 -96.0(5) . .
O3 K1 O2 C78 -145.8(6) . .
O3 K1 O2 C79 -12.3(5) . .
O3 K1 O5 C84 -44.9(9) . .
O3 K1 O5 C84A -12.4(9) . .
O3 K1 O5 C85 101.2(5) . .
O3 K1 O6 K1A 8.4(3) . .
O3 K1 O6 C86 -110.2(6) . .
O3 K1 O6 C87 113.0(5) . .
O3 K1 O4 C82 23.0(9) . .
O3 K1 O4 C83 152.2(11) . .
O3 K1A O6 K1 -8.8(3) . .
O3 K1A O6 C86 88.8(7) . .
O3 K1A O6 C87 -112.4(6) . .
O3 C81 C82 O4 64.3(14) . .
O3 C81 C82A O4A 71.4(12) . .
O5 K1 O1 C77 175.8(5) . .
O5 K1 O1 C88 41.2(6) . .
O5 K1 O2 C78 -76.9(9) . .
O5 K1 O2 C79 56.6(8) . .
O5 K1 O3 K1A -74.9(3) . .
O5 K1 O3 C80 176.8(5) . .
O5 K1 O3 C81 47.2(5) . .
O5 K1 O6 K1A 104.3(3) . .
O5 K1 O6 C86 -14.3(6) . .
O5 K1 O6 C87 -151.1(6) . .
O5 K1 O4 C82 -118.0(10) . .
O5 K1 O4 C83 11.2(10) . .
O5 C85 C86 O6 -63.2(9) . .
O6 K1 O1 C77 158.2(6) . .
O6 K1 O1 C88 23.6(5) . .
O6 K1 O2 C78 -23.8(6) . .
O6 K1 O2 C79 109.7(5) . .
O6 K1 O3 K1A -7.6(3) . .
O6 K1 O3 C80 -116.0(5) . .
O6 K1 O3 C81 114.4(5) . .
O6 K1 O5 C84 -165.9(9) . .
O6 K1 O5 C84A -133.3(9) . .
O6 K1 O5 C85 -19.8(5) . .
O6 K1 O4 C82 -97.2(9) . .
O6 K1 O4 C83 32.0(11) . .
O6 K1A O3 K1 9.3(3) . .
O6 K1A O3 C80 107.9(6) . .
O6 K1A O3 C81 -79.0(7) . .
O6 C87 C88 O1 63.7(8) . .
C77 O1 C88 C87 172.7(7) . .
C78 O2 C79 C80 178.8(6) . .
C79 O2 C78 C77 -178.1(7) . .
C80 O3 C81 C82 -174.2(9) . .
C80 O3 C81 C82A 165.6(9) . .
C81 O3 C80 C79 -176.0(7) . .
C81 C82 O4 K1 -50.9(13) . .
C81 C82 O4 C83 -179.1(12) . .
C81 C82A O4A C83A 171.1(12) . .
C82 C81 C82A O4A -53(2) . .
C82 O4 C83 C84 112(2) . .
O4 K1 O1 C77 118(4) . .
O4 K1 O1 C88 -16(4) . .
O4 K1 O2 C78 -162.8(6) . .
O4 K1 O2 C79 -29.3(6) . .
O4 K1 O3 K1A -111.4(3) . .
O4 K1 O3 C80 140.3(6) . .
O4 K1 O3 C81 10.7(5) . .
O4 K1 O5 C84 -7.6(9) . .
O4 K1 O5 C84A 24.9(9) . .
O4 K1 O5 C85 138.5(7) . .
O4 K1 O6 K1A 83.1(3) . .
O4 K1 O6 C86 -35.5(6) . .
O4 K1 O6 C87 -172.3(5) . .
O4 C83 C84 O5 10(3) . .
C84 O5 C84A C83A 93(3) . .
C84 O5 C85 C86 -167.7(10) . .
C82A C81 C82 O4 126(3) . .
C82A O4A C83A C84A 154.3(17) . .
O4A C83A C84A O5 -9(3) . .
C84A O5 C84 C83 -94(3) . .
C84A O5 C85 C86 171.3(9) . .
C85 O5 C84 C83 -139.2(17) . .
C85 O5 C84A C83A -124.6(18) . .
C86 O6 C87 C88 178.2(7) . .
C87 O6 C86 C85 -175.7(6) . .
C88 O1 C77 C78 83.0(10) . .
K2 O7 C89 C90 -55.6(13) . .
K2 O7 C100 C99 52.2(13) . .
K2 O8 C90 C89 -44.9(17) . .
K2 O8 C91 C92 46.2(15) . .
K2 O9 C92 C91 45.0(15) . .
K2 O9 C93 C94 37.6(18) . .
K2 O10 C94 C93 53.5(13) . .
K2 O10 C95 C96 -38.6(14) . .
K2 O11 C96 C95 -30.2(15) . .
K2 O11 C97 C98 46.6(13) . .
K2 O12 C98 C97 44.2(13) . .
K2 O12 C99 C100 44.1(13) . .
O7 K2 O8 C90 11.6(10) . .
O7 K2 O8 C91 147.1(11) . .
O7 K2 O9 C92 -27.7(10) . .
O7 K2 O9 C93 112.9(12) . .
O7 K2 O10 C94 -127.3(7) . .
O7 K2 O10 C95 101.6(9) . .
O7 K2 O11 C96 -119.6(9) . .
O7 K2 O11 C97 21.4(9) . .
O7 K2 O12 C98 -147.1(9) . .
O7 K2 O12 C99 -15.0(9) . .
O7 C89 C90 O8 65.3(18) . .
O8 K2 O7 C89 24.9(9) . .
O8 K2 O7 C100 150.0(10) . .
O8 K2 O9 C92 -13.7(8) . .
O8 K2 O9 C93 126.9(12) . .
O8 K2 O10 C94 -64.1(8) . .
O8 K2 O10 C95 164.9(9) . .
O8 K2 O11 C96 -67.5(11) . .
O8 K2 O11 C97 73.6(11) . .
O8 K2 O12 C98 -156.6(8) . .
O8 K2 O12 C99 -24.5(10) . .
O8 C91 C92 O9 -61.4(18) . .
O9 K2 O7 C89 39.3(9) . .
O9 K2 O7 C100 164.3(8) . .
O9 K2 O8 C90 -153.9(12) . .
O9 K2 O8 C91 -18.4(9) . .
O9 K2 O10 C94 -24.0(7) . .
O9 K2 O10 C95 -155.1(10) . .
O9 K2 O11 C96 14.5(10) . .
O9 K2 O11 C97 155.6(9) . .
O9 K2 O12 C98 -89(4) . .
O9 K2 O12 C99 44(4) . .
O9 C93 C94 O10 -60.3(18) . .
O10 K2 O7 C89 112.6(9) . .
O10 K2 O7 C100 -122.3(9) . .
O10 K2 O8 C90 -114.0(11) . .
O10 K2 O8 C91 21.6(10) . .
O10 K2 O9 C92 -149.2(10) . .
O10 K2 O9 C93 -8.6(11) . .
O10 K2 O11 C96 7.8(8) . .
O10 K2 O11 C97 148.9(10) . .
O10 K2 O12 C98 -25.7(9) . .
O10 K2 O12 C99 106.4(9) . .
O10 C95 C96 O11 43.8(17) . .
O11 K2 O7 C89 174.7(9) . .
O11 K2 O7 C100 -60.2(9) . .
O11 K2 O8 C90 -52.7(13) . .
O11 K2 O8 C91 82.9(11) . .
O11 K2 O9 C92 -155.8(8) . .
O11 K2 O9 C93 -15.2(12) . .
O11 K2 O10 C94 149.4(8) . .
O11 K2 O10 C95 18.3(9) . .
O11 K2 O12 C98 -14.2(8) . .
O11 K2 O12 C99 117.9(10) . .
O11 C97 C98 O12 -59.6(15) . .
O12 K2 O7 C89 -145.2(9) . .
O12 K2 O7 C100 -20.1(8) . .
O12 K2 O8 C90 21.2(12) . .
O12 K2 O8 C91 156.7(9) . .
O12 K2 O9 C92 -84(4) . .
O12 K2 O9 C93 56(4) . .
O12 K2 O10 C94 160.7(7) . .
O12 K2 O10 C95 29.6(10) . .
O12 K2 O11 C96 -160.4(10) . .
O12 K2 O11 C97 -19.3(9) . .
O12 C99 C100 O7 -63.2(15) . .
C89 O7 C100 C99 -178.0(11) . .
C90 O8 C91 C92 -176.5(14) . .
C91 O8 C90 C89 178.5(14) . .
C92 O9 C93 C94 178.2(12) . .
C93 O9 C92 C91 -97.5(17) . .
C94 O10 C95 C96 -171.5(11) . .
C95 O10 C94 C93 -168.7(13) . .
C96 O11 C97 C98 -169.6(11) . .
C97 O11 C96 C95 -174.1(12) . .
C98 O12 C99 C100 178.7(11) . .
C99 O12 C98 C97 -91.4(14) . .
C100 O7 C89 C90 175.1(12) . .
K2A O7A C89A C90A -50.5(15) . .
K2A O7A C00A C99A 53.5(13) . .
K2A O8A C90A C89A -41.2(15) . .
K2A O8A C91A C92A 47.6(12) . .
K2A O9A C92A C91A 44.5(13) . .
K2A O9A C93A C94A 51.6(15) . .
K2A O10A C94A C93A 55.0(13) . .
K2A O10A C95A C96A -52.2(19) . .
K2A O11A C96A C95A -48.8(15) . .
K2A O11A C97A C98A 43.7(19) . .
K2A O12A C98A C97A 45(2) . .
K2A O12A C99A C00A 60.8(14) . .
O7A K2A O8A C90A 10.9(8) . .
O7A K2A O8A C91A 146.7(9) . .
O7A K2A O9A C92A -30.2(10) . .
O7A K2A O9A C93A 99.0(10) . .
O7A K2A O10A C94A -121.7(8) . .
O7A K2A O10A C95A 108.3(11) . .
O7A K2A O11A C96A -103.7(10) . .
O7A K2A O11A C97A 25.6(11) . .
O7A K2A O12A C98A -152.8(14) . .
O7A K2A O12A C99A -23.8(9) . .
O7A C89A C90A O8A 60.0(17) . .
O8A K2A O7A C89A 21.4(8) . .
O8A K2A O7A C00A 151.8(9) . .
O8A K2A O9A C92A -16.2(9) . .
O8A K2A O9A C93A 113.0(11) . .
O8A K2A O10A C94A -61.2(9) . .
O8A K2A O10A C95A 168.8(11) . .
O8A K2A O11A C96A -49.8(13) . .
O8A K2A O11A C97A 79.5(12) . .
O8A K2A O12A C98A -163.2(12) . .
O8A K2A O12A C99A -34.3(11) . .
O8A C91A C92A O9A -60.4(14) . .
O9A K2A O7A C89A 35.5(9) . .
O9A K2A O7A C00A 165.8(8) . .
O9A K2A O8A C90A -154.1(10) . .
O9A K2A O8A C91A -18.3(8) . .
O9A K2A O10A C94A -20.5(8) . .
O9A K2A O10A C95A -150.6(11) . .
O9A K2A O11A C96A 30.0(12) . .
O9A K2A O11A C97A 159.3(10) . .
O9A K2A O12A C98A -127(3) . .
O9A K2A O12A C99A 1(4) . .
O9A C93A C94A O10A -70.3(16) . .
O10A K2A O7A C89A 105.9(9) . .
O10A K2A O7A C00A -123.7(9) . .
O10A K2A O8A C90A -112.6(9) . .
O10A K2A O8A C91A 23.2(9) . .
O10A K2A O9A C92A -148.5(10) . .
O10A K2A O9A C93A -19.2(10) . .
O10A K2A O11A C96A 18.5(10) . .
O10A K2A O11A C97A 147.8(11) . .
O10A K2A O12A C98A -36.8(14) . .
O10A K2A O12A C99A 92.1(10) . .
O10A C95A C96A O11A 68(2) . .
O11A K2A O7A C89A 172.3(9) . .
O11A K2A O7A C00A -57.4(9) . .
O11A K2A O8A C90A -55.1(12) . .
O11A K2A O8A C91A 80.7(10) . .
O11A K2A O9A C92A -160.1(9) . .
O11A K2A O9A C93A -30.8(11) . .
O11A K2A O10A C94A 148.2(10) . .
O11A K2A O10A C95A 18.2(11) . .
O11A K2A O12A C98A -17.9(13) . .
O11A K2A O12A C99A 111.0(10) . .
O11A C97A C98A O12A -60(2) . .
O12A K2A O7A C89A -147.5(9) . .
O12A K2A O7A C00A -17.2(8) . .
O12A K2A O8A C90A 21.5(10) . .
O12A K2A O8A C91A 157.3(8) . .
O12A K2A O9A C92A -54(3) . .
O12A K2A O9A C93A 75(3) . .
O12A K2A O10A C94A 166.9(8) . .
O12A K2A O10A C95A 36.8(12) . .
O12A K2A O11A C96A -142.9(11) . .
O12A K2A O11A C97A -13.6(10) . .
O12A C99A C00A O7A -75.3(16) . .
C89A O7A C00A C99A -173.3(13) . .
C90A O8A C91A C92A -174.6(11) . .
C91A O8A C90A C89A -177.6(12) . .
C92A O9A C93A C94A -172.5(12) . .
C93A O9A C92A C91A -88.3(14) . .
C94A O10A C95A C96A 177.6(15) . .
C95A O10A C94A C93A -176.9(15) . .
C96A O11A C97A C98A 176.5(16) . .
C97A O11A C96A C95A -179.5(15) . .
C98A O12A C99A C00A -166.8(13) . .
C99A O12A C98A C97A -85(2) . .
C00A O7A C89A C90A 177.9(13) . .
C3S O1S C5S C6S -162.9(13) . .
C5S O1S C3S C4S 176(2) . .
C7S O2S C9S C10S 173.2(13) . .
C9S O2S C7S C8S 156(2) . .

loop_
_diffrn_oxdiff_twin_id
_diffrn_oxdiff_twin_ratio
_diffrn_oxdiff_twin_reflns_isolated
_diffrn_oxdiff_twin_reflns_overlapped
1 0.5519 36628 36546
2 0.4481 36649 36546

loop_
_twin_individual_id
_twin_individual_mass_fraction_refined
1 0.6184(6)
2 0.3816(6)
